data_7132550
loop_
_publ_author_name
'Deng, Guocheng'
'Ki, Taeyoung'
'Liu, Xiaolin'
'Chen, Yuping'
'Lee, Kangjae'
'Yoo, Seungwoo'
'Tang, Qing'
'Bootharaju, Megalamane S.'
'Hyeon, Taeghwan'

_publ_section_title
;
 Tailoring the subshell and electronic structure of an atomically precise
 AuAg alloy nanocluster.
;
_journal_issue 10
_journal_name_full 'Chemical communications (Cambridge, England)'
_journal_page_first 1289
_journal_page_last 1292
_journal_paper_doi 10.1039/d3cc04432g
_journal_volume 60
_journal_year 2024
_chemical_formula_moiety 'C272 H102 Ag27 Au34 F68, C24 H20 P'
_chemical_formula_sum 'C296 H122 Ag27 Au34 F68 P'
_chemical_formula_weight 14610.25
_space_group_crystal_system triclinic
_space_group_IT_number 2
_space_group_name_Hall '-P 1'
_space_group_name_H-M_alt 'P -1'
_atom_sites_solution_hydrogens geom
_atom_sites_solution_primary dual
_audit_creation_date 2023-12-01
_audit_creation_method
;
Olex2 1.3-alpha
(compiled 2020.09.11 svn.r3730fd0d for OlexSys, GUI svn.r6159)
;
_audit_update_record
;
2023-12-04 deposited with the CCDC.	2023-12-21 downloaded from the CCDC.
;
_cell_angle_alpha 88.1010(10)
_cell_angle_beta 74.9280(10)
_cell_angle_gamma 87.3240(10)
_cell_formula_units_Z 2
_cell_length_a 21.0215(2)
_cell_length_b 22.1806(2)
_cell_length_c 35.4832(3)
_cell_measurement_reflns_used 56587
_cell_measurement_temperature 100(2)
_cell_measurement_theta_max 70.3120
_cell_measurement_theta_min 2.9200
_cell_volume 15954.4(3)
_computing_cell_refinement 'CrysAlisPro 1.171.42.72a (Rigaku OD, 2022)'
_computing_data_collection 'CrysAlisPro 1.171.42.72a (Rigaku OD, 2022)'
_computing_data_reduction 'CrysAlisPro 1.171.42.72a (Rigaku OD, 2022)'
_computing_molecular_graphics 'Olex2 1.3-alpha (Dolomanov et al., 2009)'
_computing_publication_material 'Olex2 1.3-alpha (Dolomanov et al., 2009)'
_computing_structure_refinement 'SHELXL 2018/3 (Sheldrick, 2015)'
_computing_structure_solution 'SHELXT 2018/2 (Sheldrick, 2018)'
_diffrn_ambient_temperature 100(2)
_diffrn_detector 'Hybrid Pixel Array Detector'
_diffrn_detector_area_resol_mean 5.8140
_diffrn_measured_fraction_theta_full 0.984
_diffrn_measured_fraction_theta_max 0.984
_diffrn_measurement_details
;
List of Runs (angles in degrees, time in seconds):

  # Type    Start    End  Width  t~exp~   \w     \q     \k     \f   Frames
#--------------------------------------------------------------------------
  1  \w     48.00  87.00   0.50   18.00    --   38.00 -82.00  60.00   78
  2  \w    -17.00   9.00   0.50   18.00    --   38.00 -57.00  60.00   52
  3  \w     29.00  79.00   0.50   18.00    --   38.00 -77.00   0.00  100
  4  \w      5.00  70.00   0.50   18.00    --   38.00  57.00   0.00  130
  5  \w     35.00  84.00   0.50   18.00    --   38.00 -57.00  60.00   98
  6  \w    -24.00  84.00   0.50   18.00    --   38.00 -57.00-180.00  216
  7  \w     97.00 124.00   0.50   18.00    --   38.00  38.00  90.00   54
  8  \w    -35.00   2.00   0.50   18.00    --   38.00  38.00  90.00   74
  9  \w      3.00  87.00   0.50   18.00    --   38.00 -82.00-180.00  168
 10  \w    -47.00 -10.00   0.50   18.00    --   38.00 -82.00  60.00   74
 11  \w    -50.00 -24.00   0.50   18.00    --   38.00 -82.00-180.00   52
 12  \w    -50.00  23.00   0.50   18.00    --   38.00 -77.00   0.00  146
 13  \w    -10.00 126.00   0.50   18.00    --   38.00  82.00  60.00  272
 14  \w     24.00  49.00   0.50   18.00    --   38.00  38.00  90.00   50
 15  \w     10.00  40.00   0.50   18.00    --   38.00  82.00 -90.00   60
 16  \w     36.00 193.00   0.50   42.00    --  103.80  12.00  30.00  314
 17  \w     29.00 122.00   0.50   42.00    --  103.80 -82.00 -90.00  186
 18  \w     61.00  87.00   0.50   42.00    --  103.80 -82.00-120.00   52
 19  \w     26.00 150.00   0.50   42.00    --  103.80 -82.00  90.00  248
 20  \w    162.00 193.00   0.50   42.00    --  103.80  50.00  30.00   62
 21  \w     15.00  42.00   0.50   42.00    --  103.80 -77.00-180.00   54
 22  \w     83.00 108.00   0.50   42.00    --  103.80 -82.00-180.00   50
 23  \w     14.00 128.00   0.50   42.00    --  103.80 -63.00 -60.00  228
 24  \w     25.00  51.00   0.50   42.00    --  103.80 -82.00-120.00   52
 25  \w     17.00  43.00   0.50   42.00    --  103.80 -82.00-180.00   52
 26  \w     84.00 109.00   0.50   42.00    --  103.80 -82.00 150.00   50
 27  \w    107.00 193.00   0.50   42.00    --  103.80 -12.00 120.00  172
 28  \w    102.00 138.00   0.50   42.00    --  103.80 -82.00 -60.00   72
 29  \w     16.00 109.00   0.50   42.00    --  103.80 -82.00  30.00  186
 30  \w     14.00 153.00   0.50   42.00    --  103.80  12.00-180.00  278
 31  \w     59.00  93.00   0.50   42.00    --  103.80 -82.00 -60.00   68
 32  \w     17.00  90.00   0.50   42.00    --  103.80 -12.00 120.00  146
 33  \w    109.00 134.00   0.50   42.00    --  103.80  50.00  30.00   50
 34  \w     29.00  54.00   0.50   42.00    --  103.80 -82.00 -60.00   50
 35  \w     88.00 114.00   0.50   42.00    --  103.80 -82.00 -30.00   52
 36  \w     67.00 138.00   0.50   42.00    --  103.80 -82.00-150.00  142
 37  \w     73.00 150.00   0.50   42.00    --  103.80 -82.00 120.00  154
 38  \w     18.00 146.00   0.50   42.00    --  103.80 -63.00  90.00  256
 39  \w     76.00 101.00   0.50   42.00    --  103.80 -82.00   0.00   50
 40  \w     68.00 104.00   0.50   42.00    --  103.80  50.00  30.00   72
 41  \w    111.00 149.00   0.50   42.00    --  103.80 -50.00   0.00   76
 42  \w     53.00  79.00   0.50   42.00    --  103.80 -50.00   0.00   52
;
_diffrn_measurement_device 'four-circle diffractometer'
_diffrn_measurement_device_type 'XtaLAB AFC12 (RINC): Kappa dual home/near'
_diffrn_measurement_method '\w scans'
_diffrn_orient_matrix_type 'CrysAlisPro convention (1999,Acta A55,543-557)'
_diffrn_orient_matrix_UB_11 0.0138660000
_diffrn_orient_matrix_UB_12 0.0232947000
_diffrn_orient_matrix_UB_13 0.0373961000
_diffrn_orient_matrix_UB_21 0.0072969000
_diffrn_orient_matrix_UB_22 0.0641360000
_diffrn_orient_matrix_UB_23 -0.0182266000
_diffrn_orient_matrix_UB_31 -0.0743213000
_diffrn_orient_matrix_UB_32 0.0134471000
_diffrn_orient_matrix_UB_33 0.0170875000
_diffrn_radiation_monochromator mirror
_diffrn_radiation_probe x-ray
_diffrn_radiation_type 'Cu K\a'
_diffrn_radiation_wavelength 1.54184
_diffrn_reflns_av_R_equivalents 0.1144
_diffrn_reflns_av_unetI/netI 0.1066
_diffrn_reflns_Laue_measured_fraction_full 0.984
_diffrn_reflns_Laue_measured_fraction_max 0.984
_diffrn_reflns_limit_h_max 16
_diffrn_reflns_limit_h_min -25
_diffrn_reflns_limit_k_max 26
_diffrn_reflns_limit_k_min -26
_diffrn_reflns_limit_l_max 42
_diffrn_reflns_limit_l_min -42
_diffrn_reflns_number 156980
_diffrn_reflns_point_group_measured_fraction_full 0.984
_diffrn_reflns_point_group_measured_fraction_max 0.984
_diffrn_reflns_theta_full 66.598
_diffrn_reflns_theta_max 66.598
_diffrn_reflns_theta_min 2.912
_diffrn_source 'micro-focus sealed X-ray tube'
_diffrn_source_type 'Rigaku (Cu) X-ray Source'
_exptl_absorpt_coefficient_mu 42.251
_exptl_absorpt_correction_T_max 1.00000
_exptl_absorpt_correction_T_min 0.08102
_exptl_absorpt_correction_type multi-scan
_exptl_absorpt_process_details
;
CrysAlisPro 1.171.42.72a (Rigaku Oxford Diffraction, 2022)
Empirical absorption correction using spherical harmonics,
implemented in SCALE3 ABSPACK scaling algorithm.
;
_exptl_crystal_colour 'clear light black'
_exptl_crystal_colour_lustre clear
_exptl_crystal_colour_modifier light
_exptl_crystal_colour_primary black
_exptl_crystal_density_diffrn 3.041
_exptl_crystal_description block
_exptl_crystal_F_000 12960
_exptl_crystal_size_max 0.532
_exptl_crystal_size_mid 0.187
_exptl_crystal_size_min 0.152
_refine_diff_density_max 7.732
_refine_diff_density_min -6.177
_refine_diff_density_rms 0.611
_refine_ls_extinction_method none
_refine_ls_goodness_of_fit_ref 1.120
_refine_ls_hydrogen_treatment constr
_refine_ls_matrix_type full
_refine_ls_number_parameters 3151
_refine_ls_number_reflns 55473
_refine_ls_number_restraints 2578
_refine_ls_restrained_S_all 1.111
_refine_ls_R_factor_all 0.1213
_refine_ls_R_factor_gt 0.1081
_refine_ls_shift/su_max 0.009
_refine_ls_shift/su_mean 0.000
_refine_ls_structure_factor_coef Fsqd
_refine_ls_weighting_details 'w=1/[\s^2^(Fo^2^)+(0.1120P)^2^+1027.8569P] where P=(Fo^2^+2Fc^2^)/3'
_refine_ls_weighting_scheme calc
_refine_ls_wR_factor_gt 0.2649
_refine_ls_wR_factor_ref 0.2746
_reflns_Friedel_coverage 0.000
_reflns_number_gt 43687
_reflns_number_total 55473
_reflns_threshold_expression 'I > 2\s(I)'
_cod_data_source_file d3cc04432g2.cif
_cod_data_source_block Au34Ag27
_cod_depositor_comments 'Adding full bibliography for 7132550.cif.'
_cod_database_code 7132550
_shelx_shelxl_version_number 2018/3
_chemical_oxdiff_formula C296H122Ag27Au34F68P
_shelx_space_group_comment
;
The symmetry employed for this shelxl refinement is uniquely defined
by the following loop, which should always be used as a source of
symmetry information in preference to the above space-group names.
They are only intended as comments.
;
_shelx_estimated_absorpt_t_max 0.060
_shelx_estimated_absorpt_t_min 0.017
_reflns_odcompleteness_completeness 98.37
_reflns_odcompleteness_iscentric 1
_reflns_odcompleteness_theta 66.97
_olex2_refinement_description
;
1. Fixed Uiso
 At 1.2 times of:
  All C(H) groups
2. Restrained distances
 F32-C148
 1.4 with sigma of 0.01
 C221-C191
 1.25 with sigma of 0.01
 C46-C220
 1.28 with sigma of 0.01
 Au34-C221
 2.05 with sigma of 0.01
 F55-C227
 1.35 with sigma of 0.01
 C220-C223
 2.6 with sigma of 0.01
 Au34-C220
 2.05 with sigma of 0.01
 C223-C46
 1.44 with sigma of 0.01
 F52-C226
 1.4 with sigma of 0.01
 P1-C279
 1.8 with sigma of 0.01
 F31-C117
 1.4 with sigma of 0.01
 F22-C169
 1.4 with sigma of 0.01
 F37-C181
 1.4 with sigma of 0.01
 C171-C205
 1.25 with sigma of 0.01
 C205-C178
 1.45 with sigma of 0.01
 F38-C112
 1.4 with sigma of 0.01
 F39-C113
 1.4 with sigma of 0.01
 F41-C56
 1.4 with sigma of 0.01
 F40-C57
 1.4 with sigma of 0.01
 F15-C51
 1.35 with sigma of 0.01
 F18-C50
 1.35 with sigma of 0.01
 F34-C70
 1.35 with sigma of 0.01
 F42-C84
 1.35 with sigma of 0.01
 C222-C138
 1.25 with sigma of 0.01
 C254-C191
 1.45 with sigma of 0.01
 F56-C246
 1.35 with sigma of 0.01
 F58-C258
 1.35 with sigma of 0.01
 F57-C241
 1.35 with sigma of 0.01
 F61-C259
 1.35 with sigma of 0.01
 F62-C260
 1.35 with sigma of 0.01
 F60-C269
 1.35 with sigma of 0.01
 F59-C270
 1.35 with sigma of 0.01
 C266-C265
 1.5 with sigma of 0.01
 F64-C216
 1.35 with sigma of 0.01
 F65-C198
 1.35 with sigma of 0.01
 F63-C217
 1.35 with sigma of 0.01
 F66-C238
 1.35 with sigma of 0.01
 F68-C42
 1.35 with sigma of 0.01
 F47-C251
 1.35 with sigma of 0.01
 F67-C239
 1.35 with sigma of 0.01
 C235-C126
 1.5 with sigma of 0.01
 C278-C265
 1.28 with sigma of 0.01
 P1-C277
 1.75 with sigma of 0.01
 C129-C40
 1.5 with sigma of 0.01
 Au24-C123
 1.9 with sigma of 0.01
 P1-C285
 1.75 with sigma of 0.01
 C129-C123
 1.3 with sigma of 0.01
 Au32-C17
 1.9 with sigma of 0.01
 C124-C17
 1.3 with sigma of 0.01
 C72-C28
 1.48 with sigma of 0.01
 P1-C296
 1.8 with sigma of 0.01
 C124-C54
 1.52 with sigma of 0.01
 C109-C28
 1.28 with sigma of 0.01
 C137-C136
 1.2 with sigma of 0.01
 F55-C228
 2.25 with sigma of 0.01
 P1-C280
 2.75 with sigma of 0.01
 C227-F52
 2.25 with sigma of 0.01
 F31-C118
 2.3 with sigma of 0.01
 F57-C242
 2.25 with sigma of 0.01
 F56-C241
 2.25 with sigma of 0.01
 F61-C260
 2.25 with sigma of 0.01
 F63-C216
 2.25 with sigma of 0.01
 F65-C197
 2.25 with sigma of 0.01
 C238-F67
 2.25 with sigma of 0.01
 C237-F66
 2.25 with sigma of 0.01
 C252-F47
 2.25 with sigma of 0.01
 C126-C236
 2.31 with sigma of 0.01
 F66-C239
 2.25 with sigma of 0.01
 F32-C149
 2.25 with sigma of 0.01
 F68-C41
 2.26 with sigma of 0.01
 C41-C129
 2.55 with sigma of 0.01
 F17-F68_$1
 2.51 with sigma of 0.01
3. Restrained planarity
 C279, P1, C280, C281, C282, C283, C284
 with sigma of 0.1
 C117, C122, C121, C120, C119, C118, F27, F31
 with sigma of 0.1
 C41, C40, C45, C44, C43, F50, F68
 with sigma of 0.1
 F34, C70, C69, C68, C67, C72, C71, F33
 with sigma of 0.1
 F66, C237, C238, C239, C240, C235, C236, F67
 with sigma of 0.1
 C296, C291, C292, C293, C294, C295
 with sigma of 0.1
 C263, C264, C259, F61, F62, C261, C262
 with sigma of 0.1
 F65, C193, C198, C197, C196, C195, C194
 with sigma of 0.1
4. Uiso/Uaniso restraints and constraints
All non-hydrogen atoms have similar U: within 2A with sigma of 0.01 and sigma
for terminal atoms of 0.02 within 2A
Uanis(C220) \\sim Ueq, Uanis(C46) \\sim Ueq, Uanis(C223) \\sim Ueq, Uanis(C224)
\\sim Ueq, Uanis(C228) \\sim Ueq, Uanis(C227) \\sim Ueq, Uanis(C226) \\sim Ueq,
Uanis(C225) \\sim Ueq: with sigma of 0.01 and sigma for terminal atoms of 0.02
Uanis(C46) \\sim Ueq: with sigma of 0.01 and sigma for terminal atoms of 0.02
Uanis(C223) \\sim Ueq, Uanis(C224) \\sim Ueq, Uanis(C228) \\sim Ueq,
Uanis(C227) \\sim Ueq, Uanis(C226) \\sim Ueq, Uanis(C225) \\sim Ueq: with sigma
of 0.01 and sigma for terminal atoms of 0.02
Uanis(F52) \\sim Ueq: with sigma of 0.01 and sigma for terminal atoms of 0.02
Uanis(C128) \\sim Ueq, Uanis(C39) \\sim Ueq, Uanis(C96) \\sim Ueq, Uanis(C101)
\\sim Ueq, Uanis(C97) \\sim Ueq, Uanis(C98) \\sim Ueq, Uanis(C99) \\sim Ueq,
Uanis(C100) \\sim Ueq: with sigma of 0.01 and sigma for terminal atoms of 0.02
Uanis(C66) \\sim Ueq, Uanis(C32) \\sim Ueq, Uanis(C244) \\sim Ueq, Uanis(C245)
\\sim Ueq, Uanis(C246) \\sim Ueq, Uanis(C241) \\sim Ueq, Uanis(C242) \\sim Ueq,
Uanis(C243) \\sim Ueq: with sigma of 0.01 and sigma for terminal atoms of 0.02
Uanis(Au34) \\sim Ueq: with sigma of 0.01 and sigma for terminal atoms of 0.02
Uanis(C11) = Uanis(C37) = Uanis(C154) = Uanis(C153) = Uanis(C152) = Uanis(C151)
= Uanis(C156) = Uanis(C155) = Uanis(C7) = Uanis(C18) = Uanis(C115) =
Uanis(C114) = Uanis(C113) = Uanis(C112) = Uanis(C111) = Uanis(C110) =
Uanis(C31) = Uanis(C35) = Uanis(C65) = Uanis(C63) = Uanis(C62) = Uanis(C61) =
Uanis(C60) = Uanis(C1) = Uanis(C8) = Uanis(C146) = Uanis(C145) = Uanis(C150) =
Uanis(C149) = Uanis(C148) = Uanis(C147) = Uanis(C220) = Uanis(C46) =
Uanis(C223) = Uanis(C224) = Uanis(C225) = Uanis(C226) = Uanis(C227) =
Uanis(C228)
5.a Aromatic/amide H refined with riding coordinates:
 C20(H20), C23(H23), C24(H24), C41(H41), C44(H44), C45(H45), C49(H49),
 C52(H52), C53(H53), C55(H55), C58(H58), C59(H59), C60(H60), C61(H61), C64(H64),
  C67(H67), C68(H68), C71(H71), C79(H79), C82(H82), C83(H83), C85(H85),
 C86(H86), C88(H88), C91(H91), C92(H92), C95(H95), C97(H97), C98(H98),
 C101(H101), C103(H103), C106(H106), C107(H107), C110(H110), C111(H111),
 C114(H114), C119(H119), C120(H120), C122(H122), C132(H132), C134(H134),
 C135(H135), C139(H139), C142(H142), C143(H143), C145(H145), C147(H147),
 C150(H150), C153(H153), C155(H155), C156(H156), C160(H160), C161(H161),
 C164(H164), C166(H166), C167(H167), C170(H170), C173(H173), C174(H174),
 C176(H176), C179(H179), C180(H180), C183(H183), C184(H184), C185(H185),
 C188(H188), C193(H193), C195(H195), C196(H196), C199(H199), C202(H202),
 C204(H204), C207(H207), C208(H208), C211(H211), C215(H215), C218(H218),
 C219(H219), C224(H224), C225(H225), C228(H228), C229(H229), C232(H232),
 C234(H234), C236(H236), C237(H237), C240(H240), C242(H242), C243(H243),
 C245(H245), C247(H247), C249(H249), C250(H250), C253(H253), C255(H255),
 C256(H256), C261(H261), C262(H262), C264(H264), C267(H267), C268(H268),
 C271(H271), C272(H272), C273(H273), C274(H274), C275(H275), C276(H276),
 C280(H280), C281(H281), C282(H282), C283(H283), C284(H284), C286(H286),
 C287(H287), C288(H288), C289(H289), C290(H290), C291(H291), C292(H292),
 C293(H293), C294(H294), C295(H295)
5.b Fitted hexagon refined as free rotating group:
 C19(C20,C21,C22,C23,C24), C40(C41,C42,C43,C44,C45), C48(C49,C50,C51,C52,C53),
 C54(C55,C56,C57,C58,C59), C60(C61,C62,C63,C64,C65), C67(C68,C69,C70,C71,C72),
 C78(C79,C80,C81,C82,C83), C84(C85,C86,C87,C88,C89), C90(C91,C92,C93,C94,C95),
 C96(C97,C98,C99,C100,C101), C103(C104,C105,C106,C107,C108), C110(C111,C112,
 C113,C114,C115), C117(C118,C119,C120,C121,C122), C130(C131,C132,C133,C134,
 C135), C139(C140,C141,C142,C143,C144), C145(C146,C147,C148,C149,C150),
 C151(C152,C153,C154,C155,C156), C159(C160,C161,C162,C163,C164), C165(C166,C167,
 C168,C169,C170), C172(C173,C174,C175,C176,C177), C178(C179,C180,C181,C182,
 C183), C184(C185,C186,C187,C188,C189), C193(C194,C195,C196,C197,C198),
 C199(C200,C201,C202,C203,C204), C206(C207,C208,C209,C210,C211), C214(C215,C216,
 C217,C218,C219), C224(C225,C226,C227,C228,C223), C229(C230,C231,C232,C233,
 C234), C235(C236,C237,C238,C239,C240), C241(C242,C243,C244,C245,C246),
 C247(C248,C249,C250,C251,C252), C253(C254,C255,C256,C257,C258), C259(C260,C261,
 C262,C263,C264), C266(C267,C268,C269,C270,C271), C272(C273,C274,C275,C276,
 C277), C279(C280,C281,C282,C283,C284), C285(C286,C287,C288,C289,C290),
 C291(C292,C293,C294,C295,C296)
;
_platon_squeeze_special_details
;
A solvent mask was calculated and 726 electrons were 
found in a volume of 2791\%A^3^ in 6 voids per unit cell. 
This is consistent with the presence of 
10[CH2Cl2], 6[C6H14], per Asymmetric Unit 
which account for 720 electrons 
per unit cell.
;
_platon_squeeze_void_probe_radius 1.20
_olex2_submission_special_instructions 'No special instructions were received'
_oxdiff_exptl_absorpt_empirical_details
;
Empirical correction (ABSPACK) includes:
- Absorption correction using spherical harmonics
- Frame scaling
;
_oxdiff_exptl_absorpt_empirical_full_max 5.577
_oxdiff_exptl_absorpt_empirical_full_min 0.273

loop_
_space_group_symop_operation_xyz
'x, y, z'
'-x, -y, -z'

loop_
_atom_site_label
_atom_site_type_symbol
_atom_site_fract_x
_atom_site_fract_y
_atom_site_fract_z
_atom_site_U_iso_or_equiv
_atom_site_adp_type
_atom_site_occupancy
_atom_site_site_symmetry_order
_atom_site_calc_flag
_atom_site_refinement_flags_posn
_atom_site_refinement_flags_adp
_atom_site_refinement_flags_occupancy
_atom_site_disorder_assembly
_atom_site_disorder_group
Au1 Au 0.88281(5) 0.62018(5) 0.72600(3) 0.0362(2) Uani 1 1 d . . . . .
Au2 Au 0.92724(5) 0.71669(5) 0.76183(3) 0.0359(2) Uani 1 1 d . . . . .
Au3 Au 0.84102(5) 0.63341(5) 0.80594(3) 0.0364(2) Uani 1 1 d . . . . .
Au4 Au 0.71076(5) 0.67951(5) 0.83258(3) 0.0360(2) Uani 1 1 d . . . . .
Au5 Au 0.63804(5) 0.81429(5) 0.73185(3) 0.0372(2) Uani 1 1 d . . . . .
Au6 Au 0.75202(5) 0.59125(5) 0.76858(3) 0.0358(2) Uani 1 1 d . . . . .
Au7 Au 0.68445(5) 0.72423(5) 0.67885(3) 0.0361(2) Uani 1 1 d . . . . .
Au8 Au 0.61901(5) 0.63368(5) 0.79939(3) 0.0359(2) Uani 1 1 d . . . . .
Au9 Au 0.77368(5) 0.80481(5) 0.69704(3) 0.0367(2) Uani 1 1 d . . . . .
Au10 Au 0.85484(5) 0.82104(5) 0.74982(3) 0.0366(2) Uani 1 1 d . . . . .
Au11 Au 0.61436(5) 0.75715(5) 0.80470(3) 0.0358(2) Uani 1 1 d . . . . .
Au12 Au 0.66906(5) 0.61223(5) 0.72049(3) 0.0380(2) Uani 1 1 d . . . . .
Au13 Au 0.57412(5) 0.70401(5) 0.74337(3) 0.0376(2) Uani 1 1 d . . . . .
Au14 Au 0.89138(5) 0.73761(5) 0.69203(3) 0.0368(2) Uani 1 1 d . . . . .
Au15 Au 0.49881(5) 0.57665(5) 0.85298(3) 0.0378(2) Uani 1 1 d . U . . .
Au16 Au 0.79565(5) 0.65844(5) 0.68332(3) 0.0387(2) Uani 1 1 d . . . . .
Au17 Au 0.72014(5) 0.83221(5) 0.78114(3) 0.0401(2) Uani 1 1 d . . . . .
Au18 Au 0.81506(5) 0.75674(5) 0.81911(3) 0.0399(2) Uani 1 1 d . . . . .
Au19 Au 0.67055(6) 0.65508(6) 0.91637(3) 0.0461(3) Uani 1 1 d . . . . .
Au20 Au 0.75498(6) 0.46253(5) 0.77784(3) 0.0451(3) Uani 1 1 d . . . . .
Au21 Au 0.84648(6) 0.60334(6) 0.60491(3) 0.0482(3) Uani 1 1 d . U . . .
Au22 Au 1.00590(6) 0.53591(6) 0.69405(3) 0.0460(3) Uani 1 1 d . . . . .
Au23 Au 0.80089(6) 0.89975(6) 0.63848(3) 0.0517(3) Uani 1 1 d . U . . .
Au24 Au 0.90136(6) 0.55204(6) 0.85737(3) 0.0496(3) Uani 1 1 d D U . . .
Au25 Au 0.45028(6) 0.83130(6) 0.84821(3) 0.0492(3) Uani 1 1 d . U . . .
Au26 Au 0.92426(6) 0.93583(6) 0.75202(4) 0.0525(3) Uani 1 1 d . U . . .
Au27 Au 0.58921(7) 0.51850(6) 0.68937(4) 0.0537(3) Uani 1 1 d . U . . .
Au28 Au 0.54304(7) 0.91357(6) 0.71118(4) 0.0546(3) Uani 1 1 d . U . . .
Au29 Au 0.89945(7) 0.79175(7) 0.88888(4) 0.0550(3) Uani 1 1 d . U . . .
Au30 Au 1.02867(6) 0.76945(6) 0.63506(4) 0.0553(3) Uani 1 1 d . . . . .
Au31 Au 0.63667(8) 0.73326(7) 0.60391(3) 0.0583(3) Uani 1 1 d . U . . .
Au32 Au 0.68997(7) 0.95119(7) 0.81524(4) 0.0631(4) Uani 1 1 d D U . . .
Au33 Au 0.44147(7) 0.68877(9) 0.72503(4) 0.0674(4) Uani 1 1 d . U . . .
Au34 Au 1.06725(6) 0.71539(9) 0.76902(4) 0.0690(4) Uani 1 1 d D U . . .
Ag1 Ag 0.58676(9) 0.87969(9) 0.80065(5) 0.0381(4) Uani 1 1 d . . . . .
Ag2 Ag 0.57577(9) 0.69012(9) 0.87338(5) 0.0414(4) Uani 1 1 d . . . . .
Ag3 Ag 0.75067(10) 0.71453(9) 0.75451(5) 0.0409(4) Uani 1 1 d . . . . .
Ag4 Ag 0.67492(9) 0.84474(9) 0.65126(5) 0.0408(4) Uani 1 1 d . . . . .
Ag5 Ag 0.97797(9) 0.59793(9) 0.77147(6) 0.0410(4) Uani 1 1 d . . . . .
Ag6 Ag 0.68193(10) 0.79846(9) 0.86103(5) 0.0424(4) Uani 1 1 d . . . . .
Ag7 Ag 0.90655(9) 0.86156(9) 0.67255(5) 0.0419(4) Uani 1 1 d . . . . .
Ag8 Ag 0.87656(9) 0.51607(9) 0.77528(6) 0.0417(4) Uani 1 1 d . . . . .
Ag9 Ag 0.55659(9) 0.78279(9) 0.68168(5) 0.0420(4) Uani 1 1 d . . . . .
Ag10 Ag 0.52333(9) 0.59061(9) 0.76326(6) 0.0424(4) Uani 1 1 d . . . . .
Ag11 Ag 0.93665(10) 0.64157(10) 0.64429(6) 0.0479(5) Uani 1 1 d . . . . .
Ag12 Ag 1.01160(9) 0.66863(9) 0.69706(6) 0.0444(4) Uani 1 1 d . . . . .
Ag13 Ag 0.62840(9) 0.51482(9) 0.77494(5) 0.0406(4) Uani 1 1 d . . . . .
Ag14 Ag 0.93932(10) 0.81885(10) 0.80307(6) 0.0459(5) Uani 1 1 d . . . . .
Ag15 Ag 0.49012(9) 0.69870(9) 0.81896(5) 0.0413(4) Uani 1 1 d . . . . .
Ag16 Ag 0.93969(9) 0.69071(10) 0.83520(5) 0.0423(4) Uani 1 1 d . . . . .
Ag17 Ag 0.99415(9) 0.81138(10) 0.71704(6) 0.0440(4) Uani 1 1 d . . . . .
Ag18 Ag 0.50181(10) 0.80601(10) 0.76858(6) 0.0446(4) Uani 1 1 d . . . . .
Ag19 Ag 0.57608(10) 0.65138(9) 0.67399(5) 0.0445(4) Uani 1 1 d . . . . .
Ag20 Ag 0.80554(10) 0.67517(12) 0.88098(5) 0.0515(5) Uani 1 1 d . . . . .
Ag21 Ag 0.70920(11) 0.61076(10) 0.64053(6) 0.0488(5) Uani 1 1 d . . . . .
Ag22 Ag 0.80760(11) 0.88022(10) 0.82157(6) 0.0501(5) Uani 1 1 d . . . . .
Ag23 Ag 0.79249(13) 0.53465(10) 0.69545(6) 0.0561(6) Uani 1 1 d . . . . .
Ag24 Ag 0.74293(12) 0.55517(11) 0.84991(6) 0.0565(6) Uani 1 1 d . . . . .
Ag25 Ag 0.83135(14) 0.74838(11) 0.62561(6) 0.0604(6) Uani 1 1 d . . . . .
Ag26 Ag 0.79542(17) 0.92556(16) 0.73409(10) 0.0875(9) Uani 1 1 d . . . . .
F1 F 0.4790(10) 0.5450(10) 0.9717(5) 0.074(5) Uani 1 1 d . U . . .
C1 C 0.5120(19) 0.5085(17) 0.8187(11) 0.0684(8) Uani 1 1 d . U . . .
C2 C 0.9594(17) 0.8514(16) 0.8613(10) 0.059(4) Uani 1 1 d . U . . .
C3 C 0.8986(16) 0.6710(14) 0.5792(8) 0.053(4) Uani 1 1 d . U . . .
F2 F 0.3709(11) 0.8259(9) 1.0464(5) 0.073(5) Uani 1 1 d . U . . .
F3 F 0.4266(11) 0.4363(12) 0.9850(6) 0.090(6) Uani 1 1 d . U . . .
C4 C 0.7868(18) 0.8154(17) 0.5731(10) 0.063(5) Uani 1 1 d . U . . .
C5 C 0.8270(16) 0.4462(15) 0.7292(9) 0.055(6) Uani 1 1 d . U . . .
C6 C 0.6808(15) 0.4701(15) 0.8277(8) 0.052(5) Uani 1 1 d . U . . .
F4 F 0.9116(12) 1.0484(10) 0.4894(7) 0.088(6) Uani 1 1 d . U . . .
C7 C 0.6295(19) 0.7388(18) 0.9221(11) 0.0684(8) Uani 1 1 d . U . . .
C8 C 0.5028(19) 0.4587(17) 0.8052(11) 0.0684(8) Uani 1 1 d . U . . .
C9 C 0.6420(15) 0.4712(15) 0.8577(8) 0.049(5) Uani 1 1 d . U . . .
C10 C 0.8739(18) 0.9619(15) 0.8061(12) 0.067(6) Uani 1 1 d . U . . .
C11 C 0.7074(19) 0.5683(18) 0.9187(11) 0.0684(8) Uani 1 1 d . U . . .
F5 F 0.6798(11) 0.2848(10) 0.9050(7) 0.081(6) Uani 1 1 d . U . . .
C12 C 0.8450(17) 0.7338(17) 0.9233(9) 0.062(4) Uani 1 1 d . U . . .
C13 C 0.6376(17) 0.4603(15) 0.7154(9) 0.056(4) Uani 1 1 d . U . . .
F6 F 0.9985(13) 0.3347(13) 0.8838(8) 0.102(7) Uani 1 1 d . U . . .
C14 C 0.834(2) 1.0070(19) 0.6871(11) 0.073(6) Uani 1 1 d . U . . .
C15 C 0.6221(15) 0.9491(15) 0.6749(9) 0.055(4) Uani 1 1 d . U . . .
C16 C 0.7997(16) 0.5294(14) 0.6250(8) 0.052(4) Uani 1 1 d . U . . .
C17 C 0.6920(17) 0.9146(13) 0.8638(5) 0.069(5) Uani 1 1 d D U . . .
C18 C 0.6003(19) 0.7820(18) 0.9322(11) 0.0684(8) Uani 1 1 d . U . . .
C19 C 0.8083(11) 0.3730(7) 0.8448(7) 0.057(4) Uani 1 1 d G U . . .
C20 C 0.7534(11) 0.3571(9) 0.8742(6) 0.062(5) Uani 1 1 d G U . . .
H20 H 0.729987 0.386507 0.891954 0.075 Uiso 1 1 calc R U . . .
C21 C 0.7326(10) 0.2981(10) 0.8775(7) 0.070(5) Uani 1 1 d G U . . .
C22 C 0.7668(12) 0.2550(8) 0.8514(8) 0.080(5) Uani 1 1 d G U . . .
C23 C 0.8217(12) 0.2709(9) 0.8221(7) 0.078(6) Uani 1 1 d G U . . .
H23 H 0.845086 0.241463 0.804290 0.094 Uiso 1 1 calc R U . . .
C24 C 0.8425(10) 0.3299(10) 0.8188(6) 0.068(5) Uani 1 1 d G U . . .
H24 H 0.880077 0.340738 0.798708 0.082 Uiso 1 1 calc R U . . .
C25 C 0.9766(18) 0.9290(16) 0.6987(11) 0.066(5) Uani 1 1 d . U . . .
C26 C 0.8549(15) 0.4825(14) 0.8444(8) 0.051(4) Uani 1 1 d . U . . .
C27 C 0.7810(16) 0.4771(14) 0.6263(8) 0.053(4) Uani 1 1 d . U . . .
C28 C 0.3607(14) 0.7183(14) 0.8527(9) 0.065(5) Uani 1 1 d D U . . .
F7 F 0.9104(13) 0.9304(11) 0.4713(7) 0.092(6) Uani 1 1 d . U . . .
C29 C 0.7892(16) 0.8432(16) 0.6003(9) 0.056(4) Uani 1 1 d . U . . .
C30 C 0.8306(15) 0.4322(14) 0.8435(8) 0.050(4) Uani 1 1 d . U . . .
C31 C 0.4777(19) 0.6408(17) 0.8931(11) 0.0684(8) Uani 1 1 d . U . . .
C32 C 0.677(3) 0.598(3) 0.5758(18) 0.115(8) Uani 1 1 d . U . . .
C33 C 0.8191(19) 0.9663(18) 0.6725(10) 0.070(7) Uani 1 1 d . U . . .
C34 C 0.8498(19) 0.9818(17) 0.8371(13) 0.072(6) Uani 1 1 d . U . . .
C35 C 0.4637(19) 0.6739(17) 0.9212(11) 0.0684(8) Uani 1 1 d . U . . .
F8 F 1.0662(15) 0.3415(14) 0.5794(9) 0.124(8) Uani 1 1 d . U . . .
F9 F 0.8013(15) 1.1174(13) 0.5299(8) 0.124(9) Uani 1 1 d . U . . .
C36 C 0.537(2) 0.5612(19) 0.6588(11) 0.076(5) Uani 1 1 d . U . . .
F10 F 0.8165(13) 0.2498(12) 0.7106(7) 0.104(7) Uani 1 1 d . U . . .
C37 C 0.7227(19) 0.5212(18) 0.9309(11) 0.0684(8) Uani 1 1 d . U . . .
F11 F 0.4678(11) 0.7439(11) 1.0468(6) 0.084(5) Uani 1 1 d . U . . .
C38 C 0.9953(19) 0.8926(19) 0.8456(12) 0.074(5) Uani 1 1 d . U . . .
F12 F 0.4396(13) 0.2316(11) 0.7669(8) 0.099(6) Uani 1 1 d . U . . .
C39 C 0.5157(16) 0.9591(14) 0.8482(9) 0.052(5) Uani 1 1 d . U . . .
F13 F 0.8729(11) 0.3612(11) 0.9487(8) 0.093(6) Uani 1 1 d . U . . .
C40 C 1.0248(14) 0.6759(11) 0.9119(7) 0.092(5) Uani 1 1 d DG U . . .
C41 C 1.0551(14) 0.7300(11) 0.8996(7) 0.108(6) Uani 1 1 d DG U . . .
H41 H 1.051780 0.748668 0.875618 0.129 Uiso 1 1 calc R U . . .
C42 C 1.0902(12) 0.7569(10) 0.9223(7) 0.124(7) Uani 1 1 d DG U . . .
C43 C 1.0950(13) 0.7297(13) 0.9573(7) 0.124(7) Uani 1 1 d G U . . .
C44 C 1.0647(16) 0.6755(13) 0.9696(7) 0.120(7) Uani 1 1 d G U . . .
H44 H 1.068028 0.656863 0.993599 0.144 Uiso 1 1 calc R U . . .
C45 C 1.0296(15) 0.6486(11) 0.9469(8) 0.110(7) Uani 1 1 d G U . . .
H45 H 1.008915 0.611579 0.955378 0.132 Uiso 1 1 calc R U . . .
C46 C 1.0952(14) 0.8439(13) 0.7290(8) 0.0684(8) Uani 1 1 d D U . . .
C47 C 0.8693(16) 0.4343(16) 0.7007(9) 0.059(5) Uani 1 1 d . U . . .
C48 C 0.7861(15) 0.7908(11) 0.5342(5) 0.078(5) Uani 1 1 d G U . . .
C49 C 0.7855(16) 0.7293(10) 0.5281(6) 0.087(6) Uani 1 1 d G U . . .
H49 H 0.783693 0.701223 0.549106 0.105 Uiso 1 1 calc R U . . .
C50 C 0.7874(17) 0.7089(9) 0.4912(8) 0.096(6) Uani 1 1 d DG U . . .
C51 C 0.7900(18) 0.7499(13) 0.4604(5) 0.102(6) Uani 1 1 d DG U . . .
C52 C 0.7907(16) 0.8115(11) 0.4666(6) 0.096(6) Uani 1 1 d G U . . .
H52 H 0.792431 0.839529 0.445544 0.115 Uiso 1 1 calc R U . . .
C53 C 0.7887(16) 0.8319(8) 0.5035(7) 0.087(6) Uani 1 1 d G U . . .
H53 H 0.789203 0.873919 0.507675 0.104 Uiso 1 1 calc R U . . .
F14 F 0.7704(12) 0.2934(11) 0.9874(8) 0.098(7) Uani 1 1 d . U . . .
C54 C 0.7068(15) 0.8987(13) 0.9378(5) 0.087(5) Uani 1 1 d DG U . . .
C55 C 0.6811(14) 0.9462(11) 0.9625(7) 0.096(6) Uani 1 1 d G U . . .
H55 H 0.657972 0.979205 0.953646 0.115 Uiso 1 1 calc R U . . .
C56 C 0.6894(16) 0.9454(12) 1.0001(7) 0.107(6) Uani 1 1 d DG U . . .
C57 C 0.7233(17) 0.8971(15) 1.0130(5) 0.111(6) Uani 1 1 d DG U . . .
C58 C 0.7489(15) 0.8496(12) 0.9884(8) 0.105(7) Uani 1 1 d G U . . .
H58 H 0.772115 0.816607 0.997190 0.126 Uiso 1 1 calc R U . . .
C59 C 0.7407(14) 0.8504(11) 0.9507(7) 0.096(6) Uani 1 1 d G U . . .
H59 H 0.758208 0.817902 0.933842 0.116 Uiso 1 1 calc R U . . .
F15 F 0.7952(17) 0.7310(15) 0.4240(6) 0.126(8) Uani 1 1 d D U . . .
C60 C 0.3902(11) 0.7567(11) 0.9525(6) 0.0684(8) Uani 1 1 d G U . . .
H60 H 0.372107 0.759999 0.930580 0.082 Uiso 1 1 calc R U . . .
C61 C 0.3664(10) 0.7945(10) 0.9840(7) 0.0684(8) Uani 1 1 d G U . . .
H61 H 0.331982 0.823601 0.983559 0.082 Uiso 1 1 calc R U . . .
C62 C 0.3930(12) 0.7896(10) 1.0160(6) 0.0684(8) Uani 1 1 d G U . . .
C63 C 0.4433(11) 0.7470(11) 1.0166(6) 0.0684(8) Uani 1 1 d G U . . .
C64 C 0.4672(10) 0.7092(9) 0.9851(7) 0.063(4) Uani 1 1 d G U . . .
H64 H 0.501597 0.680100 0.985498 0.075 Uiso 1 1 calc R U . . .
C65 C 0.4406(11) 0.7141(10) 0.9531(6) 0.0684(8) Uani 1 1 d G U . . .
C66 C 0.664(3) 0.646(3) 0.5893(17) 0.109(9) Uani 1 1 d . U . . .
C67 C 0.2729(13) 0.6602(12) 0.8374(5) 0.089(6) Uani 1 1 d G U . . .
H67 H 0.285603 0.675695 0.811354 0.106 Uiso 1 1 calc R U . . .
C68 C 0.2217(13) 0.6205(13) 0.8484(6) 0.097(6) Uani 1 1 d G U . . .
H68 H 0.199445 0.608875 0.829831 0.116 Uiso 1 1 calc R U . . .
C69 C 0.2032(10) 0.5979(10) 0.8865(7) 0.103(6) Uani 1 1 d G U . . .
C70 C 0.2358(11) 0.6150(10) 0.9136(5) 0.101(6) Uani 1 1 d DG U . . .
C71 C 0.2870(12) 0.6546(12) 0.9027(6) 0.089(6) Uani 1 1 d G U . . .
H71 H 0.309245 0.666308 0.921203 0.107 Uiso 1 1 calc R U . . .
C72 C 0.3055(12) 0.6773(12) 0.8645(6) 0.080(5) Uani 1 1 d DG U . . .
C73 C 0.4547(17) 0.888(2) 0.7429(11) 0.077(7) Uani 1 1 d . U . . .
C74 C 0.6602(16) 0.9757(16) 0.6508(9) 0.060(5) Uani 1 1 d . U . . .
C75 C 0.3932(19) 0.572(3) 0.7775(16) 0.110(8) Uani 1 1 d . U . . .
F16 F 0.7193(14) 0.2367(12) 0.6204(9) 0.110(7) Uani 1 1 d . U . . .
C76 C 1.1336(17) 0.6875(17) 0.6653(11) 0.066(5) Uani 1 1 d . U . . .
C77 C 0.9363(18) 0.7054(15) 0.5548(9) 0.063(5) Uani 1 1 d . U . . .
F17 F 0.2178(10) 0.8509(16) 0.8691(8) 0.117(8) Uani 1 1 d D U . . .
C78 C 0.9390(11) 0.9147(8) 0.5674(5) 0.058(4) Uani 1 1 d G U . . .
C79 C 0.9274(12) 0.9003(7) 0.5320(6) 0.060(5) Uani 1 1 d G U . . .
H79 H 0.926265 0.859238 0.525501 0.072 Uiso 1 1 calc R U . . .
C80 C 0.9174(12) 0.9460(10) 0.5062(5) 0.068(5) Uani 1 1 d G U . . .
C81 C 0.9190(12) 1.0061(8) 0.5157(6) 0.070(5) Uani 1 1 d G U . . .
C82 C 0.9306(12) 1.0205(7) 0.5511(6) 0.066(5) Uani 1 1 d G U . . .
H82 H 0.931720 1.061545 0.557617 0.080 Uiso 1 1 calc R U . . .
C83 C 0.9406(11) 0.9748(9) 0.5770(5) 0.060(5) Uani 1 1 d G U . . .
H83 H 0.948502 0.984612 0.601156 0.072 Uiso 1 1 calc R U . . .
C84 C 1.0238(13) 0.2821(10) 0.8246(8) 0.087(6) Uani 1 1 d DG U . . .
C85 C 1.0299(13) 0.2830(10) 0.7847(8) 0.086(6) Uani 1 1 d G U . . .
H85 H 1.042194 0.247031 0.770286 0.103 Uiso 1 1 calc R U . . .
C86 C 1.0182(12) 0.3366(12) 0.7657(6) 0.080(6) Uani 1 1 d G U . . .
H86 H 1.022370 0.337233 0.738383 0.096 Uiso 1 1 calc R U . . .
C87 C 1.0002(12) 0.3892(9) 0.7867(7) 0.076(5) Uani 1 1 d G U . . .
C88 C 0.9940(12) 0.3883(10) 0.8267(7) 0.077(5) Uani 1 1 d G U . . .
H88 H 0.981777 0.424244 0.841079 0.092 Uiso 1 1 calc R U . . .
C89 C 1.0058(13) 0.3347(12) 0.8457(6) 0.083(5) Uani 1 1 d G U . . .
C90 C 0.8262(13) 1.0078(12) 0.8763(7) 0.082(5) Uani 1 1 d G U . . .
C91 C 0.7825(14) 1.0576(12) 0.8815(8) 0.089(6) Uani 1 1 d G U . . .
H91 H 0.766039 1.072890 0.860332 0.106 Uiso 1 1 calc R U . . .
C92 C 0.7628(13) 1.0851(11) 0.9175(9) 0.096(6) Uani 1 1 d G U . . .
H92 H 0.732844 1.119183 0.921013 0.115 Uiso 1 1 calc R U . . .
C93 C 0.7868(15) 1.0628(14) 0.9484(7) 0.098(6) Uani 1 1 d G U . . .
C94 C 0.8306(15) 1.0130(14) 0.9433(8) 0.098(6) Uani 1 1 d G U . . .
C95 C 0.8503(13) 0.9855(11) 0.9072(9) 0.090(6) Uani 1 1 d G U . . .
H95 H 0.880181 0.951421 0.903706 0.108 Uiso 1 1 calc R U . . .
C96 C 0.5351(12) 1.0195(8) 0.8512(7) 0.061(4) Uani 1 1 d G U . . .
C97 C 0.5698(12) 1.0283(8) 0.8789(6) 0.062(5) Uani 1 1 d G U . . .
H97 H 0.579302 0.995323 0.894563 0.074 Uiso 1 1 calc R U . . .
C98 C 0.5906(12) 1.0855(10) 0.8836(6) 0.070(5) Uani 1 1 d G U . . .
H98 H 0.614313 1.091596 0.902507 0.084 Uiso 1 1 calc R U . . .
C99 C 0.5767(13) 1.1338(8) 0.8607(8) 0.076(5) Uani 1 1 d G U . . .
C100 C 0.5420(13) 1.1249(9) 0.8330(7) 0.077(5) Uani 1 1 d G U . . .
C101 C 0.5212(12) 1.0678(10) 0.8283(6) 0.069(5) Uani 1 1 d G U . . .
H101 H 0.497478 1.061683 0.809407 0.082 Uiso 1 1 calc R U . . .
F18 F 0.7850(17) 0.6497(9) 0.4840(9) 0.120(8) Uani 1 1 d D U . . .
C102 C 0.6603(18) 0.4134(16) 0.7311(10) 0.061(5) Uani 1 1 d . U . . .
F19 F 1.3294(15) 0.5458(14) 0.7072(10) 0.122(8) Uani 1 1 d . U . . .
C103 C 0.7145(13) 0.9911(10) 0.5809(7) 0.074(6) Uani 1 1 d G U . . .
H103 H 0.699042 0.953547 0.575675 0.089 Uiso 1 1 calc R U . . .
C104 C 0.7495(14) 1.0270(12) 0.5503(5) 0.086(6) Uani 1 1 d G U . . .
C105 C 0.7722(14) 1.0820(11) 0.5579(6) 0.092(6) Uani 1 1 d G U . . .
C106 C 0.7599(14) 1.1012(10) 0.5961(7) 0.089(6) Uani 1 1 d G U . . .
H106 H 0.775379 1.138750 0.601336 0.107 Uiso 1 1 calc R U . . .
C107 C 0.7249(13) 1.0653(11) 0.6267(5) 0.082(6) Uani 1 1 d G U . . .
H107 H 0.716524 1.078449 0.652834 0.098 Uiso 1 1 calc R U . . .
C108 C 0.7022(13) 1.0103(10) 0.6191(6) 0.071(5) Uani 1 1 d G U . . .
F20 F 0.7479(14) 0.1929(12) 0.7756(9) 0.109(8) Uani 1 1 d . U . . .
C109 C 0.3965(14) 0.7633(12) 0.8532(9) 0.057(4) Uani 1 1 d D U . . .
C110 C 0.5196(12) 0.8702(10) 0.9376(4) 0.0684(8) Uani 1 1 d G U . . .
H110 H 0.518655 0.865116 0.911280 0.082 Uiso 1 1 calc R U . . .
C111 C 0.4792(10) 0.9143(9) 0.9599(6) 0.0684(8) Uani 1 1 d G U . . .
H111 H 0.450583 0.939398 0.948888 0.082 Uiso 1 1 calc R U . . .
C112 C 0.4806(11) 0.9217(9) 0.9985(6) 0.0684(8) Uani 1 1 d DG U . . .
C113 C 0.5225(12) 0.8849(11) 1.0146(5) 0.0684(8) Uani 1 1 d DG U . . .
C114 C 0.5629(11) 0.8408(10) 0.9923(6) 0.0684(8) Uani 1 1 d G U . . .
H114 H 0.591497 0.815720 1.003355 0.082 Uiso 1 1 calc R U . . .
C115 C 0.5615(11) 0.8334(9) 0.9538(6) 0.0684(8) Uani 1 1 d G U . . .
C116 C 1.016(2) 0.9424(19) 0.6711(13) 0.081(5) Uani 1 1 d . U . . .
F21 F 0.8453(15) 0.2659(12) 0.6097(9) 0.108(7) Uani 1 1 d . U . . .
C117 C 0.8837(12) 1.1218(10) 0.7449(6) 0.104(6) Uani 1 1 d DG U . . .
C118 C 0.9217(12) 1.1584(10) 0.7159(7) 0.107(6) Uani 1 1 d DG U . . .
C119 C 0.9291(14) 1.1460(12) 0.6768(6) 0.099(6) Uani 1 1 d G U . . .
H119 H 0.955101 1.170962 0.657020 0.119 Uiso 1 1 calc R U . . .
C120 C 0.8986(15) 1.0969(13) 0.6667(6) 0.093(6) Uani 1 1 d G U . . .
H120 H 0.903743 1.088434 0.640038 0.111 Uiso 1 1 calc R U . . .
C121 C 0.8607(13) 1.0604(11) 0.6957(8) 0.085(6) Uani 1 1 d G U . . .
C122 C 0.8532(13) 1.0728(10) 0.7348(7) 0.094(6) Uani 1 1 d G U . . .
H122 H 0.827249 1.047796 0.754643 0.113 Uiso 1 1 calc R U . . .
C123 C 0.9526(16) 0.6067(12) 0.8759(9) 0.063(4) Uani 1 1 d D U . . .
C124 C 0.7028(18) 0.8962(15) 0.8963(5) 0.077(5) Uani 1 1 d D U . . .
F22 F 1.0230(14) 0.4549(12) 0.5723(7) 0.120(8) Uani 1 1 d D U . . .
C125 C 0.9723(14) 0.8280(14) 0.6114(7) 0.047(5) Uani 1 1 d . U . . .
C126 C 0.512(2) 0.587(2) 0.6345(11) 0.106(6) Uani 1 1 d D U . . .
C127 C 1.0957(15) 0.7191(16) 0.6546(10) 0.058(6) Uani 1 1 d . U . . .
F23 F 0.1569(12) 0.7793(17) 0.8296(9) 0.125(8) Uani 1 1 d . U . . .
C128 C 0.4939(15) 0.9113(14) 0.8468(9) 0.051(5) Uani 1 1 d . U . . .
C129 C 0.9844(18) 0.6441(13) 0.8905(9) 0.074(5) Uani 1 1 d D U . . .
C130 C 0.7260(13) 0.2467(10) 0.7673(8) 0.087(6) Uani 1 1 d G U . . .
C131 C 0.7604(11) 0.2745(11) 0.7328(7) 0.081(5) Uani 1 1 d G U . . .
C132 C 0.7383(12) 0.3305(11) 0.7214(6) 0.071(5) Uani 1 1 d G U . . .
H132 H 0.761760 0.349459 0.697852 0.085 Uiso 1 1 calc R U . . .
C133 C 0.6818(12) 0.3587(9) 0.7445(7) 0.069(5) Uani 1 1 d G U . . .
C134 C 0.6474(11) 0.3309(11) 0.7790(7) 0.079(6) Uani 1 1 d G U . . .
H134 H 0.608765 0.350158 0.794821 0.095 Uiso 1 1 calc R U . . .
C135 C 0.6695(13) 0.2749(11) 0.7904(6) 0.086(6) Uani 1 1 d G U . . .
H135 H 0.646031 0.255940 0.814024 0.103 Uiso 1 1 calc R U . . .
C136 C 0.446(2) 0.794(2) 0.6622(13) 0.100(6) Uani 1 1 d D U . . .
C137 C 0.4502(18) 0.757(2) 0.6869(11) 0.083(5) Uani 1 1 d D U . . .
C138 C 0.9923(16) 0.4437(16) 0.7656(11) 0.073(6) Uani 1 1 d D U . . .
C139 C 1.1948(13) 0.5937(12) 0.6646(9) 0.084(6) Uani 1 1 d G U . . .
H139 H 1.167784 0.577321 0.650086 0.101 Uiso 1 1 calc R U . . .
C140 C 1.2423(15) 0.5571(9) 0.6759(10) 0.090(6) Uani 1 1 d G U . . .
C141 C 1.2819(13) 0.5810(12) 0.6972(9) 0.094(6) Uani 1 1 d G U . . .
C142 C 1.2738(13) 0.6415(13) 0.7071(9) 0.093(6) Uani 1 1 d G U . . .
H142 H 1.300844 0.657804 0.721578 0.111 Uiso 1 1 calc R U . . .
C143 C 1.2263(14) 0.6781(10) 0.6957(9) 0.086(6) Uani 1 1 d G U . . .
H143 H 1.220790 0.719422 0.702487 0.104 Uiso 1 1 calc R U . . .
C144 C 1.1868(12) 0.6542(11) 0.6745(9) 0.078(5) Uani 1 1 d G U . . .
C145 C 0.4942(12) 0.3848(9) 0.7542(5) 0.0684(8) Uani 1 1 d G U . . .
H145 H 0.508324 0.413063 0.733320 0.082 Uiso 1 1 calc R U . . .
C146 C 0.4908(12) 0.4008(8) 0.7923(6) 0.0684(8) Uani 1 1 d G U . . .
C147 C 0.4700(12) 0.3595(9) 0.8228(5) 0.0684(8) Uani 1 1 d G U . . .
H147 H 0.467717 0.370369 0.848843 0.082 Uiso 1 1 calc R U . . .
C148 C 0.4527(12) 0.3022(8) 0.8154(5) 0.0684(8) Uani 1 1 d DG U . . .
C149 C 0.4561(12) 0.2863(8) 0.7773(5) 0.0684(8) Uani 1 1 d DG U . . .
C150 C 0.4768(12) 0.3276(10) 0.7467(4) 0.0684(8) Uani 1 1 d G U . . .
H150 H 0.479116 0.316670 0.720743 0.082 Uiso 1 1 calc R U . . .
C151 C 0.7605(11) 0.3497(8) 0.9759(7) 0.0684(8) Uani 1 1 d G U . . .
C152 C 0.8129(8) 0.3840(10) 0.9558(7) 0.0684(8) Uani 1 1 d G U . . .
C153 C 0.8009(9) 0.4410(10) 0.9410(7) 0.0684(8) Uani 1 1 d G U . . .
H153 H 0.836640 0.464382 0.927230 0.082 Uiso 1 1 calc R U . . .
C154 C 0.7365(11) 0.4637(8) 0.9464(7) 0.0684(8) Uani 1 1 d G U . . .
C155 C 0.6841(8) 0.4295(10) 0.9665(7) 0.0684(8) Uani 1 1 d G U . . .
H155 H 0.640081 0.445024 0.970153 0.082 Uiso 1 1 calc R U . . .
C156 C 0.6961(10) 0.3725(10) 0.9813(7) 0.0684(8) Uani 1 1 d G U . . .
H156 H 0.660347 0.349078 0.995023 0.082 Uiso 1 1 calc R U . . .
C157 C 0.4171(18) 0.612(3) 0.7582(16) 0.107(9) Uani 1 1 d . U . . .
F24 F 0.7475(14) 0.2000(12) 0.8553(10) 0.117(8) Uani 1 1 d . U . . .
C158 C 0.4015(17) 0.870(2) 0.7578(12) 0.084(6) Uani 1 1 d . U . . .
F25 F 0.7678(15) 1.0883(15) 0.9828(10) 0.128(9) Uani 1 1 d . U . . .
C159 C 0.3351(9) 0.8475(15) 0.7759(7) 0.090(6) Uani 1 1 d G U . . .
C160 C 0.3039(11) 0.8129(15) 0.7546(6) 0.095(6) Uani 1 1 d G U . . .
H160 H 0.324426 0.804985 0.727977 0.114 Uiso 1 1 calc R U . . .
C161 C 0.2427(12) 0.7899(14) 0.7723(8) 0.098(7) Uani 1 1 d G U . . .
H161 H 0.221360 0.766204 0.757811 0.118 Uiso 1 1 calc R U . . .
C162 C 0.2127(10) 0.8015(16) 0.8113(8) 0.101(6) Uani 1 1 d G U . . .
C163 C 0.2439(12) 0.8361(16) 0.8326(6) 0.100(6) Uani 1 1 d G U . . .
C164 C 0.3051(12) 0.8591(14) 0.8149(7) 0.096(6) Uani 1 1 d G U . . .
H164 H 0.326427 0.882780 0.829397 0.115 Uiso 1 1 calc R U . . .
F26 F 0.8520(15) 0.9894(15) 0.9720(9) 0.119(8) Uani 1 1 d . U . . .
F27 F 0.9486(17) 1.2062(16) 0.7274(12) 0.145(9) Uani 1 1 d . U . . .
C165 C 0.9225(11) 0.4110(10) 0.6698(6) 0.071(5) Uani 1 1 d G U . . .
C166 C 0.9448(12) 0.3516(10) 0.6729(6) 0.076(6) Uani 1 1 d G U . . .
H166 H 0.926935 0.328200 0.695837 0.091 Uiso 1 1 calc R U . . .
C167 C 0.9932(13) 0.3262(9) 0.6425(7) 0.085(6) Uani 1 1 d G U . . .
H167 H 1.008464 0.285591 0.644625 0.102 Uiso 1 1 calc R U . . .
C168 C 1.0194(12) 0.3604(11) 0.6090(6) 0.091(6) Uani 1 1 d G U . . .
C169 C 0.9971(14) 0.4199(11) 0.6058(6) 0.089(6) Uani 1 1 d DG U . . .
C170 C 0.9487(13) 0.4452(9) 0.6363(7) 0.081(6) Uani 1 1 d G U . . .
H170 H 0.933451 0.485875 0.634120 0.097 Uiso 1 1 calc R U . . .
C171 C 0.6088(18) 0.8174(10) 0.6055(9) 0.063(4) Uani 1 1 d D U . . .
F28 F 0.5945(14) 1.1890(11) 0.8639(8) 0.104(7) Uani 1 1 d . U . . .
F29 F 0.7647(13) 1.0045(12) 0.5138(7) 0.101(7) Uani 1 1 d . U . . .
F30 F 1.2522(14) 0.5004(12) 0.6735(9) 0.110(7) Uani 1 1 d . U . . .
C172 C 0.4786(9) 0.4457(11) 0.9546(5) 0.072(5) Uani 1 1 d G U . . .
C173 C 0.5067(11) 0.3979(9) 0.9308(6) 0.069(5) Uani 1 1 d G U . . .
H173 H 0.487821 0.359367 0.935388 0.082 Uiso 1 1 calc R U . . .
C174 C 0.5624(11) 0.4064(9) 0.9002(6) 0.063(5) Uani 1 1 d G U . . .
H174 H 0.581662 0.373684 0.883902 0.075 Uiso 1 1 calc R U . . .
C175 C 0.5901(9) 0.4627(10) 0.8934(5) 0.059(4) Uani 1 1 d G U . . .
C176 C 0.5619(11) 0.5106(8) 0.9173(6) 0.064(5) Uani 1 1 d G U . . .
H176 H 0.580794 0.549092 0.912674 0.076 Uiso 1 1 calc R U . . .
C177 C 0.5062(11) 0.5021(9) 0.9479(6) 0.068(5) Uani 1 1 d G U . . .
F31 F 0.8805(15) 1.1414(13) 0.7821(6) 0.129(8) Uani 1 1 d D U . . .
C178 C 0.5690(16) 0.9268(9) 0.5835(8) 0.087(5) Uani 1 1 d DG U . . .
C179 C 0.5840(16) 0.9390(11) 0.5436(7) 0.097(6) Uani 1 1 d G U . . .
H179 H 0.608972 0.910171 0.525852 0.116 Uiso 1 1 calc R U . . .
C180 C 0.5624(17) 0.9933(13) 0.5295(7) 0.105(6) Uani 1 1 d G U . . .
H180 H 0.572662 1.001599 0.502197 0.126 Uiso 1 1 calc R U . . .
C181 C 0.5259(18) 1.0354(10) 0.5554(9) 0.111(6) Uani 1 1 d DG U . . .
C182 C 0.5109(17) 1.0233(11) 0.5954(9) 0.108(6) Uani 1 1 d G U . . .
C183 C 0.5325(16) 0.9690(13) 0.6094(6) 0.097(6) Uani 1 1 d G U . . .
H183 H 0.522209 0.960681 0.636718 0.116 Uiso 1 1 calc R U . . .
C184 C 1.0329(13) 0.7650(12) 0.5260(5) 0.080(6) Uani 1 1 d G U . . .
H184 H 1.045325 0.761727 0.549874 0.097 Uiso 1 1 calc R U . . .
C185 C 1.0710(11) 0.7973(12) 0.4945(7) 0.090(6) Uani 1 1 d G U . . .
H185 H 1.109427 0.815981 0.496955 0.108 Uiso 1 1 calc R U . . .
C186 C 1.0528(14) 0.8021(12) 0.4595(6) 0.094(6) Uani 1 1 d G U . . .
C187 C 0.9966(14) 0.7747(13) 0.4560(5) 0.090(6) Uani 1 1 d G U . . .
C188 C 0.9585(11) 0.7425(12) 0.4874(7) 0.082(6) Uani 1 1 d G U . . .
H188 H 0.920083 0.723765 0.484998 0.098 Uiso 1 1 calc R U . . .
C189 C 0.9767(13) 0.7376(11) 0.5224(5) 0.075(5) Uani 1 1 d G U . . .
F32 F 0.4219(16) 0.2578(12) 0.8410(6) 0.136(9) Uani 1 1 d D U . . .
C190 C 0.813(2) 0.695(2) 0.9468(10) 0.080(5) Uani 1 1 d . U . . .
F33 F 0.1556(14) 0.5596(14) 0.8997(9) 0.126(8) Uani 1 1 d . U . . .
C191 C 1.0927(18) 0.5726(10) 0.7848(15) 0.108(8) Uani 1 1 d D U . . .
C192 C 0.9572(15) 0.8695(14) 0.5927(8) 0.053(5) Uani 1 1 d . U . . .
F34 F 0.2155(14) 0.5915(13) 0.9499(6) 0.125(8) Uani 1 1 d D U . . .
C193 C 1.0203(10) 0.9943(13) 0.8200(10) 0.112(7) Uani 1 1 d G U . . .
H193 H 0.975071 1.000661 0.820486 0.134 Uiso 1 1 calc R U . . .
C194 C 1.0420(13) 0.9403(12) 0.8344(10) 0.096(6) Uani 1 1 d G U . . .
C195 C 1.1081(14) 0.9310(12) 0.8338(10) 0.109(7) Uani 1 1 d G U . . .
H195 H 1.122910 0.894124 0.843602 0.131 Uiso 1 1 calc R U . . .
C196 C 1.1525(11) 0.9757(15) 0.8187(12) 0.117(7) Uani 1 1 d G U . . .
H196 H 1.197727 0.969328 0.818233 0.140 Uiso 1 1 calc R U . . .
C197 C 1.1308(10) 1.0297(13) 0.8043(10) 0.123(7) Uani 1 1 d DG U . . .
C198 C 1.0647(11) 1.0390(10) 0.8050(8) 0.124(7) Uani 1 1 d DG U . . .
Ag27 Ag 0.6790(4) 0.92932(18) 0.72536(12) 0.190(3) Uani 1 1 d . . . . .
F35 F 0.4703(18) 1.0610(15) 0.6188(11) 0.139(9) Uani 1 1 d . U . . .
F36 F 0.5384(15) 1.1686(12) 0.8099(8) 0.108(7) Uani 1 1 d . U . . .
F37 F 0.5047(18) 1.0900(11) 0.5411(11) 0.142(9) Uani 1 1 d D U . . .
C199 C 0.6821(10) 0.3387(10) 0.6294(8) 0.073(5) Uani 1 1 d G U . . .
H199 H 0.637582 0.328521 0.632846 0.088 Uiso 1 1 calc R U . . .
C200 C 0.7317(13) 0.2936(7) 0.6232(8) 0.078(5) Uani 1 1 d G U . . .
C201 C 0.7969(11) 0.3086(9) 0.6182(8) 0.077(5) Uani 1 1 d G U . . .
C202 C 0.8126(9) 0.3685(10) 0.6195(7) 0.068(5) Uani 1 1 d G U . . .
H202 H 0.857128 0.378721 0.616096 0.081 Uiso 1 1 calc R U . . .
C203 C 0.7630(11) 0.4136(7) 0.6258(7) 0.060(4) Uani 1 1 d G U . . .
C204 C 0.6978(10) 0.3987(9) 0.6307(7) 0.067(5) Uani 1 1 d G U . . .
H204 H 0.663874 0.429485 0.635020 0.080 Uiso 1 1 calc R U . . .
C205 C 0.591(2) 0.8695(11) 0.5972(11) 0.075(5) Uani 1 1 d D U . . .
F38 F 0.4430(11) 0.9661(8) 1.0223(7) 0.090(6) Uani 1 1 d D U . . .
F39 F 0.5311(15) 0.8983(15) 1.0510(6) 0.121(8) Uani 1 1 d D U . . .
F40 F 0.7267(18) 0.8963(17) 1.0518(6) 0.139(9) Uani 1 1 d D U . . .
F41 F 0.6663(17) 0.9995(12) 1.0189(11) 0.147(9) Uani 1 1 d D U . . .
C206 C 0.3616(13) 0.5207(15) 0.7958(11) 0.118(8) Uani 1 1 d G U . . .
C207 C 0.3417(14) 0.5170(15) 0.8363(10) 0.125(8) Uani 1 1 d G U . . .
H207 H 0.347347 0.550117 0.851304 0.150 Uiso 1 1 calc R U . . .
C208 C 0.3137(14) 0.4648(19) 0.8550(9) 0.131(9) Uani 1 1 d G U . . .
H208 H 0.300141 0.462341 0.882655 0.158 Uiso 1 1 calc R U . . .
C209 C 0.3055(15) 0.4164(15) 0.8331(12) 0.138(9) Uani 1 1 d G U . . .
C210 C 0.3254(16) 0.4200(15) 0.7925(12) 0.135(8) Uani 1 1 d G U . . .
C211 C 0.3534(14) 0.4722(18) 0.7739(9) 0.125(8) Uani 1 1 d G U . . .
H211 H 0.366963 0.474687 0.746201 0.150 Uiso 1 1 calc R U . . .
C212 C 1.027(2) 0.570(2) 0.6386(11) 0.099(9) Uani 1 1 d . U . . .
C213 C 1.043(2) 0.587(3) 0.6052(12) 0.107(8) Uani 1 1 d . U . . .
C214 C 0.7790(14) 0.6626(16) 0.9774(7) 0.103(6) Uani 1 1 d G U . . .
C215 C 0.7204(16) 0.6898(13) 0.9987(8) 0.115(7) Uani 1 1 d G U . . .
H215 H 0.708261 0.729878 0.992217 0.138 Uiso 1 1 calc R U . . .
C216 C 0.6794(13) 0.6584(14) 1.0294(8) 0.126(7) Uani 1 1 d DG U . . .
C217 C 0.6971(14) 0.5998(13) 1.0388(8) 0.130(7) Uani 1 1 d DG U . . .
C218 C 0.7558(15) 0.5726(13) 1.0175(9) 0.126(7) Uani 1 1 d G U . . .
H218 H 0.767880 0.532481 1.023937 0.152 Uiso 1 1 calc R U . . .
C219 C 0.7967(12) 0.6040(17) 0.9868(8) 0.115(7) Uani 1 1 d G U . . .
H219 H 0.836843 0.585373 0.972245 0.138 Uiso 1 1 calc R U . . .
F42 F 1.0375(14) 0.2307(10) 0.8428(9) 0.109(7) Uani 1 1 d D U . . .
C220 C 1.0776(15) 0.8050(6) 0.7560(8) 0.0684(8) Uani 1 1 d D U . . .
C221 C 1.0740(18) 0.6264(7) 0.7845(14) 0.101(9) Uani 1 1 d D U . . .
C222 C 0.9924(16) 0.4914(16) 0.7457(11) 0.073(7) Uani 1 1 d D U . . .
C224 C 1.1844(11) 0.8750(7) 0.6739(6) 0.0684(8) Uani 1 1 d G U . . .
H224 H 1.187836 0.835476 0.663914 0.082 Uiso 1 1 calc R U . . .
C225 C 1.2242(10) 0.9197(8) 0.6532(5) 0.0684(8) Uani 1 1 d G U . . .
H225 H 1.254842 0.910658 0.628982 0.082 Uiso 1 1 calc R U . . .
C226 C 1.2192(9) 0.9776(7) 0.6678(5) 0.0684(8) Uani 1 1 d DG U . . .
C227 C 1.1744(10) 0.9908(7) 0.7031(6) 0.0684(8) Uani 1 1 d DG U . . .
C228 C 1.1346(10) 0.9462(8) 0.7239(5) 0.0684(8) Uani 1 1 d DG U . . .
H228 H 1.103962 0.955219 0.748053 0.082 Uiso 1 1 calc R U . . .
C223 C 1.1396(10) 0.8883(7) 0.7093(6) 0.0684(8) Uani 1 1 d DG U . . .
F43 F 0.9792(16) 0.7819(12) 0.4228(7) 0.113(8) Uani 1 1 d . U . . .
F44 F 1.2156(17) 1.0438(15) 0.5556(9) 0.135(9) Uani 1 1 d . U . . .
F45 F 1.1757(15) 0.3510(18) 0.8229(12) 0.149(10) Uani 1 1 d . U . . .
F46 F 1.1413(19) 1.1147(16) 0.6179(10) 0.145(10) Uani 1 1 d . U . . .
F47 F 1.1824(16) 0.6712(19) 0.4602(7) 0.163(11) Uani 1 1 d D U . . .
F48 F 1.0881(16) 0.8323(13) 0.4292(8) 0.123(8) Uani 1 1 d . U . . .
F49 F 1.1714(14) 1.0787(15) 0.8010(12) 0.137(9) Uani 1 1 d . U . . .
F50 F 1.1308(16) 0.7624(17) 0.9719(10) 0.143(9) Uani 1 1 d . U . . .
F51 F 0.2805(16) 0.3633(19) 0.8515(13) 0.165(11) Uani 1 1 d . U . . .
F52 F 1.2454(15) 1.0319(10) 0.6509(8) 0.142(9) Uani 1 1 d D U . . .
F53 F 1.0779(18) 0.6145(19) 0.4671(11) 0.152(10) Uani 1 1 d . U . . .
F54 F 0.3217(17) 0.374(2) 0.7652(14) 0.166(11) Uani 1 1 d . U . . .
C229 C 1.1544(16) 0.9583(14) 0.5786(8) 0.106(7) Uani 1 1 d G U . . .
H229 H 1.180336 0.934954 0.557731 0.128 Uiso 1 1 calc R U . . .
C230 C 1.1665(16) 1.0189(14) 0.5809(9) 0.113(7) Uani 1 1 d G U . . .
C231 C 1.1285(18) 1.0530(11) 0.6115(10) 0.113(7) Uani 1 1 d G U . . .
C232 C 1.0784(17) 1.0264(13) 0.6397(9) 0.105(7) Uani 1 1 d G U . . .
H232 H 1.052383 1.049726 0.660567 0.126 Uiso 1 1 calc R U . . .
C233 C 1.0662(14) 0.9658(13) 0.6374(8) 0.096(6) Uani 1 1 d G U . . .
C234 C 1.1042(17) 0.9317(11) 0.6068(9) 0.099(7) Uani 1 1 d G U . . .
H234 H 1.095843 0.890254 0.605236 0.119 Uiso 1 1 calc R U . . .
C235 C 0.4714(16) 0.6279(18) 0.6149(8) 0.138(7) Uani 1 1 d DG U . . .
C236 C 0.5053(13) 0.6325(19) 0.5758(9) 0.153(8) Uani 1 1 d DG U . . .
H236 H 0.551675 0.624912 0.568071 0.184 Uiso 1 1 calc R U . . .
C237 C 0.4714(14) 0.6481(18) 0.5478(7) 0.163(8) Uani 1 1 d DG U . . .
H237 H 0.494533 0.651184 0.521073 0.196 Uiso 1 1 calc R U . . .
C238 C 0.4035(14) 0.6592(12) 0.5591(7) 0.169(8) Uani 1 1 d DG U . . .
C239 C 0.3696(13) 0.6546(15) 0.5983(7) 0.169(8) Uani 1 1 d DG U . . .
C240 C 0.4035(16) 0.6390(18) 0.6262(7) 0.154(8) Uani 1 1 d G U . . .
H240 H 0.380346 0.635905 0.652948 0.185 Uiso 1 1 calc R U . . .
C241 C 0.6964(15) 0.4323(14) 0.5208(11) 0.148(8) Uani 1 1 d DG U . . .
C242 C 0.7489(14) 0.4707(16) 0.5104(11) 0.141(8) Uani 1 1 d DG U . . .
H242 H 0.787289 0.459460 0.490695 0.169 Uiso 1 1 calc R U . . .
C243 C 0.7451(17) 0.5256(15) 0.5288(12) 0.132(8) Uani 1 1 d G U . . .
H243 H 0.780885 0.551820 0.521746 0.158 Uiso 1 1 calc R U . . .
C244 C 0.689(2) 0.5420(13) 0.5577(12) 0.126(7) Uani 1 1 d G U . . .
C245 C 0.6364(17) 0.5036(14) 0.5680(10) 0.135(8) Uani 1 1 d G U . . .
H245 H 0.597972 0.514830 0.587748 0.162 Uiso 1 1 calc R U . . .
C246 C 0.6402(15) 0.4487(14) 0.5496(11) 0.145(8) Uani 1 1 d DG U . . .
C247 C 1.0610(14) 0.6034(15) 0.5362(9) 0.122(8) Uani 1 1 d G U . . .
H247 H 1.023736 0.579807 0.538049 0.147 Uiso 1 1 calc R U . . .
C248 C 1.0822(17) 0.6134(16) 0.5694(7) 0.116(7) Uani 1 1 d G U . . .
C249 C 1.1368(17) 0.6480(17) 0.5667(6) 0.122(8) Uani 1 1 d G U . . .
H249 H 1.151303 0.654831 0.589332 0.146 Uiso 1 1 calc R U . . .
C250 C 1.1701(15) 0.6726(16) 0.5308(8) 0.127(8) Uani 1 1 d G U . . .
H250 H 1.207406 0.696176 0.528977 0.152 Uiso 1 1 calc R U . . .
C251 C 1.1489(15) 0.6626(16) 0.4977(6) 0.128(8) Uani 1 1 d DG U . . .
C252 C 1.0943(14) 0.6280(16) 0.5004(7) 0.127(8) Uani 1 1 d DG U . . .
C253 C 1.1432(16) 0.477(2) 0.7669(9) 0.128(8) Uani 1 1 d G U . . .
H253 H 1.147891 0.491304 0.740769 0.154 Uiso 1 1 calc R U . . .
C254 C 1.1141(15) 0.5146(12) 0.7978(13) 0.120(8) Uani 1 1 d DG U . . .
C255 C 1.1072(14) 0.4940(16) 0.8360(11) 0.124(8) Uani 1 1 d G U . . .
H255 H 1.087282 0.519578 0.857135 0.149 Uiso 1 1 calc R U . . .
C256 C 1.1295(16) 0.4359(18) 0.8433(10) 0.129(8) Uani 1 1 d G U . . .
H256 H 1.124847 0.421776 0.869412 0.155 Uiso 1 1 calc R U . . .
C257 C 1.1587(16) 0.3984(11) 0.8124(15) 0.134(8) Uani 1 1 d G U . . .
C258 C 1.1655(16) 0.4191(18) 0.7742(12) 0.137(8) Uani 1 1 d DG U . . .
F55 F 1.1437(14) 1.0456(8) 0.7095(10) 0.144(9) Uani 1 1 d D U . . .
C259 C 0.4263(14) 0.8714(14) 0.5714(7) 0.150(8) Uani 1 1 d DG U . . .
C260 C 0.3934(14) 0.9248(13) 0.5861(9) 0.153(8) Uani 1 1 d DG U . . .
C261 C 0.3778(16) 0.9349(15) 0.6260(9) 0.146(8) Uani 1 1 d G U . . .
H261 H 0.355386 0.971438 0.636045 0.176 Uiso 1 1 calc R U . . .
C262 C 0.3950(16) 0.8915(19) 0.6511(7) 0.134(7) Uani 1 1 d G U . . .
H262 H 0.384373 0.898399 0.678385 0.161 Uiso 1 1 calc R U . . .
C263 C 0.4279(16) 0.8381(16) 0.6364(9) 0.124(6) Uani 1 1 d G U . . .
C264 C 0.4435(15) 0.8280(13) 0.5965(9) 0.135(7) Uani 1 1 d G U . . .
H264 H 0.465928 0.791468 0.586470 0.162 Uiso 1 1 calc R U . . .
F56 F 0.5987(16) 0.4029(16) 0.5584(11) 0.172(11) Uani 1 1 d D U . . .
F57 F 0.7061(19) 0.3853(16) 0.4966(11) 0.179(11) Uani 1 1 d D U . . .
F58 F 1.1913(18) 0.3787(18) 0.7462(11) 0.180(12) Uani 1 1 d D U . . .
F59 F 0.4959(11) 1.1277(14) 0.6941(9) 0.119(8) Uani 1 1 d D U . . .
F60 F 0.5609(17) 1.2300(13) 0.6754(9) 0.137(9) Uani 1 1 d D U . . .
C265 C 0.657(2) 1.0353(13) 0.7522(10) 0.084(6) Uani 1 1 d D U . . .
C266 C 0.6395(15) 1.0894(11) 0.7302(9) 0.096(6) Uani 1 1 d DG U . . .
C267 C 0.6753(12) 1.1411(14) 0.7196(10) 0.104(7) Uani 1 1 d G U . . .
H267 H 0.716997 1.143712 0.725149 0.125 Uiso 1 1 calc R U . . .
C268 C 0.6502(16) 1.1891(11) 0.7010(10) 0.109(7) Uani 1 1 d G U . . .
H268 H 0.674721 1.224529 0.693780 0.131 Uiso 1 1 calc R U . . .
C269 C 0.5893(17) 1.1854(13) 0.6930(9) 0.111(7) Uani 1 1 d DG U . . .
C270 C 0.5535(12) 1.1336(16) 0.7035(10) 0.109(6) Uani 1 1 d DG U . . .
C271 C 0.5786(15) 1.0856(12) 0.7222(10) 0.104(6) Uani 1 1 d G U . . .
H271 H 0.554079 1.050215 0.729389 0.125 Uiso 1 1 calc R U . . .
F61 F 0.4384(19) 0.872(2) 0.5321(7) 0.199(11) Uani 1 1 d D U . . .
F62 F 0.3739(18) 0.9697(18) 0.5644(12) 0.186(11) Uani 1 1 d D U . . .
F63 F 0.6520(17) 0.5791(18) 1.0705(9) 0.170(10) Uani 1 1 d D U . . .
F64 F 0.6208(14) 0.6710(19) 1.0548(10) 0.162(10) Uani 1 1 d D U . . .
F65 F 1.0534(15) 1.0931(12) 0.7894(11) 0.170(11) Uani 1 1 d D U . . .
F66 F 0.3725(17) 0.6744(19) 0.5339(9) 0.197(12) Uani 1 1 d D U . . .
P1 P 0.4421(12) 1.2623(11) 0.6020(6) 0.184(6) Uani 1 1 d D U . . .
C272 C 0.494(2) 1.363(2) 0.6230(13) 0.173(9) Uani 1 1 d G U . . .
H272 H 0.535253 1.349050 0.607148 0.207 Uiso 1 1 calc R U . . .
C273 C 0.489(2) 1.416(2) 0.6433(14) 0.171(9) Uani 1 1 d G U . . .
H273 H 0.527479 1.438571 0.641431 0.205 Uiso 1 1 calc R U . . .
C274 C 0.429(3) 1.4369(15) 0.6665(13) 0.169(10) Uani 1 1 d G U . . .
H274 H 0.425452 1.473220 0.680379 0.203 Uiso 1 1 calc R U . . .
C275 C 0.373(2) 1.404(2) 0.6692(12) 0.171(9) Uani 1 1 d G U . . .
H275 H 0.331199 1.418350 0.685046 0.205 Uiso 1 1 calc R U . . .
C276 C 0.377(2) 1.351(2) 0.6489(15) 0.173(9) Uani 1 1 d G U . . .
H276 H 0.338973 1.328828 0.650764 0.207 Uiso 1 1 calc R U . . .
C277 C 0.438(3) 1.3305(15) 0.6257(14) 0.176(8) Uani 1 1 d DG U . . .
F67 F 0.3041(13) 0.659(2) 0.6023(11) 0.224(13) Uani 1 1 d D U . . .
F68 F 1.1100(13) 0.8117(11) 0.9080(9) 0.186(11) Uani 1 1 d D U . . .
C278 C 0.6818(17) 0.9983(14) 0.7729(9) 0.073(5) Uani 1 1 d D U . . .
C279 C 0.4080(12) 1.2733(14) 0.5608(6) 0.190(8) Uani 1 1 d DG U . . .
C280 C 0.420(2) 1.2289(18) 0.5327(9) 0.191(9) Uani 1 1 d DG U . . .
H280 H 0.445853 1.193585 0.535641 0.229 Uiso 1 1 calc R U . . .
C281 C 0.394(3) 1.236(2) 0.5004(10) 0.193(10) Uani 1 1 d G U . . .
H281 H 0.402632 1.205872 0.481269 0.231 Uiso 1 1 calc R U . . .
C282 C 0.357(2) 1.288(3) 0.4962(10) 0.193(10) Uani 1 1 d G U . . .
H282 H 0.339058 1.292837 0.474087 0.232 Uiso 1 1 calc R U . . .
C283 C 0.345(2) 1.332(2) 0.5242(13) 0.194(10) Uani 1 1 d G U . . .
H283 H 0.318705 1.367515 0.521277 0.233 Uiso 1 1 calc R U . . .
C284 C 0.370(2) 1.3249(17) 0.5565(11) 0.192(9) Uani 1 1 d G U . . .
H284 H 0.361926 1.355228 0.575649 0.231 Uiso 1 1 calc R U . . .
C285 C 0.5234(16) 1.234(3) 0.5851(18) 0.189(8) Uani 1 1 d DG U . . .
C286 C 0.544(3) 1.182(3) 0.6031(13) 0.191(9) Uani 1 1 d G U . . .
H286 H 0.514363 1.164437 0.625249 0.229 Uiso 1 1 calc R U . . .
C287 C 0.607(3) 1.157(2) 0.5887(17) 0.194(10) Uani 1 1 d G U . . .
H287 H 0.620556 1.121835 0.600955 0.233 Uiso 1 1 calc R U . . .
C288 C 0.6496(17) 1.183(3) 0.5563(18) 0.195(10) Uani 1 1 d G U . . .
H288 H 0.692675 1.165671 0.546420 0.235 Uiso 1 1 calc R U . . .
C289 C 0.629(3) 1.234(3) 0.5383(13) 0.195(10) Uani 1 1 d G U . . .
H289 H 0.658602 1.252109 0.516179 0.234 Uiso 1 1 calc R U . . .
C290 C 0.566(3) 1.260(2) 0.5527(18) 0.193(9) Uani 1 1 d G U . . .
H290 H 0.552409 1.294713 0.540472 0.232 Uiso 1 1 calc R U . . .
C291 C 0.382(2) 1.213(3) 0.6734(18) 0.198(9) Uani 1 1 d G U . . .
H291 H 0.410219 1.236918 0.683206 0.238 Uiso 1 1 calc R U . . .
C292 C 0.345(3) 1.169(3) 0.6971(12) 0.200(10) Uani 1 1 d G U . . .
H292 H 0.348802 1.162641 0.723058 0.240 Uiso 1 1 calc R U . . .
C293 C 0.304(3) 1.135(2) 0.6827(17) 0.201(10) Uani 1 1 d G U . . .
H293 H 0.278635 1.104574 0.698919 0.241 Uiso 1 1 calc R U . . .
C294 C 0.298(3) 1.144(2) 0.6447(18) 0.200(10) Uani 1 1 d G U . . .
H294 H 0.269886 1.120784 0.634929 0.240 Uiso 1 1 calc R U . . .
C295 C 0.335(3) 1.188(3) 0.6211(11) 0.197(9) Uani 1 1 d G U . . .
H295 H 0.331303 1.195061 0.595076 0.236 Uiso 1 1 calc R U . . .
C296 C 0.377(2) 1.223(3) 0.6354(16) 0.193(8) Uani 1 1 d DG U . . .

loop_
_atom_site_aniso_label
_atom_site_aniso_U_11
_atom_site_aniso_U_22
_atom_site_aniso_U_33
_atom_site_aniso_U_23
_atom_site_aniso_U_13
_atom_site_aniso_U_12
Au1 0.0275(5) 0.0469(6) 0.0264(5) -0.0006(4) 0.0068(4) -0.0001(4)
Au2 0.0256(5) 0.0496(6) 0.0257(5) 0.0008(4) 0.0052(4) -0.0016(4)
Au3 0.0267(5) 0.0505(6) 0.0259(5) 0.0009(4) 0.0042(4) -0.0024(4)
Au4 0.0254(5) 0.0552(6) 0.0211(5) -0.0037(4) 0.0060(4) -0.0019(4)
Au5 0.0327(6) 0.0490(6) 0.0231(5) -0.0017(4) 0.0049(4) -0.0002(4)
Au6 0.0283(5) 0.0478(6) 0.0249(5) -0.0042(4) 0.0052(4) -0.0012(4)
Au7 0.0320(6) 0.0484(6) 0.0225(5) -0.0026(4) 0.0028(4) -0.0017(4)
Au8 0.0267(5) 0.0491(6) 0.0259(5) -0.0026(4) 0.0045(4) -0.0030(4)
Au9 0.0284(5) 0.0526(6) 0.0226(5) -0.0005(4) 0.0058(4) -0.0044(4)
Au10 0.0263(5) 0.0507(6) 0.0265(5) -0.0043(4) 0.0048(4) -0.0026(4)
Au11 0.0268(5) 0.0511(6) 0.0228(5) -0.0023(4) 0.0060(4) -0.0031(4)
Au12 0.0336(6) 0.0480(6) 0.0266(5) -0.0029(4) 0.0033(4) -0.0028(4)
Au13 0.0290(6) 0.0539(6) 0.0252(5) -0.0012(4) 0.0019(4) -0.0021(4)
Au14 0.0312(6) 0.0483(6) 0.0222(5) 0.0000(4) 0.0084(4) 0.0005(4)
Au15 0.0303(6) 0.0514(6) 0.0251(5) -0.0017(4) 0.0054(4) -0.0042(4)
Au16 0.0325(6) 0.0512(6) 0.0258(5) -0.0039(4) 0.0041(4) 0.0006(4)
Au17 0.0296(6) 0.0537(6) 0.0290(5) -0.0103(4) 0.0085(4) -0.0059(4)
Au18 0.0313(6) 0.0531(6) 0.0266(5) -0.0068(4) 0.0096(4) -0.0052(4)
Au19 0.0347(6) 0.0731(8) 0.0235(5) -0.0045(5) 0.0054(4) -0.0003(5)
Au20 0.0406(7) 0.0486(6) 0.0415(6) -0.0020(5) -0.0026(5) -0.0006(5)
Au21 0.0538(7) 0.0552(7) 0.0267(5) -0.0020(5) 0.0055(5) -0.0026(5)
Au22 0.0334(6) 0.0576(7) 0.0383(6) -0.0059(5) 0.0052(5) 0.0081(5)
Au23 0.0373(7) 0.0751(8) 0.0358(6) 0.0147(5) 0.0022(5) -0.0094(6)
Au24 0.0472(7) 0.0626(7) 0.0351(6) 0.0084(5) -0.0038(5) -0.0073(6)
Au25 0.0415(7) 0.0658(8) 0.0296(6) -0.0013(5) 0.0091(5) 0.0023(5)
Au26 0.0418(7) 0.0508(7) 0.0661(8) -0.0032(6) -0.0155(6) -0.0020(5)
Au27 0.0686(9) 0.0555(7) 0.0408(6) -0.0039(5) -0.0199(6) -0.0055(6)
Au28 0.0456(7) 0.0625(8) 0.0439(7) 0.0049(5) 0.0078(5) 0.0045(6)
Au29 0.0522(8) 0.0713(8) 0.0344(6) -0.0096(5) 0.0019(5) -0.0018(6)
Au30 0.0393(7) 0.0711(8) 0.0391(6) 0.0118(6) 0.0161(5) 0.0068(6)
Au31 0.0747(9) 0.0688(8) 0.0277(6) -0.0028(5) -0.0074(6) 0.0026(7)
Au32 0.0437(7) 0.0710(9) 0.0636(8) -0.0346(7) 0.0105(6) -0.0045(6)
Au33 0.0343(7) 0.1190(13) 0.0476(7) 0.0147(8) -0.0085(6) -0.0147(7)
Au34 0.0272(7) 0.1337(14) 0.0422(7) -0.0048(8) -0.0002(5) -0.0099(7)
Ag1 0.0254(9) 0.0480(10) 0.0332(9) -0.0114(7) 0.0068(7) 0.0037(7)
Ag2 0.0281(10) 0.0642(12) 0.0224(8) -0.0018(8) 0.0111(7) -0.0038(8)
Ag3 0.0430(11) 0.0480(10) 0.0235(8) 0.0009(7) 0.0060(7) -0.0010(8)
Ag4 0.0368(10) 0.0543(11) 0.0257(9) 0.0026(7) 0.0017(7) -0.0024(8)
Ag5 0.0275(10) 0.0534(11) 0.0362(10) 0.0003(8) 0.0017(7) 0.0011(8)
Ag6 0.0374(11) 0.0565(11) 0.0254(9) -0.0099(8) 0.0078(7) -0.0039(8)
Ag7 0.0326(10) 0.0541(11) 0.0317(9) 0.0051(8) 0.0044(7) -0.0025(8)
Ag8 0.0338(10) 0.0494(11) 0.0348(10) 0.0013(8) 0.0036(8) -0.0014(8)
Ag9 0.0334(10) 0.0576(11) 0.0310(9) 0.0013(8) -0.0016(7) -0.0019(8)
Ag10 0.0324(10) 0.0538(11) 0.0376(10) -0.0004(8) -0.0028(8) -0.0043(8)
Ag11 0.0387(11) 0.0650(13) 0.0287(9) -0.0082(8) 0.0106(8) 0.0072(9)
Ag12 0.0279(10) 0.0571(11) 0.0361(10) 0.0001(8) 0.0130(8) 0.0003(8)
Ag13 0.0340(10) 0.0474(10) 0.0353(9) -0.0006(8) 0.0006(8) -0.0035(8)
Ag14 0.0430(11) 0.0567(12) 0.0377(10) -0.0011(8) -0.0082(8) -0.0108(9)
Ag15 0.0280(10) 0.0565(11) 0.0322(9) 0.0027(8) 0.0049(7) -0.0056(8)
Ag16 0.0317(10) 0.0613(12) 0.0300(9) 0.0025(8) -0.0011(7) -0.0028(8)
Ag17 0.0260(10) 0.0630(12) 0.0361(10) 0.0090(8) 0.0036(7) -0.0051(8)
Ag18 0.0307(10) 0.0607(12) 0.0336(10) 0.0014(8) 0.0066(8) 0.0024(8)
Ag19 0.0451(12) 0.0558(11) 0.0309(9) -0.0033(8) -0.0057(8) -0.0064(9)
Ag20 0.0328(11) 0.0928(16) 0.0227(9) -0.0007(9) 0.0049(7) -0.0114(10)
Ag21 0.0535(13) 0.0573(12) 0.0295(9) -0.0097(8) 0.0017(9) -0.0028(9)
Ag22 0.0478(12) 0.0557(12) 0.0396(11) -0.0157(9) 0.0041(9) -0.0054(9)
Ag23 0.0760(16) 0.0536(12) 0.0265(9) -0.0027(8) 0.0063(10) 0.0116(11)
Ag24 0.0576(14) 0.0668(14) 0.0335(10) 0.0017(9) 0.0102(9) -0.0118(11)
Ag25 0.0915(18) 0.0564(13) 0.0252(10) -0.0024(8) -0.0028(10) 0.0110(12)
Ag26 0.083(2) 0.092(2) 0.075(2) 0.0080(16) 0.0003(16) 0.0000(16)
F1 0.071(11) 0.105(13) 0.035(9) -0.001(9) 0.003(8) 0.005(10)
C1 0.0639(14) 0.0752(14) 0.0622(14) -0.0032(13) -0.0080(13) -0.0073(13)
C2 0.055(8) 0.076(8) 0.051(8) -0.016(7) -0.018(7) -0.009(7)
C3 0.062(8) 0.058(8) 0.029(7) -0.005(7) 0.009(7) -0.011(7)
F2 0.090(12) 0.082(11) 0.033(8) -0.017(8) 0.010(8) -0.011(10)
F3 0.080(13) 0.127(15) 0.050(10) 0.022(10) 0.006(10) -0.013(12)
C4 0.065(9) 0.083(10) 0.045(8) 0.014(8) -0.021(8) -0.015(9)
C5 0.047(12) 0.065(12) 0.043(11) -0.009(10) 0.008(9) -0.003(10)
C6 0.050(12) 0.068(12) 0.031(9) 0.005(9) 0.002(9) -0.001(10)
F4 0.088(13) 0.083(12) 0.078(12) 0.030(10) 0.000(11) 0.008(10)
C7 0.0639(14) 0.0752(14) 0.0622(14) -0.0032(13) -0.0080(13) -0.0073(13)
C8 0.0639(14) 0.0752(14) 0.0622(14) -0.0032(13) -0.0080(13) -0.0073(13)
C9 0.043(10) 0.070(10) 0.032(8) 0.007(8) -0.004(7) -0.008(8)
C10 0.062(13) 0.054(12) 0.086(15) -0.021(11) -0.016(12) -0.011(11)
C11 0.0639(14) 0.0752(14) 0.0622(14) -0.0032(13) -0.0080(13) -0.0073(13)
F5 0.080(12) 0.079(12) 0.073(12) 0.012(10) 0.004(10) -0.026(10)
C12 0.060(8) 0.092(9) 0.031(7) -0.012(7) -0.002(7) -0.016(8)
C13 0.064(8) 0.062(8) 0.041(7) -0.007(7) -0.012(7) -0.003(7)
F6 0.094(14) 0.122(15) 0.095(14) 0.033(13) -0.034(12) -0.021(12)
C14 0.078(13) 0.088(13) 0.056(11) -0.014(10) -0.031(10) 0.037(11)
C15 0.043(8) 0.070(8) 0.044(7) 0.005(7) 0.004(7) -0.008(7)
C16 0.056(8) 0.061(7) 0.031(7) 0.001(7) 0.001(7) 0.000(7)
C17 0.053(8) 0.074(8) 0.072(8) -0.038(8) 0.004(8) -0.013(7)
C18 0.0639(14) 0.0752(14) 0.0622(14) -0.0032(13) -0.0080(13) -0.0073(13)
C19 0.048(8) 0.062(8) 0.053(8) 0.001(7) 0.001(7) 0.003(7)
C20 0.055(10) 0.063(9) 0.060(9) 0.003(8) -0.001(8) 0.002(8)
C21 0.063(10) 0.066(9) 0.069(10) 0.001(9) 0.004(9) -0.004(8)
C22 0.071(10) 0.071(10) 0.081(10) -0.003(9) 0.011(9) -0.005(9)
C23 0.070(11) 0.071(10) 0.077(11) -0.007(9) 0.011(9) -0.003(9)
C24 0.059(10) 0.065(10) 0.066(10) -0.008(9) 0.008(9) -0.003(9)
C25 0.064(8) 0.065(8) 0.064(8) 0.003(8) -0.008(8) -0.009(8)
C26 0.047(8) 0.063(8) 0.035(7) 0.008(7) 0.001(7) 0.001(7)
C27 0.063(9) 0.054(8) 0.035(8) -0.001(8) 0.000(8) -0.001(8)
C28 0.060(9) 0.085(10) 0.044(9) -0.004(8) 0.002(8) -0.022(8)
F7 0.106(14) 0.093(13) 0.065(12) 0.014(10) -0.002(11) -0.001(12)
C29 0.050(8) 0.081(8) 0.034(7) 0.022(7) -0.006(7) -0.007(7)
C30 0.044(8) 0.062(9) 0.039(8) 0.005(8) -0.001(7) 0.004(8)
C31 0.0639(14) 0.0752(14) 0.0622(14) -0.0032(13) -0.0080(13) -0.0073(13)
C32 0.118(10) 0.116(10) 0.113(10) -0.006(7) -0.034(7) -0.005(7)
C33 0.078(15) 0.092(15) 0.042(12) -0.001(11) -0.026(11) 0.042(13)
C34 0.063(12) 0.063(11) 0.090(13) -0.029(10) -0.012(11) -0.008(9)
C35 0.0639(14) 0.0752(14) 0.0622(14) -0.0032(13) -0.0080(13) -0.0073(13)
F8 0.110(16) 0.132(16) 0.101(15) -0.049(13) 0.032(13) -0.013(14)
F9 0.117(16) 0.106(15) 0.102(15) 0.031(13) 0.052(13) -0.015(13)
C36 0.096(9) 0.083(9) 0.058(8) -0.004(8) -0.038(8) -0.010(8)
F10 0.101(14) 0.095(13) 0.084(13) 0.011(11) 0.026(12) 0.041(12)
C37 0.0639(14) 0.0752(14) 0.0622(14) -0.0032(13) -0.0080(13) -0.0073(13)
F11 0.082(12) 0.112(13) 0.056(10) -0.011(10) -0.012(9) -0.011(11)
C38 0.058(9) 0.091(10) 0.078(10) -0.003(9) -0.027(9) -0.011(9)
F12 0.099(14) 0.086(12) 0.109(14) -0.005(12) -0.020(12) -0.005(11)
C39 0.051(7) 0.055(7) 0.046(7) -0.005(6) -0.002(6) 0.001(6)
F13 0.064(11) 0.098(13) 0.108(14) 0.036(11) -0.010(11) 0.002(10)
C40 0.094(11) 0.114(12) 0.081(10) 0.015(10) -0.041(9) -0.025(10)
C41 0.110(13) 0.130(13) 0.096(12) 0.016(11) -0.045(11) -0.031(11)
C42 0.127(13) 0.145(14) 0.111(13) 0.012(12) -0.044(11) -0.038(12)
C43 0.126(13) 0.149(14) 0.110(13) 0.007(12) -0.050(11) -0.041(12)
C44 0.123(13) 0.142(14) 0.106(13) 0.009(12) -0.045(12) -0.038(12)
C45 0.112(13) 0.131(14) 0.096(12) 0.013(11) -0.042(11) -0.032(12)
C46 0.0639(14) 0.0752(14) 0.0622(14) -0.0032(13) -0.0080(13) -0.0073(13)
C47 0.050(10) 0.069(11) 0.048(10) -0.017(9) 0.005(8) -0.005(9)
C48 0.092(10) 0.091(10) 0.056(9) 0.010(8) -0.028(8) -0.020(9)
C49 0.105(12) 0.097(11) 0.063(10) 0.011(10) -0.027(10) -0.020(11)
C50 0.120(12) 0.107(11) 0.068(10) 0.008(10) -0.034(10) -0.021(11)
C51 0.125(12) 0.117(12) 0.069(10) 0.009(10) -0.034(10) -0.023(11)
C52 0.118(12) 0.111(12) 0.065(10) 0.012(10) -0.032(10) -0.021(11)
C53 0.106(12) 0.100(12) 0.061(10) 0.009(10) -0.032(10) -0.023(11)
F14 0.090(13) 0.089(13) 0.102(14) 0.037(11) -0.007(11) 0.001(11)
C54 0.075(10) 0.097(11) 0.083(10) -0.044(9) -0.006(9) -0.008(9)
C55 0.087(12) 0.108(12) 0.089(11) -0.044(11) -0.010(10) -0.004(10)
C56 0.101(12) 0.120(13) 0.096(12) -0.047(11) -0.013(11) -0.005(11)
C57 0.105(12) 0.127(13) 0.098(12) -0.040(11) -0.016(11) -0.005(11)
C58 0.094(12) 0.120(13) 0.095(12) -0.039(11) -0.011(11) -0.005(11)
C59 0.083(12) 0.110(12) 0.091(12) -0.042(11) -0.008(11) -0.005(10)
F15 0.161(18) 0.159(18) 0.070(13) -0.002(13) -0.045(13) -0.039(16)
C60 0.0639(14) 0.0752(14) 0.0622(14) -0.0032(13) -0.0080(13) -0.0073(13)
C61 0.0639(14) 0.0752(14) 0.0622(14) -0.0032(13) -0.0080(13) -0.0073(13)
C62 0.0639(14) 0.0752(14) 0.0622(14) -0.0032(13) -0.0080(13) -0.0073(13)
C63 0.0639(14) 0.0752(14) 0.0622(14) -0.0032(13) -0.0080(13) -0.0073(13)
C64 0.059(7) 0.074(7) 0.052(7) -0.006(7) -0.009(7) -0.008(7)
C65 0.0639(14) 0.0752(14) 0.0622(14) -0.0032(13) -0.0080(13) -0.0073(13)
C66 0.111(11) 0.110(11) 0.108(11) -0.005(8) -0.033(8) -0.006(8)
C67 0.086(11) 0.115(12) 0.059(10) -0.009(10) -0.001(10) -0.041(10)
C68 0.093(12) 0.125(13) 0.067(11) -0.008(10) -0.003(10) -0.046(11)
C69 0.098(12) 0.130(12) 0.073(10) -0.007(10) -0.001(10) -0.053(10)
C70 0.098(11) 0.127(12) 0.070(10) -0.003(10) 0.000(10) -0.053(10)
C71 0.086(11) 0.116(12) 0.061(10) -0.007(10) -0.001(9) -0.048(10)
C72 0.074(10) 0.105(10) 0.054(9) -0.005(9) 0.002(8) -0.038(9)
C73 0.038(12) 0.136(18) 0.055(13) 0.029(13) -0.011(10) -0.010(12)
C74 0.049(9) 0.077(9) 0.044(8) 0.003(8) 0.009(8) -0.008(8)
C75 0.039(11) 0.164(19) 0.136(18) 0.083(15) -0.045(11) -0.036(12)
F16 0.112(16) 0.081(13) 0.120(16) -0.006(13) 0.001(14) -0.012(12)
C76 0.048(11) 0.073(11) 0.074(12) 0.007(10) -0.014(9) -0.001(9)
C77 0.078(10) 0.064(9) 0.034(8) -0.007(8) 0.012(8) -0.011(8)
F17 0.050(12) 0.21(2) 0.079(13) 0.022(15) 0.000(10) -0.013(13)
C78 0.058(9) 0.063(8) 0.037(8) 0.008(7) 0.013(7) 0.004(8)
C79 0.062(10) 0.065(9) 0.039(8) 0.008(8) 0.008(8) -0.002(8)
C80 0.072(10) 0.070(9) 0.049(8) 0.011(8) 0.007(8) -0.002(9)
C81 0.073(10) 0.068(9) 0.053(9) 0.014(8) 0.007(8) 0.002(9)
C82 0.068(10) 0.065(10) 0.050(9) 0.011(8) 0.010(9) 0.005(9)
C83 0.061(10) 0.062(9) 0.042(9) 0.011(8) 0.011(8) 0.006(9)
C84 0.068(10) 0.105(12) 0.089(11) 0.026(10) -0.024(10) -0.011(10)
C85 0.062(11) 0.106(12) 0.088(12) 0.026(10) -0.019(10) -0.007(10)
C86 0.053(10) 0.104(12) 0.082(11) 0.026(10) -0.018(10) -0.009(10)
C87 0.046(9) 0.104(11) 0.077(10) 0.030(9) -0.018(9) -0.011(9)
C88 0.049(10) 0.106(12) 0.078(11) 0.028(10) -0.021(9) -0.012(10)
C89 0.061(10) 0.107(12) 0.084(11) 0.027(10) -0.025(9) -0.013(10)
C90 0.068(11) 0.082(11) 0.094(12) -0.035(10) -0.010(9) -0.005(9)
C91 0.073(12) 0.086(12) 0.099(13) -0.036(11) -0.004(11) -0.002(10)
C92 0.081(12) 0.092(12) 0.102(13) -0.040(11) 0.001(11) -0.001(10)
C93 0.085(12) 0.100(12) 0.101(12) -0.048(11) -0.004(10) -0.002(10)
C94 0.085(12) 0.104(12) 0.099(12) -0.044(10) -0.009(10) -0.002(10)
C95 0.077(12) 0.093(12) 0.096(12) -0.040(10) -0.011(10) -0.005(10)
C96 0.060(6) 0.061(6) 0.055(6) -0.004(5) -0.005(5) 0.003(6)
C97 0.062(7) 0.062(7) 0.058(7) -0.007(6) -0.008(6) -0.003(6)
C98 0.071(7) 0.067(7) 0.067(7) -0.005(6) -0.008(6) -0.004(6)
C99 0.079(7) 0.070(7) 0.072(7) -0.004(6) -0.007(6) -0.005(6)
C100 0.080(7) 0.072(7) 0.071(7) 0.000(6) -0.008(6) 0.003(6)
C101 0.070(7) 0.067(7) 0.064(7) -0.002(6) -0.010(6) 0.003(6)
F18 0.157(18) 0.115(16) 0.092(15) -0.008(13) -0.038(14) -0.024(15)
C102 0.065(9) 0.069(9) 0.045(8) -0.010(8) -0.006(8) 0.004(8)
F19 0.109(16) 0.129(17) 0.129(17) 0.009(15) -0.043(14) 0.032(14)
C103 0.067(10) 0.085(10) 0.051(9) 0.007(9) 0.021(9) -0.008(9)
C104 0.079(10) 0.093(10) 0.059(9) 0.010(9) 0.027(9) -0.008(9)
C105 0.087(11) 0.093(11) 0.068(10) 0.014(9) 0.032(9) -0.008(10)
C106 0.083(11) 0.089(11) 0.067(10) 0.010(10) 0.031(10) -0.005(10)
C107 0.075(11) 0.084(11) 0.061(10) 0.008(9) 0.027(9) -0.005(10)
C108 0.063(9) 0.080(9) 0.051(8) 0.005(8) 0.019(8) -0.007(8)
F20 0.105(15) 0.091(14) 0.109(15) 0.031(12) 0.002(13) 0.028(12)
C109 0.051(8) 0.075(8) 0.035(7) -0.003(7) 0.006(7) -0.006(7)
C110 0.0639(14) 0.0752(14) 0.0622(14) -0.0032(13) -0.0080(13) -0.0073(13)
C111 0.0639(14) 0.0752(14) 0.0622(14) -0.0032(13) -0.0080(13) -0.0073(13)
C112 0.0639(14) 0.0752(14) 0.0622(14) -0.0032(13) -0.0080(13) -0.0073(13)
C113 0.0639(14) 0.0752(14) 0.0622(14) -0.0032(13) -0.0080(13) -0.0073(13)
C114 0.0639(14) 0.0752(14) 0.0622(14) -0.0032(13) -0.0080(13) -0.0073(13)
C115 0.0639(14) 0.0752(14) 0.0622(14) -0.0032(13) -0.0080(13) -0.0073(13)
C116 0.083(10) 0.079(10) 0.072(10) 0.010(9) -0.004(9) -0.016(9)
F21 0.120(16) 0.089(14) 0.102(15) -0.004(12) -0.007(13) 0.016(12)
C117 0.116(13) 0.103(12) 0.101(12) -0.031(10) -0.049(11) 0.034(11)
C118 0.117(13) 0.103(13) 0.109(12) -0.033(11) -0.046(11) 0.027(11)
C119 0.109(14) 0.095(13) 0.101(13) -0.032(11) -0.042(12) 0.020(11)
C120 0.101(13) 0.092(13) 0.092(12) -0.026(10) -0.039(11) 0.021(11)
C121 0.092(12) 0.091(12) 0.079(11) -0.022(9) -0.037(10) 0.032(10)
C122 0.105(13) 0.096(13) 0.090(12) -0.025(10) -0.043(11) 0.036(11)
C123 0.062(8) 0.077(8) 0.050(8) 0.013(7) -0.017(7) -0.007(8)
C124 0.061(10) 0.083(10) 0.080(10) -0.038(9) 0.002(9) -0.014(9)
F22 0.104(15) 0.135(17) 0.090(15) -0.016(13) 0.035(13) -0.009(14)
C125 0.039(11) 0.067(12) 0.021(9) 0.003(9) 0.014(8) -0.001(10)
C126 0.123(12) 0.120(12) 0.084(11) 0.002(10) -0.046(10) -0.004(11)
C127 0.039(12) 0.069(13) 0.067(13) 0.007(11) -0.014(10) -0.005(10)
F23 0.054(12) 0.21(2) 0.099(15) 0.028(16) 0.000(11) -0.018(14)
C128 0.050(8) 0.053(8) 0.044(8) -0.004(7) -0.003(7) 0.004(7)
C129 0.073(10) 0.093(11) 0.063(10) 0.017(9) -0.029(9) -0.012(9)
C130 0.081(11) 0.084(10) 0.076(10) 0.014(9) 0.010(9) 0.016(9)
C131 0.077(10) 0.080(10) 0.067(10) 0.007(9) 0.009(9) 0.017(9)
C132 0.067(10) 0.078(10) 0.056(10) 0.004(9) 0.001(9) 0.013(9)
C133 0.067(9) 0.077(9) 0.053(8) 0.003(8) -0.003(8) 0.010(8)
C134 0.073(10) 0.086(11) 0.064(10) 0.011(9) 0.003(9) 0.012(9)
C135 0.078(11) 0.089(11) 0.071(11) 0.018(10) 0.009(10) 0.010(10)
C136 0.055(10) 0.173(12) 0.076(10) 0.042(10) -0.026(9) -0.018(10)
C137 0.042(8) 0.145(9) 0.061(8) 0.030(8) -0.014(8) -0.012(8)
C138 0.039(10) 0.106(13) 0.072(12) 0.035(10) -0.015(9) -0.008(10)
C139 0.063(11) 0.089(11) 0.099(12) -0.004(10) -0.022(10) 0.009(10)
C140 0.075(11) 0.094(11) 0.104(12) -0.002(10) -0.030(10) 0.015(10)
C141 0.078(11) 0.101(11) 0.105(12) -0.002(10) -0.034(10) 0.017(10)
C142 0.076(12) 0.101(12) 0.101(12) -0.008(11) -0.025(10) 0.018(10)
C143 0.067(11) 0.096(12) 0.094(12) -0.008(11) -0.019(10) 0.016(10)
C144 0.058(10) 0.085(10) 0.088(11) -0.001(9) -0.015(9) 0.008(9)
C145 0.0639(14) 0.0752(14) 0.0622(14) -0.0032(13) -0.0080(13) -0.0073(13)
C146 0.0639(14) 0.0752(14) 0.0622(14) -0.0032(13) -0.0080(13) -0.0073(13)
C147 0.0639(14) 0.0752(14) 0.0622(14) -0.0032(13) -0.0080(13) -0.0073(13)
C148 0.0639(14) 0.0752(14) 0.0622(14) -0.0032(13) -0.0080(13) -0.0073(13)
C149 0.0639(14) 0.0752(14) 0.0622(14) -0.0032(13) -0.0080(13) -0.0073(13)
C150 0.0639(14) 0.0752(14) 0.0622(14) -0.0032(13) -0.0080(13) -0.0073(13)
C151 0.0639(14) 0.0752(14) 0.0622(14) -0.0032(13) -0.0080(13) -0.0073(13)
C152 0.0639(14) 0.0752(14) 0.0622(14) -0.0032(13) -0.0080(13) -0.0073(13)
C153 0.0639(14) 0.0752(14) 0.0622(14) -0.0032(13) -0.0080(13) -0.0073(13)
C154 0.0639(14) 0.0752(14) 0.0622(14) -0.0032(13) -0.0080(13) -0.0073(13)
C155 0.0639(14) 0.0752(14) 0.0622(14) -0.0032(13) -0.0080(13) -0.0073(13)
C156 0.0639(14) 0.0752(14) 0.0622(14) -0.0032(13) -0.0080(13) -0.0073(13)
C157 0.037(12) 0.16(2) 0.132(19) 0.083(17) -0.042(13) -0.038(13)
F24 0.099(15) 0.082(13) 0.140(17) 0.002(13) 0.025(14) -0.007(12)
C158 0.038(10) 0.147(16) 0.064(11) 0.026(12) -0.010(9) -0.009(11)
F25 0.114(16) 0.135(17) 0.116(17) -0.053(14) 0.011(14) 0.008(14)
C159 0.034(9) 0.160(15) 0.073(10) 0.024(11) -0.010(8) -0.009(10)
C160 0.033(10) 0.166(16) 0.079(11) 0.024(12) -0.007(9) -0.006(10)
C161 0.034(10) 0.173(16) 0.083(12) 0.022(12) -0.007(9) -0.007(11)
C162 0.036(9) 0.180(15) 0.082(11) 0.024(11) -0.008(9) -0.009(10)
C163 0.038(9) 0.177(15) 0.079(11) 0.024(11) -0.007(9) -0.009(10)
C164 0.038(9) 0.168(16) 0.076(11) 0.023(12) -0.008(9) -0.008(10)
F26 0.114(16) 0.144(17) 0.096(15) -0.050(14) -0.021(13) 0.018(14)
F27 0.146(19) 0.129(18) 0.160(19) -0.034(16) -0.041(17) 0.019(16)
C165 0.063(10) 0.079(10) 0.059(9) -0.020(8) 0.008(8) -0.002(8)
C166 0.068(11) 0.083(11) 0.066(10) -0.029(9) 0.005(9) -0.005(9)
C167 0.076(11) 0.090(11) 0.075(11) -0.034(10) 0.012(10) -0.004(10)
C168 0.080(11) 0.096(11) 0.078(10) -0.034(10) 0.019(9) -0.007(10)
C169 0.079(11) 0.095(11) 0.072(10) -0.025(10) 0.020(9) -0.007(10)
C170 0.073(11) 0.086(11) 0.065(10) -0.018(9) 0.015(9) -0.004(9)
C171 0.080(8) 0.071(8) 0.039(7) -0.004(7) -0.017(7) 0.003(8)
F28 0.114(15) 0.085(13) 0.090(13) -0.012(11) 0.020(12) -0.027(12)
F29 0.105(15) 0.106(14) 0.068(12) 0.008(11) 0.018(12) -0.012(12)
F30 0.105(15) 0.098(14) 0.122(16) -0.002(13) -0.031(13) 0.036(12)
C172 0.066(10) 0.101(11) 0.040(8) 0.010(8) 0.000(8) -0.006(9)
C173 0.063(10) 0.094(11) 0.041(9) 0.008(9) 0.000(8) -0.007(9)
C174 0.057(10) 0.088(11) 0.037(8) 0.009(8) -0.002(8) -0.006(9)
C175 0.053(9) 0.082(10) 0.035(7) 0.010(7) -0.001(7) -0.005(8)
C176 0.058(10) 0.092(11) 0.034(8) 0.011(8) 0.000(8) -0.004(9)
C177 0.062(9) 0.098(10) 0.036(8) 0.012(8) 0.002(8) -0.004(9)
F31 0.158(18) 0.127(17) 0.121(16) -0.043(14) -0.069(15) 0.033(15)
C178 0.105(11) 0.088(10) 0.070(10) 0.011(9) -0.030(9) 0.015(9)
C179 0.116(13) 0.096(12) 0.081(11) 0.017(10) -0.034(11) 0.017(11)
C180 0.125(13) 0.100(12) 0.091(12) 0.021(11) -0.038(11) 0.019(11)
C181 0.130(13) 0.103(12) 0.102(12) 0.020(10) -0.041(11) 0.022(11)
C182 0.125(13) 0.100(12) 0.098(12) 0.013(10) -0.036(11) 0.024(11)
C183 0.114(12) 0.093(12) 0.084(11) 0.012(10) -0.031(11) 0.020(10)
C184 0.105(12) 0.070(10) 0.045(9) -0.012(9) 0.022(10) -0.017(10)
C185 0.115(12) 0.079(11) 0.050(9) -0.007(9) 0.027(10) -0.019(10)
C186 0.122(12) 0.082(10) 0.052(9) -0.003(9) 0.028(10) -0.018(10)
C187 0.121(12) 0.080(10) 0.047(9) -0.006(9) 0.020(10) -0.015(10)
C188 0.108(12) 0.072(10) 0.044(9) -0.008(9) 0.020(9) -0.015(10)
C189 0.096(10) 0.068(9) 0.042(8) -0.008(8) 0.020(8) -0.012(8)
F32 0.127(16) 0.134(16) 0.126(16) 0.006(15) -0.001(15) -0.002(15)
C190 0.078(10) 0.122(11) 0.038(9) -0.002(9) -0.007(8) -0.027(10)
F33 0.113(16) 0.146(17) 0.107(16) -0.016(14) 0.007(14) -0.064(14)
C191 0.029(11) 0.17(2) 0.124(17) 0.005(17) -0.015(11) -0.022(13)
C192 0.050(9) 0.063(10) 0.034(8) 0.001(8) 0.013(8) 0.004(9)
F34 0.126(16) 0.156(17) 0.083(14) 0.012(14) 0.002(13) -0.081(14)
C193 0.077(11) 0.115(13) 0.141(14) 0.015(12) -0.021(11) -0.017(11)
C194 0.067(10) 0.108(11) 0.114(12) 0.012(10) -0.027(10) -0.013(9)
C195 0.075(11) 0.118(13) 0.133(14) 0.023(12) -0.028(11) -0.014(11)
C196 0.078(12) 0.124(13) 0.148(14) 0.025(13) -0.032(12) -0.019(11)
C197 0.082(11) 0.126(13) 0.161(14) 0.021(12) -0.030(11) -0.025(11)
C198 0.084(11) 0.123(13) 0.161(14) 0.018(12) -0.022(11) -0.022(11)
Ag27 0.436(11) 0.073(2) 0.067(2) 0.0122(18) -0.066(4) -0.089(4)
F35 0.154(19) 0.116(17) 0.140(18) 0.001(15) -0.035(16) 0.048(15)
F36 0.128(16) 0.096(14) 0.087(14) 0.010(12) -0.010(13) 0.020(13)
F37 0.166(19) 0.124(17) 0.144(18) 0.029(15) -0.062(16) 0.027(16)
C199 0.083(11) 0.066(10) 0.064(10) -0.008(9) -0.006(10) 0.000(9)
C200 0.088(11) 0.065(9) 0.071(10) -0.011(9) -0.003(9) 0.001(9)
C201 0.088(11) 0.064(9) 0.066(10) -0.008(9) 0.001(9) 0.009(9)
C202 0.078(11) 0.060(9) 0.054(9) -0.008(8) 0.003(9) 0.008(9)
C203 0.070(9) 0.059(8) 0.045(8) -0.004(7) -0.002(8) 0.003(8)
C204 0.076(11) 0.064(9) 0.054(9) -0.005(9) -0.005(9) 0.002(9)
C205 0.092(10) 0.080(10) 0.054(9) 0.001(9) -0.022(9) 0.011(9)
F38 0.082(12) 0.075(11) 0.085(12) -0.014(10) 0.028(10) -0.006(10)
F39 0.111(15) 0.136(16) 0.099(14) -0.028(13) 0.007(13) -0.003(14)
F40 0.144(18) 0.169(19) 0.110(17) -0.035(16) -0.042(15) -0.007(16)
F41 0.144(18) 0.151(19) 0.130(18) -0.056(16) -0.002(16) -0.004(16)
C206 0.044(10) 0.169(18) 0.149(17) 0.083(14) -0.043(11) -0.038(11)
C207 0.054(11) 0.171(19) 0.155(18) 0.085(15) -0.041(12) -0.039(12)
C208 0.060(11) 0.174(19) 0.164(18) 0.086(15) -0.040(12) -0.041(12)
C209 0.068(11) 0.176(18) 0.172(18) 0.085(15) -0.039(12) -0.039(12)
C210 0.064(11) 0.175(18) 0.171(18) 0.080(15) -0.041(12) -0.037(12)
C211 0.050(11) 0.171(18) 0.160(18) 0.082(15) -0.043(12) -0.038(12)
C212 0.080(15) 0.16(2) 0.042(12) 0.000(14) -0.003(12) 0.071(15)
C213 0.090(14) 0.163(18) 0.049(10) -0.006(12) 0.001(11) 0.068(13)
C214 0.100(11) 0.153(13) 0.056(10) 0.000(10) -0.013(9) -0.041(11)
C215 0.109(13) 0.170(14) 0.064(11) -0.004(11) -0.014(10) -0.050(12)
C216 0.118(13) 0.184(15) 0.076(12) -0.003(12) -0.014(10) -0.055(13)
C217 0.123(13) 0.186(15) 0.081(12) 0.004(12) -0.018(11) -0.055(13)
C218 0.123(14) 0.177(15) 0.078(12) 0.004(12) -0.018(11) -0.050(13)
C219 0.113(13) 0.164(15) 0.067(11) 0.002(12) -0.018(11) -0.047(13)
F42 0.109(15) 0.105(15) 0.117(16) 0.030(13) -0.043(13) -0.002(13)
C220 0.0639(14) 0.0752(14) 0.0622(14) -0.0032(13) -0.0080(13) -0.0073(13)
C221 0.027(13) 0.17(2) 0.111(19) -0.004(19) -0.016(12) -0.027(14)
C222 0.038(12) 0.106(15) 0.070(14) 0.032(12) -0.011(11) -0.009(12)
C224 0.0639(14) 0.0752(14) 0.0622(14) -0.0032(13) -0.0080(13) -0.0073(13)
C225 0.0639(14) 0.0752(14) 0.0622(14) -0.0032(13) -0.0080(13) -0.0073(13)
C226 0.0639(14) 0.0752(14) 0.0622(14) -0.0032(13) -0.0080(13) -0.0073(13)
C227 0.0639(14) 0.0752(14) 0.0622(14) -0.0032(13) -0.0080(13) -0.0073(13)
C228 0.0639(14) 0.0752(14) 0.0622(14) -0.0032(13) -0.0080(13) -0.0073(13)
C223 0.0639(14) 0.0752(14) 0.0622(14) -0.0032(13) -0.0080(13) -0.0073(13)
F43 0.169(18) 0.095(14) 0.056(11) -0.005(11) 0.008(13) -0.023(14)
F44 0.142(18) 0.136(17) 0.098(16) 0.030(14) 0.020(15) -0.027(16)
F45 0.081(15) 0.18(2) 0.19(2) 0.034(19) -0.041(16) 0.002(16)
F46 0.160(19) 0.126(17) 0.117(17) 0.022(15) 0.019(16) -0.021(16)
F47 0.149(19) 0.22(2) 0.095(16) 0.013(17) 0.011(16) 0.035(19)
F48 0.151(18) 0.106(15) 0.071(13) 0.017(12) 0.043(13) -0.019(14)
F49 0.086(15) 0.141(18) 0.19(2) 0.014(17) -0.046(15) -0.052(13)
F50 0.146(18) 0.19(2) 0.119(17) 0.006(16) -0.074(15) -0.056(16)
F51 0.100(16) 0.18(2) 0.21(2) 0.096(19) -0.036(17) -0.055(16)
F52 0.133(13) 0.142(14) 0.144(14) 0.016(12) -0.022(12) -0.023(12)
F53 0.136(19) 0.19(2) 0.113(17) -0.026(17) -0.005(16) 0.042(18)
F54 0.102(16) 0.19(2) 0.20(2) 0.06(2) -0.036(17) -0.029(17)
C229 0.114(13) 0.101(12) 0.083(12) 0.017(11) 0.010(11) -0.017(12)
C230 0.121(13) 0.106(12) 0.088(12) 0.020(11) 0.013(11) -0.018(11)
C231 0.123(13) 0.101(12) 0.092(12) 0.017(11) 0.012(11) -0.019(11)
C232 0.114(13) 0.094(12) 0.088(12) 0.012(11) 0.010(11) -0.017(11)
C233 0.102(11) 0.090(10) 0.080(10) 0.015(9) 0.006(9) -0.014(10)
C234 0.108(13) 0.093(12) 0.080(12) 0.013(11) 0.007(11) -0.016(11)
C235 0.149(13) 0.162(13) 0.110(12) 0.012(12) -0.049(12) 0.002(13)
C236 0.161(15) 0.180(15) 0.123(14) 0.015(14) -0.049(14) 0.007(15)
C237 0.169(16) 0.191(16) 0.133(15) 0.016(15) -0.051(14) 0.008(16)
C238 0.174(16) 0.199(16) 0.138(15) 0.018(15) -0.056(14) 0.008(16)
C239 0.173(16) 0.198(16) 0.138(15) 0.021(14) -0.050(14) 0.007(16)
C240 0.160(15) 0.182(15) 0.123(14) 0.019(14) -0.049(14) 0.005(15)
C241 0.153(10) 0.145(10) 0.147(10) -0.011(7) -0.040(7) -0.003(7)
C242 0.144(10) 0.140(10) 0.140(10) -0.007(7) -0.038(7) -0.003(7)
C243 0.135(10) 0.132(10) 0.132(10) -0.007(7) -0.038(7) -0.004(7)
C244 0.129(9) 0.127(9) 0.124(9) -0.006(6) -0.039(6) -0.006(6)
C245 0.140(10) 0.135(10) 0.134(10) -0.008(7) -0.038(7) -0.005(7)
C246 0.151(10) 0.143(10) 0.144(10) -0.008(7) -0.041(7) -0.006(7)
C247 0.109(14) 0.172(17) 0.064(11) -0.008(12) 0.006(11) 0.062(13)
C248 0.103(13) 0.167(17) 0.058(10) -0.007(11) 0.006(10) 0.064(12)
C249 0.110(14) 0.170(18) 0.062(11) -0.006(12) 0.009(12) 0.060(13)
C250 0.115(15) 0.175(18) 0.066(11) -0.006(13) 0.010(12) 0.054(14)
C251 0.117(14) 0.180(17) 0.066(11) -0.004(12) 0.006(12) 0.052(13)
C252 0.115(14) 0.177(17) 0.066(11) -0.007(12) 0.005(12) 0.055(13)
C253 0.047(12) 0.18(2) 0.154(18) 0.013(16) -0.010(12) -0.011(12)
C254 0.039(11) 0.17(2) 0.143(17) 0.010(15) -0.014(11) -0.017(11)
C255 0.044(11) 0.17(2) 0.150(18) 0.013(16) -0.017(12) -0.016(12)
C256 0.049(12) 0.18(2) 0.158(18) 0.014(16) -0.020(12) -0.012(12)
C257 0.054(12) 0.18(2) 0.163(18) 0.018(16) -0.020(12) -0.008(12)
C258 0.057(12) 0.18(2) 0.164(18) 0.016(16) -0.011(12) -0.006(12)
F55 0.142(16) 0.133(16) 0.141(17) 0.006(15) -0.012(15) -0.006(15)
C259 0.110(13) 0.235(17) 0.108(13) 0.064(14) -0.041(12) -0.026(13)
C260 0.110(13) 0.236(17) 0.115(13) 0.069(14) -0.042(12) -0.021(13)
C261 0.100(13) 0.227(17) 0.112(13) 0.065(14) -0.035(12) -0.019(13)
C262 0.088(13) 0.215(16) 0.103(13) 0.060(13) -0.035(11) -0.019(13)
C263 0.079(11) 0.204(14) 0.093(11) 0.053(12) -0.033(10) -0.022(11)
C264 0.092(12) 0.220(16) 0.099(12) 0.057(13) -0.040(11) -0.026(13)
F56 0.190(19) 0.163(19) 0.169(19) -0.013(17) -0.054(17) -0.020(17)
F57 0.201(19) 0.156(18) 0.180(19) -0.051(17) -0.045(18) 0.005(17)
F58 0.105(18) 0.21(3) 0.20(2) 0.02(2) 0.007(18) 0.001(18)
F59 0.106(16) 0.124(16) 0.114(16) -0.009(14) -0.013(14) 0.029(14)
F60 0.159(19) 0.109(16) 0.122(18) -0.002(15) -0.001(16) 0.013(16)
C265 0.079(10) 0.082(10) 0.079(10) -0.028(9) 0.002(9) 0.004(9)
C266 0.097(11) 0.091(10) 0.089(11) -0.021(9) -0.004(10) 0.011(10)
C267 0.108(13) 0.096(12) 0.096(12) -0.014(11) -0.004(11) 0.010(11)
C268 0.115(13) 0.098(12) 0.101(13) -0.014(11) -0.003(12) 0.012(12)
C269 0.117(13) 0.100(12) 0.102(12) -0.014(11) -0.006(11) 0.014(11)
C270 0.110(12) 0.104(12) 0.099(12) -0.014(11) -0.004(11) 0.018(11)
C271 0.105(12) 0.098(12) 0.094(12) -0.017(11) -0.001(11) 0.015(11)
F61 0.16(2) 0.28(2) 0.14(2) 0.07(2) -0.031(18) -0.04(2)
F62 0.143(19) 0.27(2) 0.149(19) 0.097(19) -0.056(17) -0.002(19)
F63 0.16(2) 0.23(2) 0.117(18) 0.028(18) -0.016(16) -0.063(19)
F64 0.137(19) 0.22(2) 0.111(18) -0.016(18) 0.009(16) -0.064(18)
F65 0.120(17) 0.145(19) 0.22(2) 0.022(19) -0.004(18) -0.025(17)
F66 0.20(2) 0.23(2) 0.16(2) 0.02(2) -0.07(2) 0.01(2)
P1 0.206(15) 0.234(17) 0.127(12) -0.016(11) -0.072(11) -0.006(13)
C272 0.185(19) 0.22(2) 0.131(16) -0.022(15) -0.076(15) -0.006(17)
C273 0.182(19) 0.22(2) 0.131(17) -0.022(16) -0.078(16) -0.006(18)
C274 0.18(2) 0.22(2) 0.131(17) -0.022(16) -0.079(16) -0.004(18)
C275 0.182(19) 0.22(2) 0.132(17) -0.021(16) -0.078(16) -0.004(18)
C276 0.185(19) 0.22(2) 0.132(16) -0.021(15) -0.076(15) -0.004(17)
C277 0.192(17) 0.225(19) 0.130(14) -0.022(13) -0.075(13) -0.007(15)
F67 0.23(2) 0.24(2) 0.19(2) 0.03(2) -0.04(2) 0.00(2)
F68 0.19(2) 0.20(2) 0.17(2) 0.01(2) -0.040(19) -0.039(19)
C278 0.061(8) 0.075(8) 0.072(8) -0.027(8) 0.006(8) 0.002(8)
C279 0.214(17) 0.239(19) 0.130(14) -0.018(14) -0.073(14) 0.006(15)
C280 0.218(19) 0.24(2) 0.130(16) -0.020(16) -0.074(15) 0.010(17)
C281 0.22(2) 0.24(2) 0.130(17) -0.021(17) -0.074(16) 0.012(18)
C282 0.22(2) 0.24(2) 0.131(17) -0.023(17) -0.073(17) 0.013(18)
C283 0.22(2) 0.24(2) 0.132(17) -0.022(17) -0.072(17) 0.012(18)
C284 0.217(19) 0.24(2) 0.133(16) -0.019(16) -0.072(16) 0.011(17)
C285 0.208(17) 0.240(19) 0.131(14) -0.009(13) -0.066(14) -0.001(15)
C286 0.208(19) 0.24(2) 0.133(16) -0.007(16) -0.063(16) 0.002(17)
C287 0.21(2) 0.24(2) 0.135(17) -0.004(17) -0.060(17) 0.003(18)
C288 0.21(2) 0.25(2) 0.137(18) -0.003(17) -0.059(17) 0.004(19)
C289 0.21(2) 0.24(2) 0.136(17) -0.004(17) -0.060(17) 0.003(18)
C290 0.210(19) 0.24(2) 0.135(16) -0.006(16) -0.061(16) 0.001(17)
C291 0.217(19) 0.24(2) 0.143(17) -0.006(16) -0.064(16) -0.021(17)
C292 0.22(2) 0.25(2) 0.146(18) -0.004(17) -0.063(17) -0.022(18)
C293 0.22(2) 0.25(2) 0.147(18) -0.005(18) -0.063(17) -0.024(18)
C294 0.22(2) 0.25(2) 0.146(18) -0.008(17) -0.065(17) -0.024(18)
C295 0.216(19) 0.24(2) 0.142(17) -0.009(16) -0.066(16) -0.022(17)
C296 0.213(17) 0.242(19) 0.138(14) -0.010(14) -0.066(14) -0.017(15)

loop_
_atom_type_symbol
_atom_type_description
_atom_type_scat_dispersion_real
_atom_type_scat_dispersion_imag
_atom_type_scat_source
C C 0.0181 0.0091 'International Tables Vol C Tables 4.2.6.8 and 6.1.1.4'
H H 0.0000 0.0000 'International Tables Vol C Tables 4.2.6.8 and 6.1.1.4'
Ag Ag 0.1306 4.2820 'International Tables Vol C Tables 4.2.6.8 and 6.1.1.4'
Au Au -4.4197 7.2980 'International Tables Vol C Tables 4.2.6.8 and 6.1.1.4'
F F 0.0727 0.0534 'International Tables Vol C Tables 4.2.6.8 and 6.1.1.4'
P P 0.2955 0.4335 'International Tables Vol C Tables 4.2.6.8 and 6.1.1.4'

loop_
_exptl_crystal_face_index_h
_exptl_crystal_face_index_k
_exptl_crystal_face_index_l
_exptl_crystal_face_perp_dist
12 -5 0 0.0760
-12 5 0 0.0760
-2 -12 11 0.2560
2 12 -11 0.2560
-3 -6 -21 0.0607
3 6 21 0.1007
-12 2 3 0.1044
13 2 10 0.1361
-4 12 -9 0.2277
-4 -10 -18 0.0871
-4 2 -23 0.1207
-1 1 5 0.1059
2 1 5 0.1207
4 5 4 0.2203
0 5 4 0.1995
2 0 5 0.1190

loop_
_geom_angle_atom_site_label_1
_geom_angle_atom_site_label_2
_geom_angle_atom_site_label_3
_geom_angle
_geom_angle_site_symmetry_1
_geom_angle_site_symmetry_3
_geom_angle_publ_flag
Au2 Au1 Au6 110.05(4) . . ?
Au2 Au1 Au22 106.00(5) . . ?
Au2 Au1 Ag3 74.95(5) . . ?
Au2 Au1 Ag5 59.36(5) . . ?
Au2 Au1 Ag11 104.24(6) . . ?
Au2 Au1 Ag12 56.94(5) . . ?
Au2 Au1 Ag23 162.63(6) . . ?
Au3 Au1 Au2 59.76(4) . . ?
Au3 Au1 Au6 58.93(3) . . ?
Au3 Au1 Au14 106.94(5) . . ?
Au3 Au1 Au22 117.37(5) . . ?
Au3 Au1 Ag3 66.30(4) . . ?
Au3 Au1 Ag5 61.66(5) . . ?
Au3 Au1 Ag8 61.06(5) . . ?
Au3 Au1 Ag11 163.43(7) . . ?
Au3 Au1 Ag12 109.53(6) . . ?
Au3 Au1 Ag23 111.94(5) . . ?
Au6 Au1 Au22 129.96(5) . . ?
Au6 Au1 Ag3 52.05(4) . . ?
Au6 Au1 Ag5 112.48(5) . . ?
Au6 Au1 Ag12 166.97(6) . . ?
Au6 Au1 Ag23 55.88(5) . . ?
Au14 Au1 Au2 58.99(4) . . ?
Au14 Au1 Au6 113.59(5) . . ?
Au14 Au1 Au22 114.39(4) . . ?
Au14 Au1 Ag3 62.82(4) . . ?
Au14 Au1 Ag5 111.68(6) . . ?
Au14 Au1 Ag8 167.01(6) . . ?
Au14 Au1 Ag11 57.70(5) . . ?
Au14 Au1 Ag12 61.90(5) . . ?
Au14 Au1 Ag23 114.52(6) . . ?
Au16 Au1 Au2 112.66(5) . . ?
Au16 Au1 Au3 116.84(5) . . ?
Au16 Au1 Au6 70.83(4) . . ?
Au16 Au1 Au14 60.54(4) . . ?
Au16 Au1 Au22 123.87(5) . . ?
Au16 Au1 Ag3 52.84(4) . . ?
Au16 Au1 Ag5 171.85(6) . . ?
Au16 Au1 Ag8 127.82(6) . . ?
Au16 Au1 Ag11 63.15(5) . . ?
Au16 Au1 Ag12 113.31(6) . . ?
Au16 Au1 Ag23 55.39(5) . . ?
Au22 Au1 Ag3 176.25(5) . . ?
Au22 Au1 Ag23 91.36(5) . . ?
Ag5 Au1 Au22 60.33(5) . . ?
Ag5 Au1 Ag3 122.66(6) . . ?
Ag5 Au1 Ag23 132.74(7) . . ?
Ag8 Au1 Au2 108.46(6) . . ?
Ag8 Au1 Au6 65.79(5) . . ?
Ag8 Au1 Au22 70.64(5) . . ?
Ag8 Au1 Ag3 112.65(6) . . ?
Ag8 Au1 Ag5 59.35(6) . . ?
Ag8 Au1 Ag11 133.46(7) . . ?
Ag8 Au1 Ag12 115.56(7) . . ?
Ag8 Au1 Ag23 76.42(6) . . ?
Ag11 Au1 Au6 130.28(6) . . ?
Ag11 Au1 Au22 69.10(5) . . ?
Ag11 Au1 Ag3 107.16(6) . . ?
Ag11 Au1 Ag5 115.72(7) . . ?
Ag11 Au1 Ag12 59.26(6) . . ?
Ag11 Au1 Ag23 82.15(6) . . ?
Ag12 Au1 Au22 59.12(5) . . ?
Ag12 Au1 Ag3 119.56(6) . . ?
Ag12 Au1 Ag5 61.78(6) . . ?
Ag12 Au1 Ag23 136.98(7) . . ?
Ag23 Au1 Ag3 87.76(6) . . ?
Au1 Au2 Au34 120.56(5) . . ?
Au1 Au2 Ag5 61.32(5) . . ?
Au3 Au2 Au1 58.80(4) . . ?
Au3 Au2 Au10 108.87(5) . . ?
Au3 Au2 Au18 59.83(4) . . ?
Au3 Au2 Au34 118.90(5) . . ?
Au3 Au2 Ag5 62.05(5) . . ?
Au3 Au2 Ag14 113.64(6) . . ?
Au3 Au2 Ag17 170.27(6) . . ?
Au10 Au2 Au1 107.64(5) . . ?
Au10 Au2 Au18 58.87(4) . . ?
Au10 Au2 Au34 124.23(6) . . ?
Au10 Au2 Ag5 167.94(6) . . ?
Au10 Au2 Ag14 62.74(5) . . ?
Au10 Au2 Ag17 61.51(5) . . ?
Au14 Au2 Au1 60.31(4) . . ?
Au14 Au2 Au3 107.23(5) . . ?
Au14 Au2 Au10 58.85(4) . . ?
Au14 Au2 Au18 103.63(5) . . ?
Au14 Au2 Au34 124.25(5) . . ?
Au14 Au2 Ag5 114.54(6) . . ?
Au14 Au2 Ag14 116.29(6) . . ?
Au14 Au2 Ag17 67.23(5) . . ?
Au18 Au2 Au1 104.38(4) . . ?
Au18 Au2 Au34 125.40(5) . . ?
Au18 Au2 Ag5 117.11(6) . . ?
Ag5 Au2 Au34 67.72(6) . . ?
Ag12 Au2 Au1 62.29(5) . . ?
Ag12 Au2 Au3 113.34(6) . . ?
Ag12 Au2 Au10 116.26(6) . . ?
Ag12 Au2 Au14 64.29(5) . . ?
Ag12 Au2 Au18 164.89(7) . . ?
Ag12 Au2 Au34 69.61(6) . . ?
Ag12 Au2 Ag5 64.34(6) . . ?
Ag12 Au2 Ag14 129.60(7) . . ?
Ag12 Au2 Ag17 72.15(7) . . ?
Ag14 Au2 Au1 166.50(6) . . ?
Ag14 Au2 Au18 62.89(5) . . ?
Ag14 Au2 Au34 72.61(6) . . ?
Ag14 Au2 Ag5 127.14(7) . . ?
Ag14 Au2 Ag17 64.37(6) . . ?
Ag16 Au2 Au1 114.46(6) . . ?
Ag16 Au2 Au3 63.59(5) . . ?
Ag16 Au2 Au10 118.45(6) . . ?
Ag16 Au2 Au14 169.84(6) . . ?
Ag16 Au2 Au18 68.43(5) . . ?
Ag16 Au2 Au34 65.77(5) . . ?
Ag16 Au2 Ag5 66.06(6) . . ?
Ag16 Au2 Ag12 122.32(7) . . ?
Ag16 Au2 Ag14 66.54(7) . . ?
Ag16 Au2 Ag17 121.14(7) . . ?
Ag17 Au2 Au1 120.93(6) . . ?
Ag17 Au2 Au18 112.77(6) . . ?
Ag17 Au2 Au34 70.20(6) . . ?
Ag17 Au2 Ag5 127.21(7) . . ?
Au1 Au3 Au2 61.44(4) . . ?
Au1 Au3 Au4 114.15(5) . . ?
Au1 Au3 Au6 62.31(4) . . ?
Au1 Au3 Au18 106.86(5) . . ?
Au1 Au3 Au24 118.83(5) . . ?
Au1 Au3 Ag5 61.39(5) . . ?
Au1 Au3 Ag8 60.74(5) . . ?
Au1 Au3 Ag16 111.11(5) . . ?
Au1 Au3 Ag24 118.28(6) . . ?
Au2 Au3 Au4 113.58(5) . . ?
Au2 Au3 Au18 60.47(4) . . ?
Au2 Au3 Au24 113.89(5) . . ?
Au2 Au3 Ag5 59.78(5) . . ?
Au2 Au3 Ag8 109.52(5) . . ?
Au2 Au3 Ag16 57.06(5) . . ?
Au2 Au3 Ag24 174.70(7) . . ?
Au4 Au3 Au24 120.62(5) . . ?
Au4 Au3 Ag5 172.97(6) . . ?
Au4 Au3 Ag8 124.49(6) . . ?
Au4 Au3 Ag16 116.29(6) . . ?
Au4 Au3 Ag24 61.37(6) . . ?
Au6 Au3 Au2 114.29(5) . . ?
Au6 Au3 Au4 64.46(4) . . ?
Au6 Au3 Au18 109.20(5) . . ?
Au6 Au3 Au24 121.27(5) . . ?
Au6 Au3 Ag5 115.11(6) . . ?
Au6 Au3 Ag8 66.89(5) . . ?
Au6 Au3 Ag16 171.24(6) . . ?
Au6 Au3 Ag24 62.69(6) . . ?
Au18 Au3 Au4 59.44(4) . . ?
Au18 Au3 Au24 122.81(5) . . ?
Au18 Au3 Ag5 115.61(6) . . ?
Au18 Au3 Ag8 167.57(6) . . ?
Au18 Au3 Ag16 66.18(5) . . ?
Au18 Au3 Ag24 115.72(6) . . ?
Ag5 Au3 Au24 65.98(5) . . ?
Ag5 Au3 Ag16 62.97(6) . . ?
Ag8 Au3 Au24 66.89(5) . . ?
Ag8 Au3 Ag5 59.16(6) . . ?
Ag8 Au3 Ag16 115.92(7) . . ?
Ag8 Au3 Ag24 73.71(7) . . ?
Ag16 Au3 Au24 66.49(5) . . ?
Ag20 Au3 Au1 166.24(7) . . ?
Ag20 Au3 Au2 106.03(6) . . ?
Ag20 Au3 Au4 63.97(5) . . ?
Ag20 Au3 Au6 123.55(6) . . ?
Ag20 Au3 Au18 59.93(6) . . ?
Ag20 Au3 Au24 70.28(6) . . ?
Ag20 Au3 Ag5 118.89(7) . . ?
Ag20 Au3 Ag8 132.37(8) . . ?
Ag20 Au3 Ag16 61.48(6) . . ?
Ag20 Au3 Ag24 73.61(7) . . ?
Ag24 Au3 Au24 71.11(6) . . ?
Ag24 Au3 Ag5 125.19(8) . . ?
Ag24 Au3 Ag16 125.81(7) . . ?
Au3 Au4 Au6 57.11(4) . . ?
Au3 Au4 Au11 139.50(5) . . ?
Au3 Au4 Au19 106.76(5) . . ?
Au3 Au4 Ag2 161.34(6) . . ?
Au3 Au4 Ag6 121.74(6) . . ?
Au3 Au4 Ag20 57.06(5) . . ?
Au3 Au4 Ag24 60.17(5) . . ?
Au8 Au4 Au3 116.56(5) . . ?
Au8 Au4 Au6 59.55(4) . . ?
Au8 Au4 Au11 57.55(4) . . ?
Au8 Au4 Au18 143.46(5) . . ?
Au8 Au4 Au19 108.49(5) . . ?
Au8 Au4 Ag2 61.46(5) . . ?
Au8 Au4 Ag3 75.28(5) . . ?
Au8 Au4 Ag6 115.53(6) . . ?
Au8 Au4 Ag20 155.44(7) . . ?
Au8 Au4 Ag24 85.95(6) . . ?
Au11 Au4 Au6 101.33(4) . . ?
Au11 Au4 Ag20 144.43(7) . . ?
Au18 Au4 Au3 60.02(4) . . ?
Au18 Au4 Au6 103.99(4) . . ?
Au18 Au4 Au11 99.88(5) . . ?
Au18 Au4 Au19 106.87(5) . . ?
Au18 Au4 Ag2 133.87(6) . . ?
Au18 Au4 Ag6 62.87(5) . . ?
Au18 Au4 Ag20 57.80(5) . . ?
Au18 Au4 Ag24 115.17(7) . . ?
Au19 Au4 Au6 128.15(5) . . ?
Au19 Au4 Au11 112.95(4) . . ?
Au19 Au4 Ag20 57.96(5) . . ?
Ag2 Au4 Au6 118.71(6) . . ?
Ag2 Au4 Au11 57.20(5) . . ?
Ag2 Au4 Au19 60.01(5) . . ?
Ag2 Au4 Ag6 71.08(6) . . ?
Ag2 Au4 Ag20 116.04(6) . . ?
Ag2 Au4 Ag24 101.48(7) . . ?
Ag3 Au4 Au3 74.58(5) . . ?
Ag3 Au4 Au6 57.33(5) . . ?
Ag3 Au4 Au11 65.12(5) . . ?
Ag3 Au4 Au18 68.80(5) . . ?
Ag3 Au4 Au19 174.31(6) . . ?
Ag3 Au4 Ag2 119.98(7) . . ?
Ag3 Au4 Ag6 95.35(6) . . ?
Ag3 Au4 Ag20 120.12(7) . . ?
Ag3 Au4 Ag24 115.43(7) . . ?
Ag6 Au4 Au6 152.62(6) . . ?
Ag6 Au4 Au11 60.83(5) . . ?
Ag6 Au4 Au19 79.21(5) . . ?
Ag6 Au4 Ag20 83.68(7) . . ?
Ag6 Au4 Ag24 146.68(7) . . ?
Ag20 Au4 Au6 110.45(6) . . ?
Ag24 Au4 Au6 59.86(5) . . ?
Ag24 Au4 Au11 142.86(7) . . ?
Ag24 Au4 Au19 69.52(5) . . ?
Ag24 Au4 Ag20 70.32(7) . . ?
Au7 Au5 Au9 61.86(4) . . ?
Au7 Au5 Au11 105.31(5) . . ?
Au7 Au5 Au13 61.43(4) . . ?
Au7 Au5 Au17 113.50(5) . . ?
Au7 Au5 Au28 117.75(5) . . ?
Au7 Au5 Ag1 164.36(6) . . ?
Au7 Au5 Ag4 60.94(5) . . ?
Au7 Au5 Ag9 61.95(5) . . ?
Au7 Au5 Ag18 112.31(6) . . ?
Au9 Au5 Au13 114.81(5) . . ?
Au9 Au5 Au17 64.13(4) . . ?
Au9 Au5 Au28 124.58(5) . . ?
Au9 Au5 Ag1 121.41(6) . . ?
Au9 Au5 Ag4 65.31(5) . . ?
Au9 Au5 Ag9 114.38(5) . . ?
Au9 Au5 Ag18 171.94(7) . . ?
Au11 Au5 Au9 107.99(5) . . ?
Au11 Au5 Au13 61.06(4) . . ?
Au11 Au5 Au17 59.61(4) . . ?
Au11 Au5 Au28 122.71(5) . . ?
Au11 Au5 Ag1 59.09(5) . . ?
Au11 Au5 Ag4 166.17(6) . . ?
Au11 Au5 Ag9 117.05(6) . . ?
Au11 Au5 Ag18 67.29(5) . . ?
Au13 Au5 Au28 108.58(5) . . ?
Au13 Au5 Ag1 106.23(5) . . ?
Au13 Au5 Ag4 109.62(6) . . ?
Au13 Au5 Ag9 59.77(5) . . ?
Au13 Au5 Ag18 57.34(5) . . ?
Au17 Au5 Au13 115.22(5) . . ?
Au17 Au5 Au28 123.72(5) . . ?
Au17 Au5 Ag1 61.25(5) . . ?
Au17 Au5 Ag4 122.41(6) . . ?
Au17 Au5 Ag9 174.16(6) . . ?
Au17 Au5 Ag18 116.24(6) . . ?
Ag1 Au5 Au28 74.12(5) . . ?
Ag1 Au5 Ag4 134.68(7) . . ?
Ag1 Au5 Ag9 122.03(7) . . ?
Ag1 Au5 Ag18 62.54(6) . . ?
Ag4 Au5 Au28 68.86(5) . . ?
Ag4 Au5 Ag9 59.51(6) . . ?
Ag4 Au5 Ag18 117.73(7) . . ?
Ag9 Au5 Au28 61.99(5) . . ?
Ag18 Au5 Au28 62.55(5) . . ?
Ag18 Au5 Ag9 64.36(6) . . ?
Ag27 Au5 Au7 126.15(14) . . ?
Ag27 Au5 Au9 74.86(19) . . ?
Ag27 Au5 Au11 117.93(9) . . ?
Ag27 Au5 Au13 170.30(19) . . ?
Ag27 Au5 Au17 68.82(14) . . ?
Ag27 Au5 Au28 63.20(18) . . ?
Ag27 Au5 Ag1 67.34(12) . . ?
Ag27 Au5 Ag4 73.08(9) . . ?
Ag27 Au5 Ag9 116.64(14) . . ?
Ag27 Au5 Ag18 113.02(19) . . ?
Au1 Au6 Au4 106.50(4) . . ?
Au1 Au6 Au16 53.03(3) . . ?
Au1 Au6 Au20 105.29(5) . . ?
Au1 Au6 Ag8 56.71(5) . . ?
Au1 Au6 Ag13 148.17(5) . . ?
Au1 Au6 Ag24 112.94(6) . . ?
Au3 Au6 Au1 58.76(4) . . ?
Au3 Au6 Au4 58.43(4) . . ?
Au3 Au6 Au8 114.69(4) . . ?
Au3 Au6 Au16 102.26(4) . . ?
Au3 Au6 Au20 106.85(5) . . ?
Au3 Au6 Ag8 57.74(5) . . ?
Au3 Au6 Ag13 147.10(5) . . ?
Au3 Au6 Ag23 122.43(7) . . ?
Au3 Au6 Ag24 60.17(5) . . ?
Au4 Au6 Au16 111.71(4) . . ?
Au4 Au6 Ag8 111.04(5) . . ?
Au4 Au6 Ag13 105.09(5) . . ?
Au8 Au6 Au1 146.95(5) . . ?
Au8 Au6 Au4 56.35(3) . . ?
Au8 Au6 Au16 103.73(4) . . ?
Au8 Au6 Au20 107.40(5) . . ?
Au8 Au6 Ag8 151.79(5) . . ?
Au8 Au6 Ag13 55.33(5) . . ?
Au8 Au6 Ag24 83.53(6) . . ?
Au12 Au6 Au1 108.52(4) . . ?
Au12 Au6 Au3 149.74(5) . . ?
Au12 Au6 Au4 106.66(5) . . ?
Au12 Au6 Au8 59.22(4) . . ?
Au12 Au6 Au16 56.21(3) . . ?
Au12 Au6 Au20 103.00(5) . . ?
Au12 Au6 Ag3 74.56(5) . . ?
Au12 Au6 Ag8 142.08(6) . . ?
Au12 Au6 Ag13 57.77(5) . . ?
Au12 Au6 Ag23 64.85(6) . . ?
Au12 Au6 Ag24 138.43(6) . . ?
Au20 Au6 Au4 126.00(5) . . ?
Au20 Au6 Au16 122.29(4) . . ?
Au20 Au6 Ag8 56.93(5) . . ?
Au20 Au6 Ag13 57.27(5) . . ?
Au20 Au6 Ag24 69.09(6) . . ?
Ag3 Au6 Au1 73.19(5) . . ?
Ag3 Au6 Au3 75.38(5) . . ?
Ag3 Au6 Au4 57.65(5) . . ?
Ag3 Au6 Au8 73.88(5) . . ?
Ag3 Au6 Au16 54.07(4) . . ?
Ag3 Au6 Au20 176.30(6) . . ?
Ag3 Au6 Ag8 123.40(7) . . ?
Ag3 Au6 Ag13 122.35(7) . . ?
Ag3 Au6 Ag23 107.55(7) . . ?
Ag3 Au6 Ag24 114.59(7) . . ?
Ag8 Au6 Au16 104.46(5) . . ?
Ag8 Au6 Ag13 114.18(6) . . ?
Ag13 Au6 Au16 110.53(5) . . ?
Ag23 Au6 Au1 67.21(6) . . ?
Ag23 Au6 Au4 165.13(6) . . ?
Ag23 Au6 Au8 121.33(7) . . ?
Ag23 Au6 Au16 53.53(5) . . ?
Ag23 Au6 Au20 68.79(6) . . ?
Ag23 Au6 Ag8 77.44(7) . . ?
Ag23 Au6 Ag13 81.17(7) . . ?
Ag23 Au6 Ag24 135.91(8) . . ?
Ag24 Au6 Au4 58.68(6) . . ?
Ag24 Au6 Au16 162.29(6) . . ?
Ag24 Au6 Ag8 69.17(6) . . ?
Ag24 Au6 Ag13 86.95(6) . . ?
Au5 Au7 Au9 59.81(4) . . ?
Au5 Au7 Au12 107.69(4) . . ?
Au5 Au7 Au13 60.28(4) . . ?
Au5 Au7 Au31 115.93(5) . . ?
Au5 Au7 Ag3 67.12(5) . . ?
Au5 Au7 Ag4 60.81(5) . . ?
Au5 Au7 Ag9 61.35(5) . . ?
Au5 Au7 Ag19 109.39(6) . . ?
Au5 Au7 Ag21 163.91(6) . . ?
Au5 Au7 Ag25 111.99(6) . . ?
Au9 Au7 Au31 124.15(5) . . ?
Au9 Au7 Ag3 52.71(4) . . ?
Au9 Au7 Ag9 112.18(6) . . ?
Au9 Au7 Ag19 168.84(6) . . ?
Au9 Au7 Ag21 130.33(6) . . ?
Au9 Au7 Ag25 54.69(5) . . ?
Au12 Au7 Au9 116.69(5) . . ?
Au12 Au7 Au13 58.38(4) . . ?
Au12 Au7 Au31 116.73(5) . . ?
Au12 Au7 Ag3 65.11(4) . . ?
Au12 Au7 Ag9 110.60(6) . . ?
Au12 Au7 Ag19 61.99(5) . . ?
Au12 Au7 Ag21 57.54(5) . . ?
Au12 Au7 Ag25 115.59(6) . . ?
Au13 Au7 Au9 112.10(4) . . ?
Au13 Au7 Au31 108.59(5) . . ?
Au13 Au7 Ag3 76.79(4) . . ?
Au13 Au7 Ag9 59.23(5) . . ?
Au13 Au7 Ag19 57.20(5) . . ?
Au13 Au7 Ag21 104.01(6) . . ?
Au13 Au7 Ag25 163.28(6) . . ?
Au16 Au7 Au5 118.45(5) . . ?
Au16 Au7 Au9 72.14(4) . . ?
Au16 Au7 Au12 61.88(4) . . ?
Au16 Au7 Au13 113.58(5) . . ?
Au16 Au7 Au31 122.36(5) . . ?
Au16 Au7 Ag3 53.32(4) . . ?
Au16 Au7 Ag4 127.93(6) . . ?
Au16 Au7 Ag9 172.38(6) . . ?
Au16 Au7 Ag19 113.93(6) . . ?
Au16 Au7 Ag21 62.53(6) . . ?
Au16 Au7 Ag25 55.08(5) . . ?
Au31 Au7 Ag3 174.56(6) . . ?
Au31 Au7 Ag25 88.10(6) . . ?
Ag4 Au7 Au9 64.54(5) . . ?
Ag4 Au7 Au12 166.87(6) . . ?
Ag4 Au7 Au13 108.62(6) . . ?
Ag4 Au7 Au31 67.28(5) . . ?
Ag4 Au7 Ag3 112.17(6) . . ?
Ag4 Au7 Ag9 59.28(6) . . ?
Ag4 Au7 Ag19 113.99(7) . . ?
Ag4 Au7 Ag21 132.85(7) . . ?
Ag4 Au7 Ag25 76.28(6) . . ?
Ag9 Au7 Au31 61.09(5) . . ?
Ag9 Au7 Ag3 123.66(6) . . ?
Ag9 Au7 Ag25 132.51(7) . . ?
Ag19 Au7 Au31 61.59(5) . . ?
Ag19 Au7 Ag3 122.38(6) . . ?
Ag19 Au7 Ag9 60.74(6) . . ?
Ag19 Au7 Ag25 136.44(7) . . ?
Ag21 Au7 Au31 70.62(6) . . ?
Ag21 Au7 Ag3 107.71(6) . . ?
Ag21 Au7 Ag9 115.31(7) . . ?
Ag21 Au7 Ag19 59.46(6) . . ?
Ag21 Au7 Ag25 82.15(6) . . ?
Ag25 Au7 Ag3 86.54(6) . . ?
Au4 Au8 Au6 64.09(4) . . ?
Au4 Au8 Au12 112.64(4) . . ?
Au4 Au8 Au13 119.15(5) . . ?
Au4 Au8 Au15 118.23(4) . . ?
Au4 Au8 Ag2 60.64(5) . . ?
Au4 Au8 Ag3 52.62(4) . . ?
Au4 Au8 Ag10 177.68(7) . . ?
Au4 Au8 Ag13 121.93(6) . . ?
Au4 Au8 Ag15 114.41(6) . . ?
Au6 Au8 Au15 133.07(5) . . ?
Au6 Au8 Ag2 122.26(6) . . ?
Au6 Au8 Ag3 51.86(4) . . ?
Au6 Au8 Ag10 116.50(6) . . ?
Au6 Au8 Ag15 167.72(6) . . ?
Au11 Au8 Au4 64.66(4) . . ?
Au11 Au8 Au6 109.66(5) . . ?
Au11 Au8 Au12 104.69(5) . . ?
Au11 Au8 Au13 61.42(4) . . ?
Au11 Au8 Au15 112.42(4) . . ?
Au11 Au8 Ag2 59.13(5) . . ?
Au11 Au8 Ag3 59.33(4) . . ?
Au11 Au8 Ag10 113.23(6) . . ?
Au11 Au8 Ag13 166.20(6) . . ?
Au11 Au8 Ag15 60.98(5) . . ?
Au12 Au8 Au6 58.64(4) . . ?
Au12 Au8 Au13 59.48(4) . . ?
Au12 Au8 Au15 125.89(5) . . ?
Au12 Au8 Ag2 163.72(6) . . ?
Au12 Au8 Ag3 65.01(4) . . ?
Au12 Au8 Ag10 66.64(5) . . ?
Au12 Au8 Ag13 61.90(5) . . ?
Au12 Au8 Ag15 114.17(6) . . ?
Au13 Au8 Au6 110.89(4) . . ?
Au13 Au8 Au15 106.84(4) . . ?
Au13 Au8 Ag2 109.27(6) . . ?
Au13 Au8 Ag3 76.39(5) . . ?
Au13 Au8 Ag10 58.55(5) . . ?
Au13 Au8 Ag15 58.33(5) . . ?
Au15 Au8 Ag3 168.94(5) . . ?
Ag2 Au8 Au15 66.91(5) . . ?
Ag2 Au8 Ag3 102.04(6) . . ?
Ag2 Au8 Ag10 119.41(6) . . ?
Ag2 Au8 Ag15 61.43(6) . . ?
Ag10 Au8 Au15 63.20(5) . . ?
Ag10 Au8 Ag3 125.73(6) . . ?
Ag10 Au8 Ag15 64.48(6) . . ?
Ag13 Au8 Au6 67.30(5) . . ?
Ag13 Au8 Au13 106.34(6) . . ?
Ag13 Au8 Au15 76.17(5) . . ?
Ag13 Au8 Ag2 134.35(7) . . ?
Ag13 Au8 Ag3 113.46(6) . . ?
Ag13 Au8 Ag10 59.90(6) . . ?
Ag13 Au8 Ag15 119.66(7) . . ?
Ag15 Au8 Au15 59.01(5) . . ?
Ag15 Au8 Ag3 116.82(6) . . ?
Au5 Au9 Au7 58.33(4) . . ?
Au5 Au9 Au10 114.30(4) . . ?
Au5 Au9 Au16 101.21(4) . . ?
Au5 Au9 Au17 58.07(4) . . ?
Au5 Au9 Au23 106.10(5) . . ?
Au5 Au9 Ag4 57.83(4) . . ?
Au5 Au9 Ag7 150.03(6) . . ?
Au5 Au9 Ag25 124.58(7) . . ?
Au5 Au9 Ag26 91.16(7) . . ?
Au7 Au9 Au10 142.68(5) . . ?
Au7 Au9 Au16 52.25(3) . . ?
Au7 Au9 Au17 105.83(4) . . ?
Au7 Au9 Au23 109.43(5) . . ?
Au7 Au9 Ag4 57.37(5) . . ?
Au7 Au9 Ag7 147.70(6) . . ?
Au7 Au9 Ag26 148.63(8) . . ?
Au10 Au9 Au16 100.57(4) . . ?
Au10 Au9 Au17 56.24(3) . . ?
Au10 Au9 Ag4 154.88(6) . . ?
Au10 Au9 Ag7 56.72(5) . . ?
Au10 Au9 Ag26 53.06(7) . . ?
Au14 Au9 Au5 146.18(5) . . ?
Au14 Au9 Au7 106.18(5) . . ?
Au14 Au9 Au10 57.71(4) . . ?
Au14 Au9 Au16 54.32(4) . . ?
Au14 Au9 Au17 105.70(5) . . ?
Au14 Au9 Au23 107.53(5) . . ?
Au14 Au9 Ag4 143.16(5) . . ?
Au14 Au9 Ag7 57.93(5) . . ?
Au14 Au9 Ag25 63.34(6) . . ?
Au14 Au9 Ag26 103.72(8) . . ?
Au17 Au9 Au16 111.51(4) . . ?
Au17 Au9 Ag4 110.46(5) . . ?
Au17 Au9 Ag7 105.67(5) . . ?
Au17 Au9 Ag26 56.22(6) . . ?
Au23 Au9 Au10 107.66(5) . . ?
Au23 Au9 Au16 127.25(5) . . ?
Au23 Au9 Au17 121.23(5) . . ?
Au23 Au9 Ag4 58.41(5) . . ?
Au23 Au9 Ag7 58.26(5) . . ?
Au23 Au9 Ag26 69.56(7) . . ?
Ag3 Au9 Au5 75.05(5) . . ?
Ag3 Au9 Au7 72.42(5) . . ?
Ag3 Au9 Au10 70.48(5) . . ?
Ag3 Au9 Au14 71.42(5) . . ?
Ag3 Au9 Au16 53.52(5) . . ?
Ag3 Au9 Au17 58.02(5) . . ?
Ag3 Au9 Au23 178.13(7) . . ?
Ag3 Au9 Ag4 123.37(7) . . ?
Ag3 Au9 Ag7 120.03(7) . . ?
Ag3 Au9 Ag25 107.02(7) . . ?
Ag3 Au9 Ag26 109.06(8) . . ?
Ag4 Au9 Au16 104.38(5) . . ?
Ag4 Au9 Ag26 101.93(8) . . ?
Ag7 Au9 Au16 108.48(5) . . ?
Ag7 Au9 Ag4 116.42(6) . . ?
Ag7 Au9 Ag26 60.09(7) . . ?
Ag25 Au9 Au7 69.49(7) . . ?
Ag25 Au9 Au10 118.31(7) . . ?
Ag25 Au9 Au16 53.76(5) . . ?
Ag25 Au9 Au17 164.68(7) . . ?
Ag25 Au9 Au23 73.62(6) . . ?
Ag25 Au9 Ag4 79.82(7) . . ?
Ag25 Au9 Ag7 78.23(7) . . ?
Ag25 Au9 Ag26 134.52(9) . . ?
Ag26 Au9 Au16 153.63(8) . . ?
Au2 Au10 Au9 113.38(5) . . ?
Au2 Au10 Au26 113.84(5) . . ?
Au2 Au10 Ag3 77.00(5) . . ?
Au2 Au10 Ag7 107.74(6) . . ?
Au2 Au10 Ag14 58.66(5) . . ?
Au2 Au10 Ag17 59.28(5) . . ?
Au2 Au10 Ag22 108.82(6) . . ?
Au9 Au10 Au26 122.71(5) . . ?
Au9 Au10 Ag3 53.24(4) . . ?
Au9 Au10 Ag14 171.86(6) . . ?
Au14 Au10 Au2 60.52(4) . . ?
Au14 Au10 Au9 59.55(4) . . ?
Au14 Au10 Au17 113.43(5) . . ?
Au14 Au10 Au18 106.47(5) . . ?
Au14 Au10 Au26 124.98(5) . . ?
Au14 Au10 Ag3 64.87(4) . . ?
Au14 Au10 Ag7 61.17(5) . . ?
Au14 Au10 Ag14 114.12(6) . . ?
Au14 Au10 Ag17 66.99(5) . . ?
Au14 Au10 Ag22 165.20(7) . . ?
Au17 Au10 Au2 121.60(5) . . ?
Au17 Au10 Au9 63.56(4) . . ?
Au17 Au10 Au26 113.23(5) . . ?
Au17 Au10 Ag3 54.45(4) . . ?
Au17 Au10 Ag7 118.19(6) . . ?
Au17 Au10 Ag14 118.06(6) . . ?
Au17 Au10 Ag17 179.12(7) . . ?
Au17 Au10 Ag22 61.78(5) . . ?
Au18 Au10 Au2 60.94(4) . . ?
Au18 Au10 Au9 113.46(5) . . ?
Au18 Au10 Au17 68.08(4) . . ?
Au18 Au10 Au26 116.82(5) . . ?
Au18 Au10 Ag3 62.10(4) . . ?
Au18 Au10 Ag7 167.29(6) . . ?
Au18 Au10 Ag14 62.13(5) . . ?
Au18 Au10 Ag17 112.63(6) . . ?
Au18 Au10 Ag22 58.79(6) . . ?
Au26 Au10 Ag3 167.62(6) . . ?
Ag7 Au10 Au9 64.14(5) . . ?
Ag7 Au10 Au26 72.04(6) . . ?
Ag7 Au10 Ag3 111.38(6) . . ?
Ag7 Au10 Ag14 118.47(7) . . ?
Ag7 Au10 Ag17 61.23(6) . . ?
Ag7 Au10 Ag22 133.62(7) . . ?
Ag14 Au10 Au26 64.70(5) . . ?
Ag14 Au10 Ag3 120.34(6) . . ?
Ag17 Au10 Au9 116.35(6) . . ?
Ag17 Au10 Au26 66.02(6) . . ?
Ag17 Au10 Ag3 126.28(7) . . ?
Ag17 Au10 Ag14 62.17(6) . . ?
Ag22 Au10 Au9 122.64(6) . . ?
Ag22 Au10 Au26 67.66(6) . . ?
Ag22 Au10 Ag3 103.87(6) . . ?
Ag22 Au10 Ag14 61.97(7) . . ?
Ag22 Au10 Ag17 118.03(7) . . ?
Ag26 Au10 Au2 174.74(8) . . ?
Ag26 Au10 Au9 68.09(9) . . ?
Ag26 Au10 Au14 118.14(9) . . ?
Ag26 Au10 Au17 63.65(8) . . ?
Ag26 Au10 Au18 123.58(8) . . ?
Ag26 Au10 Au26 62.27(9) . . ?
Ag26 Au10 Ag3 107.28(9) . . ?
Ag26 Au10 Ag7 68.05(8) . . ?
Ag26 Au10 Ag14 120.00(10) . . ?
Ag26 Au10 Ag17 115.47(9) . . ?
Ag26 Au10 Ag22 73.44(9) . . ?
Au4 Au11 Ag3 54.79(4) . . ?
Au4 Au11 Ag18 164.50(6) . . ?
Au5 Au11 Au4 125.09(5) . . ?
Au5 Au11 Au13 60.09(4) . . ?
Au5 Au11 Ag3 70.68(5) . . ?
Au5 Au11 Ag6 118.54(6) . . ?
Au5 Au11 Ag15 108.03(6) . . ?
Au5 Au11 Ag18 57.22(5) . . ?
Au8 Au11 Au4 57.79(4) . . ?
Au8 Au11 Au5 112.00(5) . . ?
Au8 Au11 Au13 60.43(4) . . ?
Au8 Au11 Au17 126.43(5) . . ?
Au8 Au11 Ag1 166.35(6) . . ?
Au8 Au11 Ag2 62.40(5) . . ?
Au8 Au11 Ag3 70.55(5) . . ?
Au8 Au11 Ag6 112.91(6) . . ?
Au8 Au11 Ag15 62.77(5) . . ?
Au8 Au11 Ag18 106.73(6) . . ?
Au13 Au11 Au4 112.23(5) . . ?
Au13 Au11 Ag3 81.09(5) . . ?
Au13 Au11 Ag6 168.08(6) . . ?
Au13 Au11 Ag15 58.61(5) . . ?
Au13 Au11 Ag18 53.95(5) . . ?
Au17 Au11 Au4 82.79(4) . . ?
Au17 Au11 Au5 60.73(4) . . ?
Au17 Au11 Au13 115.35(4) . . ?
Au17 Au11 Ag3 56.74(5) . . ?
Au17 Au11 Ag6 59.29(5) . . ?
Au17 Au11 Ag15 166.73(6) . . ?
Au17 Au11 Ag18 108.83(6) . . ?
Ag1 Au11 Au4 135.83(6) . . ?
Ag1 Au11 Au5 61.22(5) . . ?
Ag1 Au11 Au13 107.11(6) . . ?
Ag1 Au11 Au17 62.36(5) . . ?
Ag1 Au11 Ag2 122.44(7) . . ?
Ag1 Au11 Ag3 114.93(6) . . ?
Ag1 Au11 Ag6 80.34(6) . . ?
Ag1 Au11 Ag15 106.80(7) . . ?
Ag1 Au11 Ag18 59.64(6) . . ?
Ag2 Au11 Au4 59.43(5) . . ?
Ag2 Au11 Au5 170.72(6) . . ?
Ag2 Au11 Au13 111.09(6) . . ?
Ag2 Au11 Au17 128.45(6) . . ?
Ag2 Au11 Ag3 112.21(6) . . ?
Ag2 Au11 Ag6 70.70(6) . . ?
Ag2 Au11 Ag15 63.08(6) . . ?
Ag2 Au11 Ag18 116.01(6) . . ?
Ag3 Au11 Ag18 122.59(6) . . ?
Ag6 Au11 Au4 57.84(5) . . ?
Ag6 Au11 Ag3 87.33(6) . . ?
Ag6 Au11 Ag18 136.76(7) . . ?
Ag15 Au11 Au4 110.31(6) . . ?
Ag15 Au11 Ag3 128.78(6) . . ?
Ag15 Au11 Ag6 129.03(6) . . ?
Ag15 Au11 Ag18 57.91(6) . . ?
Au6 Au12 Au7 114.84(5) . . ?
Au6 Au12 Au8 62.13(4) . . ?
Au6 Au12 Au13 115.20(5) . . ?
Au6 Au12 Au16 70.77(4) . . ?
Au6 Au12 Au27 128.12(5) . . ?
Au6 Au12 Ag3 52.84(4) . . ?
Au6 Au12 Ag10 112.20(5) . . ?
Au6 Au12 Ag13 67.61(5) . . ?
Au6 Au12 Ag19 172.01(6) . . ?
Au6 Au12 Ag23 58.77(5) . . ?
Au7 Au12 Au16 57.32(4) . . ?
Au7 Au12 Au27 114.90(5) . . ?
Au7 Au12 Ag3 64.56(4) . . ?
Au7 Au12 Ag10 112.31(6) . . ?
Au7 Au12 Ag13 166.30(6) . . ?
Au7 Au12 Ag19 60.03(5) . . ?
Au7 Au12 Ag23 110.02(6) . . ?
Au8 Au12 Au7 109.03(5) . . ?
Au8 Au12 Au16 117.15(5) . . ?
Au8 Au12 Au27 112.93(5) . . ?
Au8 Au12 Ag3 66.26(4) . . ?
Au8 Au12 Ag10 58.11(5) . . ?
Au8 Au12 Ag13 59.28(5) . . ?
Au8 Au12 Ag19 112.65(6) . . ?
Au8 Au12 Ag23 118.31(6) . . ?
Au13 Au12 Au7 60.95(4) . . ?
Au13 Au12 Au8 60.99(4) . . ?
Au13 Au12 Au16 111.83(5) . . ?
Au13 Au12 Au27 101.01(5) . . ?
Au13 Au12 Ag3 77.49(5) . . ?
Au13 Au12 Ag10 56.15(5) . . ?
Au13 Au12 Ag13 105.50(6) . . ?
Au13 Au12 Ag19 57.31(5) . . ?
Au13 Au12 Ag23 167.31(7) . . ?
Au16 Au12 Au27 128.75(5) . . ?
Au16 Au12 Ag3 52.34(4) . . ?
Au16 Au12 Ag10 167.95(6) . . ?
Au16 Au12 Ag19 108.51(6) . . ?
Au16 Au12 Ag23 56.28(6) . . ?
Au27 Au12 Ag3 178.49(6) . . ?
Ag10 Au12 Au27 59.45(5) . . ?
Ag10 Au12 Ag3 119.29(6) . . ?
Ag13 Au12 Au16 132.73(6) . . ?
Ag13 Au12 Au27 67.71(5) . . ?
Ag13 Au12 Ag3 112.45(6) . . ?
Ag13 Au12 Ag10 56.39(6) . . ?
Ag13 Au12 Ag19 115.79(7) . . ?
Ag13 Au12 Ag23 82.99(6) . . ?
Ag19 Au12 Au27 58.84(5) . . ?
Ag19 Au12 Ag3 120.11(6) . . ?
Ag19 Au12 Ag10 66.82(6) . . ?
Ag19 Au12 Ag23 127.88(7) . . ?
Ag21 Au12 Au6 124.20(7) . . ?
Ag21 Au12 Au7 61.70(5) . . ?
Ag21 Au12 Au8 169.91(7) . . ?
Ag21 Au12 Au13 109.30(6) . . ?
Ag21 Au12 Au16 62.39(6) . . ?
Ag21 Au12 Au27 70.27(6) . . ?
Ag21 Au12 Ag3 110.30(6) . . ?
Ag21 Au12 Ag10 120.05(7) . . ?
Ag21 Au12 Ag13 129.26(7) . . ?
Ag21 Au12 Ag19 60.07(7) . . ?
Ag21 Au12 Ag23 70.45(7) . . ?
Ag23 Au12 Au27 90.90(6) . . ?
Ag23 Au12 Ag3 90.61(7) . . ?
Ag23 Au12 Ag10 135.59(7) . . ?
Au5 Au13 Au7 58.29(4) . . ?
Au5 Au13 Au11 58.85(4) . . ?
Au5 Au13 Au33 122.53(6) . . ?
Au5 Au13 Ag9 61.52(5) . . ?
Au7 Au13 Au33 116.93(5) . . ?
Au8 Au13 Au5 108.99(5) . . ?
Au8 Au13 Au7 107.66(5) . . ?
Au8 Au13 Au11 58.15(4) . . ?
Au8 Au13 Au33 123.90(5) . . ?
Au8 Au13 Ag9 167.95(6) . . ?
Au11 Au13 Au7 101.39(4) . . ?
Au11 Au13 Au33 134.71(5) . . ?
Au11 Au13 Ag9 116.61(6) . . ?
Au12 Au13 Au5 107.94(5) . . ?
Au12 Au13 Au7 60.67(4) . . ?
Au12 Au13 Au8 59.53(4) . . ?
Au12 Au13 Au11 102.30(5) . . ?
Au12 Au13 Au33 116.73(6) . . ?
Au12 Au13 Ag9 114.57(6) . . ?
Au12 Au13 Ag10 67.88(5) . . ?
Au12 Au13 Ag15 118.60(6) . . ?
Ag9 Au13 Au7 61.53(5) . . ?
Ag9 Au13 Au33 67.88(5) . . ?
Ag10 Au13 Au5 170.65(6) . . ?
Ag10 Au13 Au7 122.59(6) . . ?
Ag10 Au13 Au8 61.66(5) . . ?
Ag10 Au13 Au11 113.10(6) . . ?
Ag10 Au13 Au33 66.20(6) . . ?
Ag10 Au13 Ag9 127.70(7) . . ?
Ag10 Au13 Ag15 67.38(6) . . ?
Ag15 Au13 Au5 109.42(6) . . ?
Ag15 Au13 Au7 162.87(6) . . ?
Ag15 Au13 Au8 63.06(5) . . ?
Ag15 Au13 Au11 61.57(5) . . ?
Ag15 Au13 Au33 79.33(5) . . ?
Ag15 Au13 Ag9 125.73(7) . . ?
Ag18 Au13 Au5 61.71(5) . . ?
Ag18 Au13 Au7 113.40(6) . . ?
Ag18 Au13 Au8 116.83(6) . . ?
Ag18 Au13 Au11 68.10(6) . . ?
Ag18 Au13 Au12 168.29(7) . . ?
Ag18 Au13 Au33 74.81(6) . . ?
Ag18 Au13 Ag9 66.59(6) . . ?
Ag18 Au13 Ag10 121.42(7) . . ?
Ag18 Au13 Ag15 63.69(6) . . ?
Ag18 Au13 Ag19 123.00(7) . . ?
Ag19 Au13 Au5 112.11(6) . . ?
Ag19 Au13 Au7 62.38(5) . . ?
Ag19 Au13 Au8 117.93(6) . . ?
Ag19 Au13 Au11 162.42(6) . . ?
Ag19 Au13 Au12 64.70(6) . . ?
Ag19 Au13 Au33 62.65(6) . . ?
Ag19 Au13 Ag9 63.31(6) . . ?
Ag19 Au13 Ag10 74.21(6) . . ?
Ag19 Au13 Ag15 134.23(7) . . ?
Au1 Au14 Au30 116.26(5) . . ?
Au1 Au14 Ag3 66.55(4) . . ?
Au1 Au14 Ag12 59.93(5) . . ?
Au1 Au14 Ag17 111.71(6) . . ?
Au1 Au14 Ag25 112.26(6) . . ?
Au2 Au14 Au1 60.70(4) . . ?
Au2 Au14 Au9 116.25(4) . . ?
Au2 Au14 Au16 112.32(5) . . ?
Au2 Au14 Au30 100.76(5) . . ?
Au2 Au14 Ag3 77.27(5) . . ?
Au2 Au14 Ag7 107.36(6) . . ?
Au2 Au14 Ag12 56.80(5) . . ?
Au2 Au14 Ag17 56.46(5) . . ?
Au2 Au14 Ag25 169.49(7) . . ?
Au9 Au14 Au1 117.69(5) . . ?
Au9 Au14 Au16 71.86(4) . . ?
Au9 Au14 Au30 124.40(5) . . ?
Au9 Au14 Ag3 54.01(4) . . ?
Au9 Au14 Ag7 65.05(5) . . ?
Au9 Au14 Ag12 173.05(6) . . ?
Au9 Au14 Ag17 111.76(6) . . ?
Au9 Au14 Ag25 58.65(6) . . ?
Au10 Au14 Au1 109.37(4) . . ?
Au10 Au14 Au2 60.63(4) . . ?
Au10 Au14 Au9 62.73(4) . . ?
Au10 Au14 Au16 117.79(5) . . ?
Au10 Au14 Au30 110.01(5) . . ?
Au10 Au14 Ag3 65.39(4) . . ?
Au10 Au14 Ag7 60.56(5) . . ?
Au10 Au14 Ag11 169.29(7) . . ?
Au10 Au14 Ag12 111.23(6) . . ?
Au10 Au14 Ag17 58.28(5) . . ?
Au10 Au14 Ag25 118.61(6) . . ?
Au16 Au14 Au1 58.44(4) . . ?
Au16 Au14 Au30 130.66(5) . . ?
Au16 Au14 Ag3 53.76(4) . . ?
Au16 Au14 Ag7 130.79(6) . . ?
Au16 Au14 Ag12 109.88(6) . . ?
Au16 Au14 Ag17 168.78(6) . . ?
Au16 Au14 Ag25 57.97(6) . . ?
Au30 Au14 Ag3 175.40(6) . . ?
Ag7 Au14 Au1 168.00(6) . . ?
Ag7 Au14 Au30 65.12(5) . . ?
Ag7 Au14 Ag3 111.32(6) . . ?
Ag7 Au14 Ag12 115.81(7) . . ?
Ag7 Au14 Ag17 58.17(6) . . ?
Ag7 Au14 Ag25 79.37(7) . . ?
Ag11 Au14 Au1 61.70(5) . . ?
Ag11 Au14 Au2 108.70(6) . . ?
Ag11 Au14 Au9 125.74(7) . . ?
Ag11 Au14 Au16 63.85(6) . . ?
Ag11 Au14 Au30 71.55(6) . . ?
Ag11 Au14 Ag3 112.98(7) . . ?
Ag11 Au14 Ag7 127.43(7) . . ?
Ag11 Au14 Ag12 59.83(7) . . ?
Ag11 Au14 Ag17 117.85(7) . . ?
Ag11 Au14 Ag25 71.66(7) . . ?
Ag12 Au14 Au30 59.96(5) . . ?
Ag12 Au14 Ag3 121.16(6) . . ?
Ag12 Au14 Ag17 65.23(6) . . ?
Ag12 Au14 Ag25 128.15(7) . . ?
Ag17 Au14 Au30 56.91(5) . . ?
Ag17 Au14 Ag3 118.96(6) . . ?
Ag25 Au14 Au30 89.36(6) . . ?
Ag25 Au14 Ag3 92.84(7) . . ?
Ag25 Au14 Ag17 133.20(7) . . ?
Au8 Au15 Ag2 53.84(4) . . ?
Au8 Au15 Ag10 55.63(4) . . ?
Ag10 Au15 Ag2 102.07(6) . . ?
Ag15 Au15 Au8 58.76(5) . . ?
Ag15 Au15 Ag2 56.78(6) . . ?
Ag15 Au15 Ag10 61.58(6) . . ?
C1 Au15 Au8 89.5(11) . . ?
C1 Au15 Ag2 141.3(11) . . ?
C1 Au15 Ag10 56.9(11) . . ?
C1 Au15 Ag15 118.3(12) . . ?
C1 Au15 C31 173.0(15) . . ?
C31 Au15 Au8 97.2(11) . . ?
C31 Au15 Ag2 44.8(11) . . ?
C31 Au15 Ag10 128.7(11) . . ?
C31 Au15 Ag15 67.1(11) . . ?
Au1 Au16 Au6 56.15(3) . . ?
Au1 Au16 Au9 105.15(4) . . ?
Au1 Au16 Au12 108.46(5) . . ?
Au1 Au16 Au14 61.02(4) . . ?
Au1 Au16 Au21 105.89(5) . . ?
Au1 Au16 Ag3 74.78(5) . . ?
Au1 Au16 Ag11 60.15(5) . . ?
Au1 Au16 Ag21 140.76(7) . . ?
Au1 Au16 Ag23 69.59(6) . . ?
Au1 Au16 Ag25 119.60(7) . . ?
Au6 Au16 Au9 107.53(4) . . ?
Au7 Au16 Au1 149.12(5) . . ?
Au7 Au16 Au6 103.36(4) . . ?
Au7 Au16 Au9 55.62(4) . . ?
Au7 Au16 Au12 60.80(4) . . ?
Au7 Au16 Au14 109.04(5) . . ?
Au7 Au16 Au21 104.99(5) . . ?
Au7 Au16 Ag3 74.36(5) . . ?
Au7 Au16 Ag11 142.27(6) . . ?
Au7 Au16 Ag21 60.88(5) . . ?
Au7 Au16 Ag23 120.57(7) . . ?
Au7 Au16 Ag25 71.54(7) . . ?
Au12 Au16 Au6 53.02(3) . . ?
Au12 Au16 Au9 103.54(4) . . ?
Au12 Au16 Au21 109.27(5) . . ?
Au12 Au16 Ag11 151.76(7) . . ?
Au12 Au16 Ag21 56.73(5) . . ?
Au14 Au16 Au6 103.08(4) . . ?
Au14 Au16 Au9 53.82(3) . . ?
Au14 Au16 Au12 143.96(5) . . ?
Au14 Au16 Au21 106.77(5) . . ?
Au14 Au16 Ag11 56.90(5) . . ?
Au14 Au16 Ag21 152.76(6) . . ?
Au21 Au16 Au6 128.66(5) . . ?
Au21 Au16 Au9 123.82(5) . . ?
Ag3 Au16 Au6 53.86(5) . . ?
Ag3 Au16 Au9 53.68(5) . . ?
Ag3 Au16 Au12 72.71(5) . . ?
Ag3 Au16 Au14 71.25(5) . . ?
Ag3 Au16 Au21 177.38(6) . . ?
Ag3 Au16 Ag11 122.52(7) . . ?
Ag3 Au16 Ag21 123.65(7) . . ?
Ag3 Au16 Ag25 107.80(7) . . ?
Ag11 Au16 Au6 113.71(6) . . ?
Ag11 Au16 Au9 104.45(6) . . ?
Ag11 Au16 Au21 56.48(5) . . ?
Ag21 Au16 Au6 103.92(6) . . ?
Ag21 Au16 Au9 113.49(6) . . ?
Ag21 Au16 Au21 57.42(5) . . ?
Ag21 Au16 Ag11 113.82(7) . . ?
Ag23 Au16 Au6 55.31(5) . . ?
Ag23 Au16 Au9 162.45(6) . . ?
Ag23 Au16 Au12 64.21(6) . . ?
Ag23 Au16 Au14 128.72(7) . . ?
Ag23 Au16 Au21 73.43(5) . . ?
Ag23 Au16 Ag3 109.12(7) . . ?
Ag23 Au16 Ag11 87.66(7) . . ?
Ag23 Au16 Ag21 71.48(7) . . ?
Ag23 Au16 Ag25 143.05(7) . . ?
Ag25 Au16 Au6 161.26(6) . . ?
Ag25 Au16 Au9 54.38(5) . . ?
Ag25 Au16 Au12 130.46(8) . . ?
Ag25 Au16 Au14 63.40(6) . . ?
Ag25 Au16 Au21 69.64(5) . . ?
Ag25 Au16 Ag11 71.09(7) . . ?
Ag25 Au16 Ag21 89.49(8) . . ?
Au5 Au17 Au9 57.80(3) . . ?
Au5 Au17 Au18 138.29(5) . . ?
Au5 Au17 Au32 109.26(6) . . ?
Au5 Au17 Ag1 59.59(5) . . ?
Au5 Au17 Ag6 121.16(6) . . ?
Au5 Au17 Ag22 165.30(7) . . ?
Au5 Au17 Ag26 96.40(9) . . ?
Au5 Au17 Ag27 54.20(10) . . ?
Au9 Au17 Au18 102.05(4) . . ?
Au9 Au17 Ag27 66.65(11) . . ?
Au10 Au17 Au5 117.99(5) . . ?
Au10 Au17 Au9 60.20(4) . . ?
Au10 Au17 Au11 137.97(5) . . ?
Au10 Au17 Au18 55.84(4) . . ?
Au10 Au17 Au32 107.88(5) . . ?
Au10 Au17 Ag1 161.85(7) . . ?
Au10 Au17 Ag3 72.01(5) . . ?
Au10 Au17 Ag6 112.65(6) . . ?
Au10 Au17 Ag22 60.17(5) . . ?
Au10 Au17 Ag26 57.00(8) . . ?
Au10 Au17 Ag27 101.78(16) . . ?
Au11 Au17 Au5 59.66(4) . . ?
Au11 Au17 Au9 103.25(4) . . ?
Au11 Au17 Au18 96.50(5) . . ?
Au11 Au17 Au32 111.99(5) . . ?
Au11 Au17 Ag1 58.55(5) . . ?
Au11 Au17 Ag3 67.12(5) . . ?
Au11 Au17 Ag6 63.05(5) . . ?
Au11 Au17 Ag22 132.65(6) . . ?
Au11 Au17 Ag26 155.06(9) . . ?
Au11 Au17 Ag27 105.74(14) . . ?
Au18 Au17 Ag27 156.75(16) . . ?
Au32 Au17 Au9 126.96(6) . . ?
Au32 Au17 Au18 111.52(5) . . ?
Au32 Au17 Ag27 66.43(8) . . ?
Ag1 Au17 Au9 113.99(6) . . ?
Ag1 Au17 Au18 139.42(6) . . ?
Ag1 Au17 Au32 60.40(5) . . ?
Ag1 Au17 Ag22 116.98(7) . . ?
Ag1 Au17 Ag26 104.86(9) . . ?
Ag1 Au17 Ag27 61.51(16) . . ?
Ag3 Au17 Au5 74.65(5) . . ?
Ag3 Au17 Au9 57.43(5) . . ?
Ag3 Au17 Au18 64.21(5) . . ?
Ag3 Au17 Au32 175.13(7) . . ?
Ag3 Au17 Ag1 120.94(7) . . ?
Ag3 Au17 Ag6 95.20(6) . . ?
Ag3 Au17 Ag22 116.02(7) . . ?
Ag3 Au17 Ag26 116.04(9) . . ?
Ag3 Au17 Ag27 118.43(9) . . ?
Ag6 Au17 Au9 152.55(6) . . ?
Ag6 Au17 Au18 59.22(5) . . ?
Ag6 Au17 Au32 80.31(6) . . ?
Ag6 Au17 Ag1 80.36(6) . . ?
Ag6 Au17 Ag22 69.70(6) . . ?
Ag6 Au17 Ag26 136.92(9) . . ?
Ag6 Au17 Ag27 138.03(14) . . ?
Ag22 Au17 Au9 117.92(6) . . ?
Ag22 Au17 Au18 54.60(6) . . ?
Ag22 Au17 Au32 60.73(6) . . ?
Ag22 Au17 Ag26 70.11(9) . . ?
Ag22 Au17 Ag27 111.16(12) . . ?
Ag26 Au17 Au9 64.54(8) . . ?
Ag26 Au17 Au18 107.11(8) . . ?
Ag26 Au17 Au32 66.94(8) . . ?
Ag26 Au17 Ag27 49.97(16) . . ?
Au2 Au18 Au17 110.42(4) . . ?
Au2 Au18 Ag3 78.94(5) . . ?
Au2 Au18 Ag6 164.48(6) . . ?
Au2 Au18 Ag14 58.24(5) . . ?
Au2 Au18 Ag16 54.42(4) . . ?
Au3 Au18 Au2 59.71(4) . . ?
Au3 Au18 Au17 122.15(5) . . ?
Au3 Au18 Ag3 69.26(5) . . ?
Au3 Au18 Ag6 119.00(6) . . ?
Au3 Au18 Ag14 109.61(6) . . ?
Au3 Au18 Ag16 58.63(5) . . ?
Au4 Au18 Au2 113.88(5) . . ?
Au4 Au18 Au3 60.54(4) . . ?
Au4 Au18 Au17 80.10(4) . . ?
Au4 Au18 Ag3 55.52(4) . . ?
Au4 Au18 Ag6 59.56(5) . . ?
Au4 Au18 Ag14 170.05(7) . . ?
Au4 Au18 Ag16 110.83(6) . . ?
Au10 Au18 Au2 60.19(4) . . ?
Au10 Au18 Au3 109.86(4) . . ?
Au10 Au18 Au4 121.47(5) . . ?
Au10 Au18 Au17 56.08(4) . . ?
Au10 Au18 Ag3 66.99(5) . . ?
Au10 Au18 Ag6 109.70(6) . . ?
Au10 Au18 Ag14 61.51(5) . . ?
Au10 Au18 Ag16 107.56(5) . . ?
Au10 Au18 Ag20 165.04(7) . . ?
Au17 Au18 Ag3 53.35(5) . . ?
Au17 Au18 Ag16 163.56(5) . . ?
Ag6 Au18 Au17 55.89(5) . . ?
Ag6 Au18 Ag3 86.23(6) . . ?
Ag6 Au18 Ag16 140.01(6) . . ?
Ag14 Au18 Au17 107.90(6) . . ?
Ag14 Au18 Ag3 124.27(6) . . ?
Ag14 Au18 Ag6 129.70(7) . . ?
Ag14 Au18 Ag16 60.07(6) . . ?
Ag16 Au18 Ag3 121.98(6) . . ?
Ag20 Au18 Au2 104.94(6) . . ?
Ag20 Au18 Au3 59.25(6) . . ?
Ag20 Au18 Au4 64.13(5) . . ?
Ag20 Au18 Au17 137.43(6) . . ?
Ag20 Au18 Ag3 113.96(7) . . ?
Ag20 Au18 Ag6 85.18(7) . . ?
Ag20 Au18 Ag14 110.54(7) . . ?
Ag20 Au18 Ag16 58.60(6) . . ?
Ag22 Au18 Au2 110.69(6) . . ?
Ag22 Au18 Au3 170.37(6) . . ?
Ag22 Au18 Au4 127.23(7) . . ?
Ag22 Au18 Au10 61.87(5) . . ?
Ag22 Au18 Au17 58.61(6) . . ?
Ag22 Au18 Ag3 109.49(7) . . ?
Ag22 Au18 Ag6 69.94(6) . . ?
Ag22 Au18 Ag14 62.72(7) . . ?
Ag22 Au18 Ag16 117.53(7) . . ?
Ag22 Au18 Ag20 127.74(8) . . ?
Au4 Au19 Ag24 54.98(5) . . ?
Ag2 Au19 Au4 58.64(4) . . ?
Ag2 Au19 Ag24 91.35(7) . . ?
Ag20 Au19 Au4 61.63(5) . . ?
Ag20 Au19 Ag2 118.25(7) . . ?
Ag20 Au19 Ag24 65.80(7) . . ?
C7 Au19 Au4 87.4(11) . . ?
C7 Au19 Ag2 60.9(11) . . ?
C7 Au19 Ag20 103.1(11) . . ?
C7 Au19 Ag24 142.1(11) . . ?
C7 Au19 C11 172.1(15) . . ?
C11 Au19 Au4 100.4(11) . . ?
C11 Au19 Ag2 123.0(11) . . ?
C11 Au19 Ag20 81.2(10) . . ?
C11 Au19 Ag24 45.7(11) . . ?
Au6 Au20 Ag13 65.93(5) . . ?
Au6 Au20 Ag23 55.10(5) . . ?
Au6 Au20 Ag24 56.41(5) . . ?
Ag8 Au20 Au6 65.65(5) . . ?
Ag8 Au20 Ag13 131.56(7) . . ?
Ag8 Au20 Ag23 75.23(7) . . ?
Ag8 Au20 Ag24 67.42(6) . . ?
Ag13 Au20 Ag23 78.87(7) . . ?
Ag13 Au20 Ag24 84.82(7) . . ?
Ag23 Au20 Ag24 110.38(7) . . ?
C5 Au20 Au6 96.2(10) . . ?
C5 Au20 Ag8 65.4(9) . . ?
C5 Au20 Ag13 121.9(10) . . ?
C5 Au20 Ag23 49.4(10) . . ?
C5 Au20 Ag24 132.1(9) . . ?
C5 Au20 C6 174.3(13) . . ?
C6 Au20 Au6 89.4(9) . . ?
C6 Au20 Ag8 118.1(9) . . ?
C6 Au20 Ag13 59.9(9) . . ?
C6 Au20 Ag23 134.8(9) . . ?
C6 Au20 Ag24 52.3(9) . . ?
Au16 Au21 Ag25 52.40(5) . . ?
Ag11 Au21 Au16 60.86(5) . . ?
Ag11 Au21 Ag21 120.60(7) . . ?
Ag11 Au21 Ag25 65.54(7) . . ?
Ag21 Au21 Au16 59.82(5) . . ?
Ag21 Au21 Ag25 81.26(7) . . ?
C3 Au21 Au16 97.2(8) . . ?
C3 Au21 Ag11 65.9(10) . . ?
C3 Au21 Ag21 124.7(10) . . ?
C3 Au21 Ag25 49.7(9) . . ?
C3 Au21 C16 172.9(12) . . ?
C16 Au21 Au16 89.7(8) . . ?
C16 Au21 Ag11 116.9(9) . . ?
C16 Au21 Ag21 60.3(9) . . ?
C16 Au21 Ag25 137.2(9) . . ?
Ag5 Au22 Au1 56.40(5) . . ?
Ag12 Au22 Au1 56.65(5) . . ?
Ag12 Au22 Ag5 59.44(6) . . ?
C212 Au22 Au1 96.3(10) . . ?
C212 Au22 Ag5 131.2(16) . . ?
C212 Au22 Ag12 71.8(16) . . ?
C222 Au22 Au1 91.6(11) . . ?
C222 Au22 Ag5 56.4(12) . . ?
C222 Au22 Ag12 115.5(12) . . ?
C222 Au22 C212 171.5(17) . . ?
Au9 Au23 Ag4 63.54(5) . . ?
Ag7 Au23 Au9 63.38(5) . . ?
Ag7 Au23 Ag4 126.61(7) . . ?
C29 Au23 Au9 88.9(8) . . ?
C29 Au23 Ag4 61.5(9) . . ?
C29 Au23 Ag7 112.2(10) . . ?
C29 Au23 C33 172.4(14) . . ?
C33 Au23 Au9 98.3(10) . . ?
C33 Au23 Ag4 123.7(11) . . ?
C33 Au23 Ag7 69.7(9) . . ?
Au3 Au24 Ag5 55.63(4) . . ?
Au3 Au24 Ag8 54.35(5) . . ?
Au3 Au24 Ag16 55.45(5) . . ?
Au3 Au24 Ag20 51.42(4) . . ?
Ag5 Au24 Ag8 52.36(5) . . ?
Ag5 Au24 Ag16 56.13(5) . . ?
Ag5 Au24 Ag20 96.52(6) . . ?
Ag8 Au24 Ag16 98.09(6) . . ?
Ag8 Au24 Ag20 103.19(6) . . ?
Ag16 Au24 Ag20 52.46(5) . . ?
C26 Au24 Au3 90.2(9) . . ?
C26 Au24 Ag5 100.7(8) . . ?
C26 Au24 Ag8 50.1(8) . . ?
C26 Au24 Ag16 144.9(9) . . ?
C26 Au24 Ag20 113.8(9) . . ?
C123 Au24 Au3 101.4(10) . . ?
C123 Au24 Ag5 86.0(10) . . ?
C123 Au24 Ag8 138.1(10) . . ?
C123 Au24 Ag16 46.5(10) . . ?
C123 Au24 Ag20 74.3(11) . . ?
C123 Au24 C26 168.4(13) . . ?
Ag1 Au25 Ag15 92.13(5) . . ?
Ag18 Au25 Ag1 58.68(6) . . ?
Ag18 Au25 Ag15 58.01(6) . . ?
C109 Au25 Ag1 141.8(9) . . ?
C109 Au25 Ag15 51.0(10) . . ?
C109 Au25 Ag18 89.0(9) . . ?
C109 Au25 C128 170.8(13) . . ?
C128 Au25 Ag1 46.8(8) . . ?
C128 Au25 Ag15 138.2(9) . . ?
C128 Au25 Ag18 96.5(8) . . ?
Au10 Au26 Ag14 56.15(5) . . ?
Au10 Au26 Ag17 54.74(4) . . ?
Au10 Au26 Ag22 53.50(4) . . ?
Ag14 Au26 Ag17 55.79(6) . . ?
Ag14 Au26 Ag22 54.77(6) . . ?
Ag17 Au26 Ag22 98.14(6) . . ?
Ag26 Au26 Au10 53.67(7) . . ?
Ag26 Au26 Ag14 104.72(8) . . ?
Ag26 Au26 Ag17 99.30(9) . . ?
Ag26 Au26 Ag22 64.03(8) . . ?
C10 Au26 Au10 98.1(9) . . ?
C10 Au26 Ag14 78.2(11) . . ?
C10 Au26 Ag17 133.8(11) . . ?
C10 Au26 Ag22 44.6(9) . . ?
C10 Au26 Ag26 87.6(10) . . ?
C25 Au26 Au10 93.3(11) . . ?
C25 Au26 Ag14 112.1(11) . . ?
C25 Au26 Ag17 57.3(11) . . ?
C25 Au26 Ag22 146.7(11) . . ?
C25 Au26 Ag26 95.7(11) . . ?
C25 Au26 C10 167.8(15) . . ?
Au12 Au27 Ag13 52.26(4) . . ?
Ag10 Au27 Au12 59.73(5) . . ?
Ag10 Au27 Ag13 51.85(5) . . ?
Ag19 Au27 Au12 57.62(5) . . ?
Ag19 Au27 Ag10 66.46(6) . . ?
Ag19 Au27 Ag13 101.80(6) . . ?
C13 Au27 Au12 83.0(9) . . ?
C13 Au27 Ag10 95.6(9) . . ?
C13 Au27 Ag13 45.9(9) . . ?
C13 Au27 Ag19 140.6(9) . . ?
C36 Au27 Au12 108.7(11) . . ?
C36 Au27 Ag10 92.7(12) . . ?
C36 Au27 Ag13 144.1(12) . . ?
C36 Au27 Ag19 51.1(11) . . ?
C36 Au27 C13 168.1(15) . . ?
Au5 Au28 Ag4 51.73(4) . . ?
Ag9 Au28 Au5 55.69(5) . . ?
Ag9 Au28 Ag4 52.02(5) . . ?
Ag18 Au28 Au5 54.47(5) . . ?
Ag18 Au28 Ag4 97.34(6) . . ?
Ag18 Au28 Ag9 59.13(6) . . ?
C15 Au28 Au5 87.2(10) . . ?
C15 Au28 Ag4 50.3(10) . . ?
C15 Au28 Ag9 100.6(10) . . ?
C15 Au28 Ag18 141.7(10) . . ?
C15 Au28 C73 170.1(14) . . ?
C15 Au28 Ag27 52.0(10) . . ?
C73 Au28 Au5 102.5(12) . . ?
C73 Au28 Ag4 135.2(14) . . ?
C73 Au28 Ag9 83.4(14) . . ?
C73 Au28 Ag18 48.0(12) . . ?
C73 Au28 Ag27 136.5(10) . . ?
Ag27 Au28 Au5 52.23(9) . . ?
Ag27 Au28 Ag4 61.63(11) . . ?
Ag27 Au28 Ag9 101.63(11) . . ?
Ag27 Au28 Ag18 97.49(9) . . ?
Ag16 Au29 Ag14 61.42(6) . . ?
C2 Au29 Ag14 51.9(9) . . ?
C2 Au29 Ag16 99.8(10) . . ?
C2 Au29 C12 171.1(13) . . ?
C12 Au29 Ag14 136.6(9) . . ?
C12 Au29 Ag16 85.2(10) . . ?
Au14 Au30 Ag7 52.45(4) . . ?
Ag12 Au30 Au14 56.39(5) . . ?
Ag12 Au30 Ag7 101.87(6) . . ?
Ag17 Au30 Au14 60.41(5) . . ?
Ag17 Au30 Ag7 55.18(6) . . ?
Ag17 Au30 Ag12 65.24(6) . . ?
C125 Au30 Au14 83.0(7) . . ?
C125 Au30 Ag7 47.1(7) . . ?
C125 Au30 Ag12 139.1(7) . . ?
C125 Au30 Ag17 100.6(7) . . ?
C127 Au30 Au14 105.0(10) . . ?
C127 Au30 Ag7 136.2(11) . . ?
C127 Au30 Ag12 49.2(9) . . ?
C127 Au30 Ag17 81.2(11) . . ?
C127 Au30 C125 171.5(12) . . ?
Au7 Au31 Ag4 52.83(4) . . ?
Ag9 Au31 Au7 56.77(5) . . ?
Ag9 Au31 Ag4 53.23(5) . . ?
Ag9 Au31 Ag19 57.48(6) . . ?
Ag19 Au31 Au7 56.36(5) . . ?
Ag19 Au31 Ag4 98.52(6) . . ?
C66 Au31 Au7 93.9(16) . . ?
C66 Au31 Ag4 141.4(16) . . ?
C66 Au31 Ag9 128.8(17) . . ?
C66 Au31 Ag19 71.4(17) . . ?
C171 Au31 Au7 99.1(9) . . ?
C171 Au31 Ag4 49.5(10) . . ?
C171 Au31 Ag9 62.1(10) . . ?
C171 Au31 Ag19 118.4(10) . . ?
C171 Au31 C66 166.7(19) . . ?
Au17 Au32 Ag22 58.88(5) . . ?
Au17 Au32 Ag26 56.00(7) . . ?
Au17 Au32 Ag27 59.79(10) . . ?
Ag1 Au32 Au17 58.99(5) . . ?
Ag1 Au32 Ag22 113.97(7) . . ?
Ag1 Au32 Ag26 96.41(8) . . ?
Ag1 Au32 Ag27 58.73(12) . . ?
Ag22 Au32 Ag26 65.14(8) . . ?
Ag22 Au32 Ag27 104.75(15) . . ?
Ag26 Au32 Ag27 45.99(17) . . ?
C17 Au32 Au17 87.8(10) . . ?
C17 Au32 Ag1 97.0(10) . . ?
C17 Au32 Ag22 60.9(10) . . ?
C17 Au32 Ag26 125.3(10) . . ?
C17 Au32 Ag27 146.0(9) . . ?
C278 Au32 Au17 101.9(11) . . ?
C278 Au32 Ag1 86.5(12) . . ?
C278 Au32 Ag22 126.0(11) . . ?
C278 Au32 Ag26 63.2(10) . . ?
C278 Au32 C17 170.1(14) . . ?
C278 Au32 Ag27 43.0(11) . . ?
Au13 Au33 Ag9 52.95(4) . . ?
Au13 Au33 Ag10 52.64(5) . . ?
Ag10 Au33 Ag9 101.88(6) . . ?
Ag19 Au33 Au13 53.66(5) . . ?
Ag19 Au33 Ag9 55.05(6) . . ?
Ag19 Au33 Ag10 64.67(6) . . ?
C137 Au33 Au13 95.6(10) . . ?
C137 Au33 Ag9 43.0(10) . . ?
C137 Au33 Ag10 143.6(10) . . ?
C137 Au33 Ag19 82.7(12) . . ?
C137 Au33 C157 167.0(17) . . ?
C157 Au33 Au13 96.7(10) . . ?
C157 Au33 Ag9 148.1(10) . . ?
C157 Au33 Ag10 46.2(10) . . ?
C157 Au33 Ag19 101.0(15) . . ?
Au2 Au34 Ag5 53.53(5) . . ?
Au2 Au34 Ag12 51.01(4) . . ?
Au2 Au34 Ag16 52.58(4) . . ?
Au2 Au34 Ag17 51.76(4) . . ?
Ag5 Au34 Ag12 53.78(5) . . ?
Ag5 Au34 Ag17 99.43(6) . . ?
Ag12 Au34 Ag17 58.67(6) . . ?
Ag16 Au34 Ag5 56.59(6) . . ?
Ag16 Au34 Ag12 96.14(6) . . ?
Ag16 Au34 Ag17 95.79(6) . . ?
C220 Au34 Au2 93.9(10) . . ?
C220 Au34 Ag5 146.6(10) . . ?
C220 Au34 Ag12 102.2(9) . . ?
C220 Au34 Ag16 112.1(8) . . ?
C220 Au34 Ag17 48.0(10) . . ?
C220 Au34 C221 169.0(14) . . ?
C221 Au34 Au2 97.0(10) . . ?
C221 Au34 Ag5 44.4(10) . . ?
C221 Au34 Ag12 86.0(13) . . ?
C221 Au34 Ag16 73.8(12) . . ?
C221 Au34 Ag17 142.3(12) . . ?
Au5 Ag1 Au17 59.16(5) . . ?
Au5 Ag1 Au25 111.28(7) . . ?
Au5 Ag1 Au32 109.08(6) . . ?
Au5 Ag1 Ag18 58.97(5) . . ?
Au5 Ag1 Ag27 54.71(8) . . ?
Au11 Ag1 Au5 59.69(5) . . ?
Au11 Ag1 Au17 59.09(5) . . ?
Au11 Ag1 Au25 77.88(6) . . ?
Au11 Ag1 Au32 112.65(8) . . ?
Au11 Ag1 Ag18 66.10(6) . . ?
Au11 Ag1 Ag27 107.54(12) . . ?
Au17 Ag1 Au25 134.99(8) . . ?
Au17 Ag1 Au32 60.61(5) . . ?
Au17 Ag1 Ag18 111.31(7) . . ?
Au17 Ag1 Ag27 63.34(16) . . ?
Au32 Ag1 Au25 137.51(7) . . ?
Au32 Ag1 Ag18 167.42(8) . . ?
Au32 Ag1 Ag27 67.21(12) . . ?
Ag18 Ag1 Au25 55.07(5) . . ?
Ag18 Ag1 Ag27 100.83(12) . . ?
C39 Ag1 Au5 159.5(7) . . ?
C39 Ag1 Au11 135.3(7) . . ?
C39 Ag1 Au17 137.4(7) . . ?
C39 Ag1 Au25 67.0(7) . . ?
C39 Ag1 Au32 79.7(7) . . ?
C39 Ag1 Ag18 110.3(7) . . ?
C39 Ag1 Ag27 116.6(7) . . ?
C128 Ag1 Au5 146.4(8) . . ?
C128 Ag1 Au11 113.3(8) . . ?
C128 Ag1 Au17 149.8(8) . . ?
C128 Ag1 Au25 40.2(8) . . ?
C128 Ag1 Au32 103.7(8) . . ?
C128 Ag1 Ag18 87.7(8) . . ?
C128 Ag1 C39 26.9(10) . . ?
C128 Ag1 Ag27 138.1(8) . . ?
Ag27 Ag1 Au25 151.74(16) . . ?
Au4 Ag2 Au8 57.90(4) . . ?
Au4 Ag2 Au15 109.42(7) . . ?
Au4 Ag2 Au19 61.35(5) . . ?
Au4 Ag2 Ag6 54.53(5) . . ?
Au4 Ag2 Ag15 111.37(7) . . ?
Au8 Ag2 Au15 59.25(5) . . ?
Au8 Ag2 Au19 106.76(7) . . ?
Au8 Ag2 Ag6 100.26(6) . . ?
Au8 Ag2 Ag15 60.64(6) . . ?
Au11 Ag2 Au4 63.38(5) . . ?
Au11 Ag2 Au8 58.47(5) . . ?
Au11 Ag2 Au15 105.85(6) . . ?
Au11 Ag2 Au19 119.80(7) . . ?
Au11 Ag2 Ag6 56.94(5) . . ?
Au11 Ag2 Ag15 60.48(6) . . ?
Au15 Ag2 Ag6 159.42(7) . . ?
Au19 Ag2 Au15 113.13(7) . . ?
Au19 Ag2 Ag6 72.53(6) . . ?
Au19 Ag2 Ag15 166.03(9) . . ?
Ag15 Ag2 Au15 56.34(6) . . ?
Ag15 Ag2 Ag6 114.01(8) . . ?
C7 Ag2 Au4 79.3(9) . . ?
C7 Ag2 Au8 137.1(9) . . ?
C7 Ag2 Au11 105.6(8) . . ?
C7 Ag2 Au15 147.9(9) . . ?
C7 Ag2 Au19 42.7(9) . . ?
C7 Ag2 Ag6 49.0(8) . . ?
C7 Ag2 Ag15 150.8(9) . . ?
C31 Ag2 Au4 145.3(10) . . ?
C31 Ag2 Au8 95.4(9) . . ?
C31 Ag2 Au11 124.4(10) . . ?
C31 Ag2 Au15 37.5(9) . . ?
C31 Ag2 Au19 114.4(10) . . ?
C31 Ag2 Ag6 160.1(10) . . ?
C31 Ag2 Ag15 63.9(10) . . ?
C31 Ag2 C7 122.7(13) . . ?
C31 Ag2 C35 28.6(12) . . ?
C35 Ag2 Au4 163.5(9) . . ?
C35 Ag2 Au8 123.8(9) . . ?
C35 Ag2 Au11 132.8(9) . . ?
C35 Ag2 Au15 65.9(9) . . ?
C35 Ag2 Au19 104.9(9) . . ?
C35 Ag2 Ag6 133.3(9) . . ?
C35 Ag2 Ag15 79.9(9) . . ?
C35 Ag2 C7 96.7(12) . . ?
Au4 Ag3 Au1 99.10(6) . . ?
Au4 Ag3 Au7 136.77(7) . . ?
Au4 Ag3 Au9 150.13(8) . . ?
Au4 Ag3 Au10 105.82(7) . . ?
Au4 Ag3 Au11 60.09(5) . . ?
Au4 Ag3 Au12 97.07(6) . . ?
Au4 Ag3 Au14 135.46(8) . . ?
Au4 Ag3 Au17 85.59(6) . . ?
Au4 Ag3 Au18 55.69(4) . . ?
Au6 Ag3 Au1 54.76(4) . . ?
Au6 Ag3 Au4 65.02(5) . . ?
Au6 Ag3 Au7 100.93(6) . . ?
Au6 Ag3 Au9 144.84(8) . . ?
Au6 Ag3 Au10 135.33(8) . . ?
Au6 Ag3 Au11 103.01(6) . . ?
Au6 Ag3 Au12 52.60(4) . . ?
Au6 Ag3 Au14 104.32(6) . . ?
Au6 Ag3 Au16 72.07(6) . . ?
Au6 Ag3 Au17 150.44(7) . . ?
Au6 Ag3 Au18 100.30(7) . . ?
Au7 Ag3 Au1 104.69(5) . . ?
Au7 Ag3 Au12 50.33(4) . . ?
Au9 Ag3 Au1 103.01(6) . . ?
Au9 Ag3 Au7 54.87(4) . . ?
Au9 Ag3 Au10 56.29(4) . . ?
Au9 Ag3 Au11 100.60(7) . . ?
Au9 Ag3 Au12 104.30(6) . . ?
Au9 Ag3 Au14 54.57(4) . . ?
Au9 Ag3 Au17 64.55(5) . . ?
Au9 Ag3 Au18 105.57(7) . . ?
Au10 Ag3 Au1 86.67(5) . . ?
Au10 Ag3 Au7 111.05(6) . . ?
Au10 Ag3 Au12 156.76(6) . . ?
Au11 Ag3 Au1 156.21(7) . . ?
Au11 Ag3 Au7 86.61(6) . . ?
Au11 Ag3 Au10 109.06(6) . . ?
Au11 Ag3 Au12 85.64(6) . . ?
Au11 Ag3 Au14 152.63(7) . . ?
Au11 Ag3 Au18 89.59(5) . . ?
Au12 Ag3 Au1 85.82(5) . . ?
Au14 Ag3 Au1 50.63(4) . . ?
Au14 Ag3 Au7 86.73(5) . . ?
Au14 Ag3 Au10 49.74(4) . . ?
Au14 Ag3 Au12 109.93(6) . . ?
Au16 Ag3 Au1 52.38(4) . . ?
Au16 Ag3 Au4 137.08(8) . . ?
Au16 Ag3 Au7 52.32(4) . . ?
Au16 Ag3 Au9 72.80(5) . . ?
Au16 Ag3 Au10 103.68(6) . . ?
Au16 Ag3 Au11 134.76(8) . . ?
Au16 Ag3 Au12 54.95(4) . . ?
Au16 Ag3 Au14 54.99(4) . . ?
Au16 Ag3 Au17 137.30(8) . . ?
Au16 Ag3 Au18 135.61(8) . . ?
Au17 Ag3 Au1 139.24(8) . . ?
Au17 Ag3 Au7 98.51(6) . . ?
Au17 Ag3 Au10 53.54(4) . . ?
Au17 Ag3 Au11 56.14(5) . . ?
Au17 Ag3 Au12 134.09(8) . . ?
Au17 Ag3 Au14 98.80(6) . . ?
Au17 Ag3 Au18 62.44(5) . . ?
Au18 Ag3 Au1 86.84(6) . . ?
Au18 Ag3 Au7 158.75(7) . . ?
Au18 Ag3 Au10 50.91(4) . . ?
Au18 Ag3 Au12 150.12(7) . . ?
Au18 Ag3 Au14 87.11(6) . . ?
Au5 Ag4 Au7 58.25(5) . . ?
Au5 Ag4 Au9 56.86(4) . . ?
Au5 Ag4 Au23 105.00(7) . . ?
Au5 Ag4 Au28 59.41(5) . . ?
Au5 Ag4 Au31 107.91(7) . . ?
Au5 Ag4 Ag9 61.37(6) . . ?
Au5 Ag4 Ag27 51.87(8) . . ?
Au7 Ag4 Au9 58.09(5) . . ?
Au7 Ag4 Au23 109.74(7) . . ?
Au7 Ag4 Au28 107.92(6) . . ?
Au7 Ag4 Au31 59.89(5) . . ?
Au7 Ag4 Ag9 61.71(6) . . ?
Au7 Ag4 Ag27 105.07(10) . . ?
Au9 Ag4 Au28 109.44(6) . . ?
Au9 Ag4 Au31 112.10(7) . . ?
Au9 Ag4 Ag27 63.68(14) . . ?
Au23 Ag4 Au9 58.05(5) . . ?
Au23 Ag4 Au28 118.00(7) . . ?
Au23 Ag4 Au31 127.99(7) . . ?
Au23 Ag4 Ag27 68.87(15) . . ?
Au31 Ag4 Au28 113.24(7) . . ?
Au31 Ag4 Ag27 159.13(11) . . ?
Ag9 Ag4 Au9 108.94(7) . . ?
Ag9 Ag4 Au23 166.07(9) . . ?
Ag9 Ag4 Au28 59.12(6) . . ?
Ag9 Ag4 Au31 59.16(6) . . ?
Ag9 Ag4 Ag27 101.73(14) . . ?
C15 Ag4 Au5 83.3(7) . . ?
C15 Ag4 Au7 140.6(7) . . ?
C15 Ag4 Au9 109.6(7) . . ?
C15 Ag4 Au23 86.7(7) . . ?
C15 Ag4 Au28 36.4(7) . . ?
C15 Ag4 Au31 135.8(7) . . ?
C15 Ag4 Ag9 94.1(7) . . ?
C15 Ag4 C29 117.3(10) . . ?
C15 Ag4 Ag27 46.5(7) . . ?
C29 Ag4 Au5 131.7(6) . . ?
C29 Ag4 Au7 96.4(7) . . ?
C29 Ag4 Au9 74.8(6) . . ?
C29 Ag4 Au23 41.1(8) . . ?
C29 Ag4 Au28 153.7(8) . . ?
C29 Ag4 Au31 87.4(8) . . ?
C29 Ag4 Ag9 145.7(8) . . ?
C29 Ag4 Ag27 109.8(8) . . ?
C171 Ag4 Au5 122.6(8) . . ?
C171 Ag4 Au7 93.2(5) . . ?
C171 Ag4 Au9 147.9(5) . . ?
C171 Ag4 Au23 132.2(8) . . ?
C171 Ag4 Au28 91.8(8) . . ?
C171 Ag4 Au31 35.9(4) . . ?
C171 Ag4 Ag9 61.3(8) . . ?
C171 Ag4 C15 101.7(9) . . ?
C171 Ag4 C29 96.8(11) . . ?
C171 Ag4 Ag27 145.3(7) . . ?
Ag27 Ag4 Au28 54.78(16) . . ?
Au1 Ag5 Au3 56.95(5) . . ?
Au1 Ag5 Au22 63.27(5) . . ?
Au1 Ag5 Au24 108.47(6) . . ?
Au1 Ag5 Au34 111.14(7) . . ?
Au1 Ag5 Ag12 58.85(6) . . ?
Au1 Ag5 Ag16 104.14(7) . . ?
Au2 Ag5 Au1 59.33(5) . . ?
Au2 Ag5 Au3 58.17(5) . . ?
Au2 Ag5 Au22 108.24(7) . . ?
Au2 Ag5 Au24 106.42(6) . . ?
Au2 Ag5 Au34 58.75(5) . . ?
Au2 Ag5 Ag12 55.97(6) . . ?
Au2 Ag5 Ag16 55.14(6) . . ?
Au3 Ag5 Au22 115.77(7) . . ?
Au3 Ag5 Au24 58.39(5) . . ?
Au3 Ag5 Au34 108.28(7) . . ?
Au3 Ag5 Ag12 103.58(7) . . ?
Au3 Ag5 Ag16 58.58(5) . . ?
Au22 Ag5 Au24 130.30(7) . . ?
Au22 Ag5 Au34 113.15(7) . . ?
Au22 Ag5 Ag16 163.35(9) . . ?
Au24 Ag5 Au34 115.00(7) . . ?
Ag8 Ag5 Au1 59.31(6) . . ?
Ag8 Ag5 Au2 108.40(8) . . ?
Ag8 Ag5 Au3 59.43(6) . . ?
Ag8 Ag5 Au22 71.89(6) . . ?
Ag8 Ag5 Au24 63.99(6) . . ?
Ag8 Ag5 Au34 166.88(9) . . ?
Ag8 Ag5 Ag12 112.89(9) . . ?
Ag8 Ag5 Ag16 112.26(8) . . ?
Ag12 Ag5 Au22 59.25(6) . . ?
Ag12 Ag5 Au24 161.34(8) . . ?
Ag12 Ag5 Au34 63.46(6) . . ?
Ag12 Ag5 Ag16 105.46(8) . . ?
Ag16 Ag5 Au24 62.33(6) . . ?
Ag16 Ag5 Au34 59.38(6) . . ?
C191 Ag5 Au1 157.5(11) . . ?
C191 Ag5 Au2 124.4(6) . . ?
C191 Ag5 Au3 145.5(11) . . ?
C191 Ag5 Au22 96.6(10) . . ?
C191 Ag5 Au24 92.0(11) . . ?
C191 Ag5 Au34 65.9(6) . . ?
C191 Ag5 Ag8 126.6(6) . . ?
C191 Ag5 Ag12 103.2(10) . . ?
C191 Ag5 Ag16 93.4(9) . . ?
C221 Ag5 Au1 147.1(7) . . ?
C221 Ag5 Au2 96.2(3) . . ?
C221 Ag5 Au3 131.4(11) . . ?
C221 Ag5 Au22 111.2(12) . . ?
C221 Ag5 Au24 99.1(11) . . ?
C221 Ag5 Au34 38.3(3) . . ?
C221 Ag5 Ag8 153.1(4) . . ?
C221 Ag5 Ag12 89.7(9) . . ?
C221 Ag5 Ag16 72.9(11) . . ?
C221 Ag5 C191 28.4(5) . . ?
C221 Ag5 C222 110.1(10) . . ?
C222 Ag5 Au1 87.0(7) . . ?
C222 Ag5 Au2 145.1(7) . . ?
C222 Ag5 Au3 112.9(8) . . ?
C222 Ag5 Au22 41.3(7) . . ?
C222 Ag5 Au24 92.0(7) . . ?
C222 Ag5 Au34 138.4(8) . . ?
C222 Ag5 Ag8 53.4(8) . . ?
C222 Ag5 Ag12 100.4(7) . . ?
C222 Ag5 Ag16 154.1(7) . . ?
C222 Ag5 C191 83.1(10) . . ?
Au4 Ag6 Au11 61.33(5) . . ?
Au4 Ag6 Au18 57.57(5) . . ?
Au4 Ag6 Ag2 54.39(5) . . ?
Au4 Ag6 Ag22 108.28(7) . . ?
Au11 Ag6 Au18 96.77(6) . . ?
Au11 Ag6 Ag2 52.36(5) . . ?
Au11 Ag6 Ag22 113.40(7) . . ?
Au17 Ag6 Au4 83.83(6) . . ?
Au17 Ag6 Au11 57.67(5) . . ?
Au17 Ag6 Au18 64.89(5) . . ?
Au17 Ag6 Ag2 108.98(7) . . ?
Au17 Ag6 Ag22 55.80(6) . . ?
Au18 Ag6 Ag2 111.91(7) . . ?
Au18 Ag6 Ag22 52.27(5) . . ?
Ag22 Ag6 Ag2 160.35(8) . . ?
C7 Ag6 Au4 80.2(9) . . ?
C7 Ag6 Au11 102.7(9) . . ?
C7 Ag6 Au17 159.3(9) . . ?
C7 Ag6 Au18 115.7(9) . . ?
C7 Ag6 Ag2 50.6(9) . . ?
C7 Ag6 Ag22 142.6(9) . . ?
C7 Ag6 C17 120.2(10) . . ?
C7 Ag6 C18 24.8(11) . . ?
C7 Ag6 C124 96.8(10) . . ?
C17 Ag6 Au4 158.2(6) . . ?
C17 Ag6 Au11 116.2(4) . . ?
C17 Ag6 Au17 77.8(4) . . ?
C17 Ag6 Au18 103.3(7) . . ?
C17 Ag6 Ag2 143.7(8) . . ?
C17 Ag6 Ag22 51.2(7) . . ?
C17 Ag6 C18 97.9(10) . . ?
C17 Ag6 C124 28.2(3) . . ?
C18 Ag6 Au4 103.6(8) . . ?
C18 Ag6 Au11 106.8(8) . . ?
C18 Ag6 Au17 157.4(9) . . ?
C18 Ag6 Au18 137.1(9) . . ?
C18 Ag6 Ag2 61.8(8) . . ?
C18 Ag6 Ag22 137.1(8) . . ?
C124 Ag6 Au4 155.0(7) . . ?
C124 Ag6 Au11 142.4(5) . . ?
C124 Ag6 Au17 103.2(5) . . ?
C124 Ag6 Au18 103.2(8) . . ?
C124 Ag6 Ag2 139.7(7) . . ?
C124 Ag6 Ag22 59.9(7) . . ?
C124 Ag6 C18 79.2(10) . . ?
Au9 Ag7 Au30 114.79(7) . . ?
Au9 Ag7 Ag26 61.62(8) . . ?
Au10 Ag7 Au9 59.14(5) . . ?
Au10 Ag7 Au14 58.27(5) . . ?
Au10 Ag7 Au23 109.84(7) . . ?
Au10 Ag7 Au30 106.29(7) . . ?
Au10 Ag7 Ag17 60.22(6) . . ?
Au10 Ag7 Ag26 54.20(7) . . ?
Au14 Ag7 Au9 57.02(5) . . ?
Au14 Ag7 Au23 106.84(7) . . ?
Au14 Ag7 Au30 62.43(5) . . ?
Au14 Ag7 Ag17 65.54(6) . . ?
Au14 Ag7 Ag26 104.22(9) . . ?
Au23 Ag7 Au9 58.35(5) . . ?
Au23 Ag7 Au30 126.33(8) . . ?
Au23 Ag7 Ag17 169.43(8) . . ?
Au23 Ag7 Ag26 70.26(9) . . ?
Ag17 Ag7 Au9 111.27(7) . . ?
Ag17 Ag7 Au30 57.94(6) . . ?
Ag17 Ag7 Ag26 103.75(10) . . ?
Ag26 Ag7 Au30 160.00(10) . . ?
C25 Ag7 Au9 140.1(9) . . ?
C25 Ag7 Au10 87.1(8) . . ?
C25 Ag7 Au14 124.6(9) . . ?
C25 Ag7 Au23 126.2(9) . . ?
C25 Ag7 Au30 93.5(9) . . ?
C25 Ag7 Ag17 59.6(9) . . ?
C25 Ag7 Ag26 82.0(9) . . ?
C125 Ag7 Au9 113.3(7) . . ?
C125 Ag7 Au10 141.5(7) . . ?
C125 Ag7 Au14 85.3(7) . . ?
C125 Ag7 Au23 91.3(7) . . ?
C125 Ag7 Au30 38.7(7) . . ?
C125 Ag7 Ag17 95.2(7) . . ?
C125 Ag7 Ag26 160.9(7) . . ?
C125 Ag7 C25 106.4(11) . . ?
Au1 Ag8 Au3 58.20(5) . . ?
Au1 Ag8 Au6 57.50(5) . . ?
Au1 Ag8 Au20 106.39(7) . . ?
Au1 Ag8 Au24 109.71(7) . . ?
Au1 Ag8 Ag5 61.34(6) . . ?
Au3 Ag8 Au6 55.37(5) . . ?
Au3 Ag8 Au20 105.22(7) . . ?
Au3 Ag8 Au24 58.76(5) . . ?
Au6 Ag8 Au24 105.38(6) . . ?
Au20 Ag8 Au6 57.42(5) . . ?
Au20 Ag8 Au24 117.08(7) . . ?
Ag5 Ag8 Au3 61.41(6) . . ?
Ag5 Ag8 Au6 107.48(8) . . ?
Ag5 Ag8 Au20 164.88(9) . . ?
Ag5 Ag8 Au24 63.65(6) . . ?
C26 Ag8 Au1 143.0(8) . . ?
C26 Ag8 Au3 84.9(8) . . ?
C26 Ag8 Au6 105.7(7) . . ?
C26 Ag8 Au20 84.7(7) . . ?
C26 Ag8 Au24 38.2(8) . . ?
C26 Ag8 Ag5 100.2(8) . . ?
C222 Ag8 Au1 90.3(6) . . ?
C222 Ag8 Au3 118.3(9) . . ?
C222 Ag8 Au6 146.4(7) . . ?
C222 Ag8 Au20 135.6(10) . . ?
C222 Ag8 Au24 93.8(10) . . ?
C222 Ag8 Ag5 56.9(9) . . ?
C222 Ag8 C26 106.3(10) . . ?
Au5 Ag9 Au7 56.70(5) . . ?
Au5 Ag9 Au28 62.32(5) . . ?
Au5 Ag9 Au31 112.77(7) . . ?
Au5 Ag9 Au33 112.35(7) . . ?
Au5 Ag9 Ag18 56.87(6) . . ?
Au5 Ag9 Ag19 104.67(8) . . ?
Au7 Ag9 Au28 113.40(7) . . ?
Au7 Ag9 Au31 62.14(5) . . ?
Au7 Ag9 Au33 108.12(7) . . ?
Au7 Ag9 Ag18 102.29(7) . . ?
Au7 Ag9 Ag19 59.44(6) . . ?
Au13 Ag9 Au5 58.71(5) . . ?
Au13 Ag9 Au7 59.25(5) . . ?
Au13 Ag9 Au28 108.03(7) . . ?
Au13 Ag9 Au31 109.45(7) . . ?
Au13 Ag9 Au33 59.17(5) . . ?
Au13 Ag9 Ag18 54.58(6) . . ?
Au13 Ag9 Ag19 56.78(6) . . ?
Au28 Ag9 Au33 117.72(7) . . ?
Au31 Ag9 Au28 129.23(7) . . ?
Au31 Ag9 Au33 110.52(7) . . ?
Au31 Ag9 Ag18 163.38(9) . . ?
Ag4 Ag9 Au5 59.13(6) . . ?
Ag4 Ag9 Au7 59.01(6) . . ?
Ag4 Ag9 Au13 108.42(8) . . ?
Ag4 Ag9 Au28 68.86(6) . . ?
Ag4 Ag9 Au31 67.61(6) . . ?
Ag4 Ag9 Au33 166.75(9) . . ?
Ag4 Ag9 Ag18 110.68(8) . . ?
Ag4 Ag9 Ag19 112.59(9) . . ?
Ag18 Ag9 Au28 60.39(6) . . ?
Ag18 Ag9 Au33 67.07(6) . . ?
Ag19 Ag9 Au28 164.74(8) . . ?
Ag19 Ag9 Au31 61.55(6) . . ?
Ag19 Ag9 Au33 57.81(6) . . ?
Ag19 Ag9 Ag18 106.48(8) . . ?
C136 Ag9 Au5 149.6(13) . . ?
C136 Ag9 Au7 153.3(13) . . ?
C136 Ag9 Au13 122.4(8) . . ?
C136 Ag9 Au28 92.0(13) . . ?
C136 Ag9 Au31 95.7(12) . . ?
C136 Ag9 Au33 63.6(8) . . ?
C136 Ag9 Ag4 129.1(8) . . ?
C136 Ag9 Ag18 97.5(11) . . ?
C136 Ag9 Ag19 97.8(12) . . ?
C137 Ag9 Au5 138.9(10) . . ?
C137 Ag9 Au7 139.3(11) . . ?
C137 Ag9 Au13 95.0(8) . . ?
C137 Ag9 Au28 104.1(12) . . ?
C137 Ag9 Au31 105.4(12) . . ?
C137 Ag9 Au33 36.2(8) . . ?
C137 Ag9 Ag4 156.6(8) . . ?
C137 Ag9 Ag18 82.4(11) . . ?
C137 Ag9 Ag19 80.3(12) . . ?
C137 Ag9 C136 27.4(5) . . ?
Au8 Ag10 Au12 55.25(4) . . ?
Au8 Ag10 Au15 61.17(5) . . ?
Au8 Ag10 Au27 111.58(7) . . ?
Au8 Ag10 Au33 117.50(8) . . ?
Au8 Ag10 Ag15 58.90(6) . . ?
Au8 Ag10 Ag19 100.24(7) . . ?
Au12 Ag10 Au15 113.40(7) . . ?
Au12 Ag10 Au33 104.21(6) . . ?
Au12 Ag10 Ag19 54.53(5) . . ?
Au13 Ag10 Au8 59.79(5) . . ?
Au13 Ag10 Au12 55.97(5) . . ?
Au13 Ag10 Au15 106.22(7) . . ?
Au13 Ag10 Au27 101.94(7) . . ?
Au13 Ag10 Au33 61.16(5) . . ?
Au13 Ag10 Ag13 106.34(8) . . ?
Au13 Ag10 Ag15 56.74(5) . . ?
Au13 Ag10 Ag19 52.53(5) . . ?
Au15 Ag10 Au33 121.24(7) . . ?
Au15 Ag10 Ag19 158.49(8) . . ?
Au27 Ag10 Au12 60.83(5) . . ?
Au27 Ag10 Au15 138.76(8) . . ?
Au27 Ag10 Au33 98.57(7) . . ?
Au27 Ag10 Ag15 158.65(8) . . ?
Au27 Ag10 Ag19 55.40(5) . . ?
Au33 Ag10 Ag19 55.28(6) . . ?
Ag13 Ag10 Au8 58.66(6) . . ?
Ag13 Ag10 Au12 57.53(6) . . ?
Ag13 Ag10 Au15 74.74(6) . . ?
Ag13 Ag10 Au27 68.76(6) . . ?
Ag13 Ag10 Au33 160.97(9) . . ?
Ag13 Ag10 Ag15 113.41(8) . . ?
Ag13 Ag10 Ag19 105.94(8) . . ?
Ag15 Ag10 Au12 101.44(7) . . ?
Ag15 Ag10 Au15 56.79(5) . . ?
Ag15 Ag10 Au33 73.11(7) . . ?
Ag15 Ag10 Ag19 105.41(8) . . ?
C1 Ag10 Au8 81.9(8) . . ?
C1 Ag10 Au12 112.4(8) . . ?
C1 Ag10 Au13 140.0(8) . . ?
C1 Ag10 Au15 38.5(8) . . ?
C1 Ag10 Au27 102.5(8) . . ?
C1 Ag10 Au33 143.2(8) . . ?
C1 Ag10 Ag13 55.7(8) . . ?
C1 Ag10 Ag15 95.2(8) . . ?
C1 Ag10 Ag19 157.2(9) . . ?
C1 Ag10 C75 80.6(12) . . ?
C75 Ag10 Au8 141.7(13) . . ?
C75 Ag10 Au12 162.1(11) . . ?
C75 Ag10 Au13 122.0(11) . . ?
C75 Ag10 Au15 84.4(11) . . ?
C75 Ag10 Au27 105.4(14) . . ?
C75 Ag10 Au33 64.9(9) . . ?
C75 Ag10 Ag13 131.0(10) . . ?
C75 Ag10 Ag15 89.1(15) . . ?
C75 Ag10 Ag19 108.9(10) . . ?
C157 Ag10 Au8 141.2(16) . . ?
C157 Ag10 Au12 141.7(10) . . ?
C157 Ag10 Au13 98.9(12) . . ?
C157 Ag10 Au15 100.6(13) . . ?
C157 Ag10 Au27 104.1(16) . . ?
C157 Ag10 Au33 39.8(10) . . ?
C157 Ag10 Ag13 154.7(13) . . ?
C157 Ag10 Ag15 82.3(16) . . ?
C157 Ag10 Ag19 87.5(11) . . ?
C157 Ag10 C1 105.2(13) . . ?
C157 Ag10 C75 25.1(13) . . ?
Au1 Ag11 Au16 56.71(5) . . ?
Au1 Ag11 Ag25 101.21(7) . . ?
Au14 Ag11 Au1 60.60(5) . . ?
Au14 Ag11 Au16 59.25(5) . . ?
Au14 Ag11 Au21 114.21(8) . . ?
Au14 Ag11 Ag12 63.45(6) . . ?
Au14 Ag11 Ag25 57.01(6) . . ?
Au16 Ag11 Ag25 52.42(6) . . ?
Au21 Ag11 Au1 108.13(8) . . ?
Au21 Ag11 Au16 62.66(5) . . ?
Au21 Ag11 Ag12 168.70(9) . . ?
Au21 Ag11 Ag25 64.48(7) . . ?
Ag12 Ag11 Au1 60.76(6) . . ?
Ag12 Ag11 Au16 109.13(7) . . ?
Ag12 Ag11 Ag25 117.79(9) . . ?
C3 Ag11 Au1 140.7(7) . . ?
C3 Ag11 Au14 103.9(7) . . ?
C3 Ag11 Au16 84.1(7) . . ?
C3 Ag11 Au21 41.7(6) . . ?
C3 Ag11 Ag12 148.7(7) . . ?
C3 Ag11 Ag25 48.2(7) . . ?
C212 Ag11 Au1 95.0(9) . . ?
C212 Ag11 Au14 133.2(12) . . ?
C212 Ag11 Au16 141.4(13) . . ?
C212 Ag11 Au21 111.1(13) . . ?
C212 Ag11 Ag12 69.8(12) . . ?
C212 Ag11 Ag25 163.8(9) . . ?
C212 Ag11 C3 117.4(11) . . ?
C212 Ag11 C213 27.7(13) . . ?
C213 Ag11 Au1 122.7(10) . . ?
C213 Ag11 Au14 142.4(14) . . ?
C213 Ag11 Au16 157.8(15) . . ?
C213 Ag11 Au21 100.5(13) . . ?
C213 Ag11 Ag12 85.2(12) . . ?
C213 Ag11 Ag25 136.1(10) . . ?
C213 Ag11 C3 92.2(12) . . ?
Au1 Ag12 Au14 58.18(5) . . ?
Au1 Ag12 Au22 64.23(5) . . ?
Au1 Ag12 Au30 118.09(8) . . ?
Au1 Ag12 Au34 110.99(7) . . ?
Au1 Ag12 Ag5 59.37(6) . . ?
Au1 Ag12 Ag17 105.99(7) . . ?
Au2 Ag12 Au1 60.77(5) . . ?
Au2 Ag12 Au14 58.90(5) . . ?
Au2 Ag12 Au22 113.26(7) . . ?
Au2 Ag12 Au30 105.01(7) . . ?
Au2 Ag12 Au34 59.39(5) . . ?
Au2 Ag12 Ag5 59.69(6) . . ?
Au2 Ag12 Ag11 107.83(8) . . ?
Au2 Ag12 Ag17 54.90(5) . . ?
Au14 Ag12 Au22 115.63(7) . . ?
Au14 Ag12 Au30 63.66(5) . . ?
Au14 Ag12 Au34 111.10(7) . . ?
Au14 Ag12 Ag5 106.76(7) . . ?
Au14 Ag12 Ag17 59.70(6) . . ?
Au22 Ag12 Au30 133.28(8) . . ?
Au22 Ag12 Au34 114.27(8) . . ?
Au22 Ag12 Ag5 61.31(6) . . ?
Au22 Ag12 Ag17 168.15(8) . . ?
Au30 Ag12 Au34 107.74(7) . . ?
Au30 Ag12 Ag17 56.31(6) . . ?
Ag5 Ag12 Au30 164.33(9) . . ?
Ag5 Ag12 Au34 62.76(6) . . ?
Ag5 Ag12 Ag17 108.47(8) . . ?
Ag11 Ag12 Au1 59.98(6) . . ?
Ag11 Ag12 Au14 56.72(6) . . ?
Ag11 Ag12 Au22 71.50(7) . . ?
Ag11 Ag12 Au30 72.04(7) . . ?
Ag11 Ag12 Au34 167.03(8) . . ?
Ag11 Ag12 Ag5 114.19(9) . . ?
Ag11 Ag12 Ag17 110.27(9) . . ?
Ag17 Ag12 Au34 61.59(6) . . ?
C76 Ag12 Au1 166.9(9) . . ?
C76 Ag12 Au2 130.6(9) . . ?
C76 Ag12 Au14 131.0(8) . . ?
C76 Ag12 Au22 102.9(8) . . ?
C76 Ag12 Au30 68.1(8) . . ?
C76 Ag12 Au34 75.9(9) . . ?
C76 Ag12 Ag5 118.1(8) . . ?
C76 Ag12 Ag11 115.0(9) . . ?
C76 Ag12 Ag17 87.1(9) . . ?
C127 Ag12 Au1 157.4(8) . . ?
C127 Ag12 Au2 125.1(9) . . ?
C127 Ag12 Au14 104.2(8) . . ?
C127 Ag12 Au22 120.4(9) . . ?
C127 Ag12 Au30 41.1(8) . . ?
C127 Ag12 Au34 87.8(9) . . ?
C127 Ag12 Ag5 143.2(8) . . ?
C127 Ag12 Ag11 99.3(8) . . ?
C127 Ag12 Ag17 71.3(9) . . ?
C127 Ag12 C76 27.0(11) . . ?
Au6 Ag13 Au27 109.85(6) . . ?
Au8 Ag13 Au6 57.37(5) . . ?
Au8 Ag13 Au12 58.81(5) . . ?
Au8 Ag13 Au20 108.81(7) . . ?
Au8 Ag13 Au27 106.54(7) . . ?
Au8 Ag13 Ag10 61.44(6) . . ?
Au12 Ag13 Au6 54.62(4) . . ?
Au12 Ag13 Au20 100.08(7) . . ?
Au12 Ag13 Au27 60.03(5) . . ?
Au20 Ag13 Au6 56.80(5) . . ?
Au20 Ag13 Au27 118.22(7) . . ?
Ag10 Ag13 Au6 109.58(8) . . ?
Ag10 Ag13 Au12 66.08(6) . . ?
Ag10 Ag13 Au20 165.63(9) . . ?
Ag10 Ag13 Au27 59.39(6) . . ?
C1 Ag13 Au6 137.8(9) . . ?
C1 Ag13 Au8 84.7(9) . . ?
C1 Ag13 Au12 123.0(9) . . ?
C1 Ag13 Au20 134.5(9) . . ?
C1 Ag13 Au27 97.4(9) . . ?
C1 Ag13 Ag10 57.9(9) . . ?
C1 Ag13 C6 93.1(11) . . ?
C6 Ag13 Au6 75.2(7) . . ?
C6 Ag13 Au8 96.2(7) . . ?
C6 Ag13 Au12 129.8(7) . . ?
C6 Ag13 Au20 43.5(7) . . ?
C6 Ag13 Au27 155.6(7) . . ?
C6 Ag13 Ag10 143.0(7) . . ?
C13 Ag13 Au6 111.3(8) . . ?
C13 Ag13 Au8 138.8(8) . . ?
C13 Ag13 Au12 82.0(8) . . ?
C13 Ag13 Au20 88.7(8) . . ?
C13 Ag13 Au27 35.4(8) . . ?
C13 Ag13 Ag10 92.9(8) . . ?
C13 Ag13 C1 109.6(12) . . ?
C13 Ag13 C6 120.3(11) . . ?
Au2 Ag14 Au10 58.60(5) . . ?
Au2 Ag14 Au18 58.87(5) . . ?
Au2 Ag14 Au26 109.11(7) . . ?
Au2 Ag14 Au29 110.07(8) . . ?
Au2 Ag14 Ag16 55.62(6) . . ?
Au2 Ag14 Ag17 57.81(6) . . ?
Au2 Ag14 Ag22 105.25(8) . . ?
Au10 Ag14 Au18 56.36(5) . . ?
Au10 Ag14 Au26 59.15(5) . . ?
Au10 Ag14 Au29 126.72(8) . . ?
Au10 Ag14 Ag16 105.95(7) . . ?
Au10 Ag14 Ag17 58.07(6) . . ?
Au10 Ag14 Ag22 57.62(6) . . ?
Au18 Ag14 Au26 107.34(7) . . ?
Au18 Ag14 Au29 73.14(6) . . ?
Au18 Ag14 Ag16 63.06(6) . . ?
Au18 Ag14 Ag17 104.59(7) . . ?
Au18 Ag14 Ag22 55.55(6) . . ?
Au29 Ag14 Au26 133.06(8) . . ?
Au29 Ag14 Ag16 58.47(6) . . ?
Ag16 Ag14 Au26 164.31(8) . . ?
Ag17 Ag14 Au26 62.63(6) . . ?
Ag17 Ag14 Au29 164.30(10) . . ?
Ag17 Ag14 Ag16 106.34(9) . . ?
Ag22 Ag14 Au26 64.06(7) . . ?
Ag22 Ag14 Au29 81.43(7) . . ?
Ag22 Ag14 Ag16 113.78(9) . . ?
Ag22 Ag14 Ag17 110.47(9) . . ?
C2 Ag14 Au2 143.7(9) . . ?
C2 Ag14 Au10 149.1(9) . . ?
C2 Ag14 Au18 110.9(8) . . ?
C2 Ag14 Au26 107.1(9) . . ?
C2 Ag14 Au29 40.2(9) . . ?
C2 Ag14 Ag16 88.3(9) . . ?
C2 Ag14 Ag17 144.4(9) . . ?
C2 Ag14 Ag22 91.7(9) . . ?
Au8 Ag15 Au15 62.24(5) . . ?
Au8 Ag15 Au25 130.67(7) . . ?
Au8 Ag15 Ag2 57.93(5) . . ?
Au8 Ag15 Ag10 56.62(5) . . ?
Au11 Ag15 Au8 56.25(5) . . ?
Au11 Ag15 Au15 111.15(7) . . ?
Au11 Ag15 Au25 75.91(6) . . ?
Au11 Ag15 Ag2 56.44(5) . . ?
Au11 Ag15 Ag10 103.01(7) . . ?
Au11 Ag15 Ag18 64.83(6) . . ?
Au13 Ag15 Au8 58.61(5) . . ?
Au13 Ag15 Au11 59.82(5) . . ?
Au13 Ag15 Au15 109.70(7) . . ?
Au13 Ag15 Au25 108.97(7) . . ?
Au13 Ag15 Ag2 106.61(7) . . ?
Au13 Ag15 Ag10 55.88(5) . . ?
Au13 Ag15 Ag18 56.56(6) . . ?
Au15 Ag15 Au25 138.16(7) . . ?
Au15 Ag15 Ag2 66.88(6) . . ?
Au15 Ag15 Ag10 61.63(6) . . ?
Ag2 Ag15 Au25 87.31(7) . . ?
Ag2 Ag15 Ag10 109.29(8) . . ?
Ag10 Ag15 Au25 159.65(8) . . ?
Ag18 Ag15 Au8 107.11(7) . . ?
Ag18 Ag15 Au15 166.17(9) . . ?
Ag18 Ag15 Au25 55.16(6) . . ?
Ag18 Ag15 Ag2 116.29(8) . . ?
Ag18 Ag15 Ag10 105.57(8) . . ?
C28 Ag15 Au8 157.8(7) . . ?
C28 Ag15 Au11 141.0(6) . . ?
C28 Ag15 Au13 137.1(8) . . ?
C28 Ag15 Au15 95.6(7) . . ?
C28 Ag15 Au25 65.3(6) . . ?
C28 Ag15 Ag2 115.2(7) . . ?
C28 Ag15 Ag10 114.8(6) . . ?
C28 Ag15 Ag18 94.8(7) . . ?
C109 Ag15 Au8 161.0(7) . . ?
C109 Ag15 Au11 112.7(5) . . ?
C109 Ag15 Au13 132.5(7) . . ?
C109 Ag15 Au15 115.6(6) . . ?
C109 Ag15 Au25 37.1(5) . . ?
C109 Ag15 Ag2 103.3(7) . . ?
C109 Ag15 Ag10 141.0(5) . . ?
C109 Ag15 Ag18 77.4(7) . . ?
C109 Ag15 C28 28.3(4) . . ?
Au2 Ag16 Au3 59.34(5) . . ?
Au2 Ag16 Au18 57.14(5) . . ?
Au2 Ag16 Au24 108.67(7) . . ?
Au2 Ag16 Au29 113.65(8) . . ?
Au2 Ag16 Au34 61.65(5) . . ?
Au2 Ag16 Ag5 58.80(6) . . ?
Au2 Ag16 Ag14 57.85(6) . . ?
Au2 Ag16 Ag20 103.96(8) . . ?
Au3 Ag16 Au18 55.19(5) . . ?
Au3 Ag16 Au24 58.06(5) . . ?
Au3 Ag16 Au29 119.41(7) . . ?
Au3 Ag16 Au34 112.03(7) . . ?
Au3 Ag16 Ag5 58.45(6) . . ?
Au3 Ag16 Ag14 103.95(7) . . ?
Au18 Ag16 Au24 106.38(6) . . ?
Au18 Ag16 Au34 112.26(7) . . ?
Au29 Ag16 Au18 71.15(6) . . ?
Au29 Ag16 Au24 124.48(7) . . ?
Au29 Ag16 Au34 112.73(8) . . ?
Au29 Ag16 Ag5 172.42(9) . . ?
Au29 Ag16 Ag14 60.11(6) . . ?
Au34 Ag16 Au24 118.34(8) . . ?
Ag5 Ag16 Au18 103.31(7) . . ?
Ag5 Ag16 Au24 61.53(6) . . ?
Ag5 Ag16 Au34 64.03(6) . . ?
Ag14 Ag16 Au18 56.86(6) . . ?
Ag14 Ag16 Au24 161.89(8) . . ?
Ag14 Ag16 Au34 68.07(7) . . ?
Ag14 Ag16 Ag5 112.67(8) . . ?
Ag20 Ag16 Au3 56.62(6) . . ?
Ag20 Ag16 Au18 54.76(6) . . ?
Ag20 Ag16 Au24 65.15(7) . . ?
Ag20 Ag16 Au29 70.99(7) . . ?
Ag20 Ag16 Au34 165.59(9) . . ?
Ag20 Ag16 Ag5 110.41(9) . . ?
Ag20 Ag16 Ag14 104.44(9) . . ?
C123 Ag16 Au2 140.4(5) . . ?
C123 Ag16 Au3 93.2(3) . . ?
C123 Ag16 Au18 132.0(7) . . ?
C123 Ag16 Au24 35.5(2) . . ?
C123 Ag16 Au29 104.5(7) . . ?
C123 Ag16 Au34 113.0(9) . . ?
C123 Ag16 Ag5 83.0(7) . . ?
C123 Ag16 Ag14 161.1(3) . . ?
C123 Ag16 Ag20 78.2(8) . . ?
C123 Ag16 C129 30.0(4) . . ?
C129 Ag16 Au2 160.3(9) . . ?
C129 Ag16 Au3 122.4(4) . . ?
C129 Ag16 Au18 141.9(9) . . ?
C129 Ag16 Au24 65.5(4) . . ?
C129 Ag16 Au29 83.3(8) . . ?
C129 Ag16 Au34 103.4(9) . . ?
C129 Ag16 Ag5 104.0(8) . . ?
C129 Ag16 Ag14 131.4(4) . . ?
C129 Ag16 Ag20 90.8(8) . . ?
Au2 Ag17 Au10 59.21(5) . . ?
Au2 Ag17 Au14 56.31(5) . . ?
Au2 Ag17 Au26 108.25(7) . . ?
Au2 Ag17 Au30 105.21(8) . . ?
Au2 Ag17 Au34 58.04(5) . . ?
Au2 Ag17 Ag7 105.57(8) . . ?
Au2 Ag17 Ag12 52.95(5) . . ?
Au2 Ag17 Ag14 57.82(6) . . ?
Au10 Ag17 Au14 54.74(4) . . ?
Au10 Ag17 Au26 59.23(5) . . ?
Au10 Ag17 Au30 112.06(7) . . ?
Au10 Ag17 Au34 111.55(6) . . ?
Au10 Ag17 Ag7 58.55(6) . . ?
Au10 Ag17 Ag12 100.03(7) . . ?
Au10 Ag17 Ag14 59.76(6) . . ?
Au14 Ag17 Au26 108.39(6) . . ?
Au14 Ag17 Au34 105.72(7) . . ?
Au14 Ag17 Ag12 55.07(6) . . ?
Au26 Ag17 Au34 121.74(7) . . ?
Au26 Ag17 Ag12 158.98(7) . . ?
Au30 Ag17 Au14 62.68(5) . . ?
Au30 Ag17 Au26 129.41(8) . . ?
Au30 Ag17 Au34 107.97(7) . . ?
Au30 Ag17 Ag12 58.46(6) . . ?
Ag7 Ag17 Au14 56.28(6) . . ?
Ag7 Ag17 Au26 68.27(6) . . ?
Ag7 Ag17 Au30 66.88(6) . . ?
Ag7 Ag17 Au34 161.94(9) . . ?
Ag7 Ag17 Ag12 105.21(8) . . ?
Ag7 Ag17 Ag14 113.83(8) . . ?
Ag12 Ag17 Au34 59.74(6) . . ?
Ag14 Ag17 Au14 102.80(7) . . ?
Ag14 Ag17 Au26 61.58(6) . . ?
Ag14 Ag17 Au30 162.97(9) . . ?
Ag14 Ag17 Au34 65.74(6) . . ?
Ag14 Ag17 Ag12 106.57(8) . . ?
C25 Ag17 Au2 141.0(8) . . ?
C25 Ag17 Au10 82.5(8) . . ?
C25 Ag17 Au14 109.0(8) . . ?
C25 Ag17 Au26 37.1(8) . . ?
C25 Ag17 Au30 95.5(8) . . ?
C25 Ag17 Au34 144.2(8) . . ?
C25 Ag17 Ag7 53.1(8) . . ?
C25 Ag17 Ag12 153.0(8) . . ?
C25 Ag17 Ag14 97.9(8) . . ?
C46 Ag17 Au2 119.7(5) . . ?
C46 Ag17 Au10 140.1(9) . . ?
C46 Ag17 Au14 163.2(9) . . ?
C46 Ag17 Au26 88.4(9) . . ?
C46 Ag17 Au30 106.5(8) . . ?
C46 Ag17 Au34 63.9(5) . . ?
C46 Ag17 Ag7 133.8(5) . . ?
C46 Ag17 Ag12 108.7(8) . . ?
C46 Ag17 Ag14 85.4(7) . . ?
C46 Ag17 C25 84.0(10) . . ?
C46 Ag17 C220 29.7(4) . . ?
C220 Ag17 Au2 90.2(3) . . ?
C220 Ag17 Au10 124.5(6) . . ?
C220 Ag17 Au14 142.9(2) . . ?
C220 Ag17 Au26 96.2(5) . . ?
C220 Ag17 Au30 120.7(6) . . ?
C220 Ag17 Au34 37.3(2) . . ?
C220 Ag17 Ag7 160.5(3) . . ?
C220 Ag17 Ag12 93.4(4) . . ?
C220 Ag17 Ag14 64.8(6) . . ?
C220 Ag17 C25 107.3(8) . . ?
Au5 Ag18 Au11 55.49(5) . . ?
Au5 Ag18 Au28 62.99(5) . . ?
Au5 Ag18 Ag1 58.49(6) . . ?
Au5 Ag18 Ag9 58.77(5) . . ?
Au5 Ag18 Ag15 105.93(8) . . ?
Au13 Ag18 Au5 60.95(5) . . ?
Au13 Ag18 Au11 57.95(5) . . ?
Au13 Ag18 Au25 122.96(8) . . ?
Au13 Ag18 Au28 111.78(7) . . ?
Au13 Ag18 Ag1 105.87(8) . . ?
Au13 Ag18 Ag9 58.83(6) . . ?
Au13 Ag18 Ag15 59.75(6) . . ?
Au25 Ag18 Au5 121.37(8) . . ?
Au25 Ag18 Au11 77.68(6) . . ?
Au25 Ag18 Au28 117.81(8) . . ?
Au25 Ag18 Ag1 66.25(6) . . ?
Au25 Ag18 Ag9 178.17(10) . . ?
Au25 Ag18 Ag15 66.83(6) . . ?
Au28 Ag18 Au11 112.76(7) . . ?
Ag1 Ag18 Au11 54.26(6) . . ?
Ag1 Ag18 Au28 72.77(7) . . ?
Ag1 Ag18 Ag9 113.21(8) . . ?
Ag9 Ag18 Au11 103.47(7) . . ?
Ag9 Ag18 Au28 60.48(6) . . ?
Ag15 Ag18 Au11 57.26(6) . . ?
Ag15 Ag18 Au28 168.92(9) . . ?
Ag15 Ag18 Ag1 101.81(8) . . ?
Ag15 Ag18 Ag9 114.97(9) . . ?
C73 Ag18 Au5 103.4(9) . . ?
C73 Ag18 Au11 147.3(10) . . ?
C73 Ag18 Au13 138.5(11) . . ?
C73 Ag18 Au25 98.2(10) . . ?
C73 Ag18 Au28 40.5(9) . . ?
C73 Ag18 Ag1 94.1(11) . . ?
C73 Ag18 Ag9 80.0(10) . . ?
C73 Ag18 Ag15 150.6(9) . . ?
C73 Ag18 C158 27.0(12) . . ?
C158 Ag18 Au5 130.1(9) . . ?
C158 Ag18 Au11 161.0(11) . . ?
C158 Ag18 Au13 140.8(11) . . ?
C158 Ag18 Au25 85.6(9) . . ?
C158 Ag18 Au28 67.4(9) . . ?
C158 Ag18 Ag1 110.6(11) . . ?
C158 Ag18 Ag9 93.0(9) . . ?
C158 Ag18 Ag15 123.7(9) . . ?
Au7 Ag19 Au12 57.98(5) . . ?
Au7 Ag19 Au27 117.35(8) . . ?
Au7 Ag19 Au31 62.05(5) . . ?
Au7 Ag19 Au33 116.15(8) . . ?
Au7 Ag19 Ag9 59.82(6) . . ?
Au7 Ag19 Ag10 104.36(7) . . ?
Au12 Ag19 Au27 63.54(5) . . ?
Au12 Ag19 Au31 113.62(7) . . ?
Au12 Ag19 Au33 112.13(7) . . ?
Au12 Ag19 Ag10 58.65(5) . . ?
Au13 Ag19 Au7 60.42(5) . . ?
Au13 Ag19 Au12 58.00(5) . . ?
Au13 Ag19 Au27 105.05(7) . . ?
Au13 Ag19 Au31 111.57(7) . . ?
Au13 Ag19 Au33 63.69(5) . . ?
Au13 Ag19 Ag9 59.91(6) . . ?
Au13 Ag19 Ag10 53.26(5) . . ?
Au13 Ag19 Ag21 106.65(8) . . ?
Au27 Ag19 Au31 132.85(8) . . ?
Au27 Ag19 Au33 104.49(7) . . ?
Au27 Ag19 Ag10 58.13(6) . . ?
Au31 Ag19 Ag10 164.70(8) . . ?
Au33 Ag19 Au31 117.75(8) . . ?
Au33 Ag19 Ag10 60.05(6) . . ?
Ag9 Ag19 Au12 106.65(7) . . ?
Ag9 Ag19 Au27 164.64(8) . . ?
Ag9 Ag19 Au31 60.96(6) . . ?
Ag9 Ag19 Au33 67.14(7) . . ?
Ag9 Ag19 Ag10 106.98(8) . . ?
Ag21 Ag19 Au7 59.64(6) . . ?
Ag21 Ag19 Au12 56.30(6) . . ?
Ag21 Ag19 Au27 70.92(7) . . ?
Ag21 Ag19 Au31 70.88(7) . . ?
Ag21 Ag19 Au33 168.43(9) . . ?
Ag21 Ag19 Ag9 114.63(9) . . ?
Ag21 Ag19 Ag10 109.46(8) . . ?
C36 Ag19 Au7 150.5(11) . . ?
C36 Ag19 Au12 103.8(10) . . ?
C36 Ag19 Au13 133.1(10) . . ?
C36 Ag19 Au27 40.3(10) . . ?
C36 Ag19 Au31 115.2(10) . . ?
C36 Ag19 Au33 91.6(11) . . ?
C36 Ag19 Ag9 147.7(10) . . ?
C36 Ag19 Ag10 80.0(10) . . ?
C36 Ag19 Ag21 91.2(11) . . ?
C36 Ag19 C126 27.5(11) . . ?
C126 Ag19 Au7 152.3(10) . . ?
C126 Ag19 Au12 130.5(7) . . ?
C126 Ag19 Au13 147.0(10) . . ?
C126 Ag19 Au27 67.5(7) . . ?
C126 Ag19 Au31 94.1(8) . . ?
C126 Ag19 Au33 86.5(9) . . ?
C126 Ag19 Ag9 122.8(7) . . ?
C126 Ag19 Ag10 100.7(9) . . ?
C126 Ag19 Ag21 101.0(9) . . ?
Au3 Ag20 Au4 58.97(5) . . ?
Au3 Ag20 Au18 60.82(5) . . ?
Au3 Ag20 Au19 110.47(8) . . ?
Au3 Ag20 Au24 58.30(5) . . ?
Au3 Ag20 Ag16 61.90(6) . . ?
Au3 Ag20 Ag24 54.67(6) . . ?
Au4 Ag20 Au24 107.20(7) . . ?
Au4 Ag20 Ag24 54.11(6) . . ?
Au18 Ag20 Au4 58.07(5) . . ?
Au18 Ag20 Au19 109.17(8) . . ?
Au18 Ag20 Au24 113.09(7) . . ?
Au18 Ag20 Ag16 66.65(6) . . ?
Au18 Ag20 Ag24 102.23(7) . . ?
Au19 Ag20 Au4 60.41(5) . . ?
Au19 Ag20 Au24 115.56(8) . . ?
Au19 Ag20 Ag16 172.27(9) . . ?
Au19 Ag20 Ag24 63.86(6) . . ?
Au24 Ag20 Ag24 61.35(7) . . ?
Ag16 Ag20 Au4 112.45(7) . . ?
Ag16 Ag20 Au24 62.40(6) . . ?
Ag16 Ag20 Ag24 110.01(9) . . ?
C12 Ag20 Au3 141.0(8) . . ?
C12 Ag20 Au4 141.9(10) . . ?
C12 Ag20 Au18 99.7(9) . . ?
C12 Ag20 Au19 107.9(8) . . ?
C12 Ag20 Au24 110.2(10) . . ?
C12 Ag20 Ag16 79.6(8) . . ?
C12 Ag20 Ag24 158.1(9) . . ?
C12 Ag20 C190 30.4(12) . . ?
C190 Ag20 Au3 159.2(11) . . ?
C190 Ag20 Au4 141.5(10) . . ?
C190 Ag20 Au18 127.6(11) . . ?
C190 Ag20 Au19 85.6(9) . . ?
C190 Ag20 Au24 103.4(12) . . ?
C190 Ag20 Ag16 102.1(9) . . ?
C190 Ag20 Ag24 128.4(10) . . ?
Au7 Ag21 Au16 56.59(5) . . ?
Au7 Ag21 Ag23 101.07(7) . . ?
Au12 Ag21 Au7 60.76(5) . . ?
Au12 Ag21 Au16 60.88(5) . . ?
Au12 Ag21 Au21 117.82(9) . . ?
Au12 Ag21 Ag19 63.63(6) . . ?
Au12 Ag21 Ag23 58.33(6) . . ?
Au16 Ag21 Ag23 52.29(6) . . ?
Au21 Ag21 Au7 105.84(8) . . ?
Au21 Ag21 Au16 62.76(6) . . ?
Au21 Ag21 Ag19 164.97(10) . . ?
Au21 Ag21 Ag23 67.64(7) . . ?
Ag19 Ag21 Au7 60.90(6) . . ?
Ag19 Ag21 Au16 110.07(8) . . ?
Ag19 Ag21 Ag23 119.74(8) . . ?
C16 Ag21 Au7 138.2(7) . . ?
C16 Ag21 Au12 105.0(6) . . ?
C16 Ag21 Au16 81.9(7) . . ?
C16 Ag21 Au21 42.6(7) . . ?
C16 Ag21 Ag19 152.3(7) . . ?
C16 Ag21 Ag23 47.7(7) . . ?
C16 Ag21 C32 93.5(15) . . ?
C32 Ag21 Au7 119.8(14) . . ?
C32 Ag21 Au12 147.3(14) . . ?
C32 Ag21 Au16 150.2(14) . . ?
C32 Ag21 Au21 94.1(14) . . ?
C32 Ag21 Ag19 87.6(14) . . ?
C32 Ag21 Ag23 138.7(14) . . ?
C66 Ag21 Au7 93.0(14) . . ?
C66 Ag21 Au12 135.2(15) . . ?
C66 Ag21 Au16 135.9(14) . . ?
C66 Ag21 Au21 103.5(14) . . ?
C66 Ag21 Ag19 72.0(15) . . ?
C66 Ag21 Ag23 164.9(15) . . ?
C66 Ag21 C16 117.4(16) . . ?
C66 Ag21 C32 26.8(17) . . ?
Au10 Ag22 Au17 58.05(5) . . ?
Au10 Ag22 Au26 58.84(5) . . ?
Au10 Ag22 Au32 105.96(8) . . ?
Au10 Ag22 Ag6 99.57(7) . . ?
Au10 Ag22 Ag14 60.41(6) . . ?
Au10 Ag22 Ag26 51.45(7) . . ?
Au17 Ag22 Au26 103.75(7) . . ?
Au17 Ag22 Au32 60.39(6) . . ?
Au17 Ag22 Ag6 54.50(5) . . ?
Au17 Ag22 Ag14 113.32(8) . . ?
Au17 Ag22 Ag26 55.07(8) . . ?
Au18 Ag22 Au10 59.34(5) . . ?
Au18 Ag22 Au17 66.79(6) . . ?
Au18 Ag22 Au26 109.83(7) . . ?
Au18 Ag22 Au32 122.39(8) . . ?
Au18 Ag22 Ag6 57.79(6) . . ?
Au18 Ag22 Ag14 61.73(7) . . ?
Au18 Ag22 Ag26 104.91(9) . . ?
Au26 Ag22 Ag6 157.08(8) . . ?
Au26 Ag22 Ag26 53.70(7) . . ?
Au32 Ag22 Au26 103.55(8) . . ?
Au32 Ag22 Ag6 73.39(7) . . ?
Au32 Ag22 Ag14 162.86(10) . . ?
Au32 Ag22 Ag26 61.39(8) . . ?
Ag6 Ag22 Ag26 108.03(10) . . ?
Ag14 Ag22 Au26 61.17(6) . . ?
Ag14 Ag22 Ag6 117.25(9) . . ?
Ag14 Ag22 Ag26 101.64(9) . . ?
C10 Ag22 Au10 97.0(10) . . ?
C10 Ag22 Au17 130.1(10) . . ?
C10 Ag22 Au18 140.6(9) . . ?
C10 Ag22 Au26 38.2(9) . . ?
C10 Ag22 Au32 93.0(10) . . ?
C10 Ag22 Ag6 160.9(9) . . ?
C10 Ag22 Ag14 79.4(9) . . ?
C10 Ag22 Ag26 75.4(10) . . ?
C10 Ag22 C17 109.7(11) . . ?
C10 Ag22 C34 27.0(13) . . ?
C17 Ag22 Au10 134.9(6) . . ?
C17 Ag22 Au17 77.1(6) . . ?
C17 Ag22 Au18 108.9(6) . . ?
C17 Ag22 Au26 137.9(5) . . ?
C17 Ag22 Au32 39.5(2) . . ?
C17 Ag22 Ag6 51.3(6) . . ?
C17 Ag22 Ag14 157.6(3) . . ?
C17 Ag22 Ag26 100.4(3) . . ?
C34 Ag22 Au10 124.0(9) . . ?
C34 Ag22 Au17 141.2(10) . . ?
C34 Ag22 Au18 151.6(9) . . ?
C34 Ag22 Au26 65.2(9) . . ?
C34 Ag22 Au32 85.2(9) . . ?
C34 Ag22 Ag6 135.5(9) . . ?
C34 Ag22 Ag14 94.2(9) . . ?
C34 Ag22 Ag26 94.2(10) . . ?
C34 Ag22 C17 87.6(11) . . ?
Au1 Ag23 Au20 91.28(7) . . ?
Au1 Ag23 Ag21 111.09(8) . . ?
Au6 Ag23 Au1 56.91(5) . . ?
Au6 Ag23 Au12 56.38(5) . . ?
Au6 Ag23 Au20 56.11(5) . . ?
Au6 Ag23 Ag21 104.22(8) . . ?
Au12 Ag23 Au1 95.79(7) . . ?
Au12 Ag23 Au20 90.08(6) . . ?
Au12 Ag23 Ag21 51.22(5) . . ?
Au16 Ag23 Au1 55.02(5) . . ?
Au16 Ag23 Au6 71.16(6) . . ?
Au16 Ag23 Au12 59.50(5) . . ?
Au16 Ag23 Au20 127.23(8) . . ?
Au16 Ag23 Ag21 56.23(6) . . ?
Au20 Ag23 Ag21 135.58(9) . . ?
C5 Ag23 Au1 92.7(8) . . ?
C5 Ag23 Au6 87.9(7) . . ?
C5 Ag23 Au12 128.2(7) . . ?
C5 Ag23 Au16 147.3(8) . . ?
C5 Ag23 Au20 38.6(7) . . ?
C5 Ag23 Ag21 156.2(8) . . ?
C5 Ag23 C16 119.1(10) . . ?
C16 Ag23 Au1 120.9(8) . . ?
C16 Ag23 Au6 152.7(7) . . ?
C16 Ag23 Au12 99.5(8) . . ?
C16 Ag23 Au16 85.8(7) . . ?
C16 Ag23 Au20 144.9(7) . . ?
C16 Ag23 Ag21 49.2(7) . . ?
Au3 Ag24 Au4 58.46(5) . . ?
Au3 Ag24 Au6 57.14(5) . . ?
Au3 Ag24 Au19 95.93(7) . . ?
Au3 Ag24 Au20 94.56(6) . . ?
Au3 Ag24 Ag20 51.72(5) . . ?
Au4 Ag24 Au6 61.47(6) . . ?
Au4 Ag24 Au19 55.50(5) . . ?
Au4 Ag24 Au20 114.57(8) . . ?
Au4 Ag24 Ag20 55.58(6) . . ?
Au6 Ag24 Au19 116.01(9) . . ?
Au6 Ag24 Au20 54.50(5) . . ?
Au6 Ag24 Ag20 101.04(7) . . ?
Au19 Ag24 Ag20 50.34(5) . . ?
Au20 Ag24 Au19 156.64(9) . . ?
Au20 Ag24 Ag20 145.97(8) . . ?
C6 Ag24 Au3 130.9(6) . . ?
C6 Ag24 Au4 118.9(7) . . ?
C6 Ag24 Au6 78.2(6) . . ?
C6 Ag24 Au19 123.5(7) . . ?
C6 Ag24 Au20 38.3(6) . . ?
C6 Ag24 Ag20 172.9(7) . . ?
C11 Ag24 Au3 117.4(9) . . ?
C11 Ag24 Au4 93.2(10) . . ?
C11 Ag24 Au6 153.7(10) . . ?
C11 Ag24 Au19 38.0(10) . . ?
C11 Ag24 Au20 146.0(9) . . ?
C11 Ag24 Ag20 66.0(9) . . ?
C11 Ag24 C6 111.7(11) . . ?
Au7 Ag25 Au21 88.04(7) . . ?
Au7 Ag25 Ag11 109.70(8) . . ?
Au9 Ag25 Au7 55.82(5) . . ?
Au9 Ag25 Au14 58.00(5) . . ?
Au9 Ag25 Au21 129.59(8) . . ?
Au9 Ag25 Ag11 106.25(8) . . ?
Au14 Ag25 Au7 93.88(6) . . ?
Au14 Ag25 Au21 96.17(7) . . ?
Au14 Ag25 Ag11 51.33(6) . . ?
Au16 Ag25 Au7 53.38(5) . . ?
Au16 Ag25 Au9 71.87(6) . . ?
Au16 Ag25 Au14 58.63(5) . . ?
Au16 Ag25 Au21 57.96(5) . . ?
Au16 Ag25 Ag11 56.49(6) . . ?
Au21 Ag25 Ag11 49.98(6) . . ?
C3 Ag25 Au7 122.6(7) . . ?
C3 Ag25 Au9 158.2(7) . . ?
C3 Ag25 Au14 102.4(8) . . ?
C3 Ag25 Au16 90.1(7) . . ?
C3 Ag25 Au21 36.2(7) . . ?
C3 Ag25 Ag11 52.3(8) . . ?
C3 Ag25 C4 97.6(11) . . ?
C4 Ag25 Au7 93.0(8) . . ?
C4 Ag25 Au9 104.2(8) . . ?
C4 Ag25 Au14 150.9(8) . . ?
C4 Ag25 Au16 142.8(7) . . ?
C4 Ag25 Au21 112.3(8) . . ?
C4 Ag25 Ag11 148.8(8) . . ?
C29 Ag25 Au7 89.5(7) . . ?
C29 Ag25 Au9 80.9(8) . . ?
C29 Ag25 Au14 125.8(8) . . ?
C29 Ag25 Au16 142.0(7) . . ?
C29 Ag25 Au21 138.0(8) . . ?
C29 Ag25 Ag11 160.4(7) . . ?
C29 Ag25 C3 120.6(10) . . ?
C29 Ag25 C4 26.0(11) . . ?
Au9 Ag26 Au32 112.97(11) . . ?
Au9 Ag26 Ag22 102.34(10) . . ?
Au10 Ag26 Au9 58.84(8) . . ?
Au10 Ag26 Au17 59.35(8) . . ?
Au10 Ag26 Au26 64.07(9) . . ?
Au10 Ag26 Au32 102.11(11) . . ?
Au10 Ag26 Ag7 57.75(8) . . ?
Au10 Ag26 Ag22 55.10(8) . . ?
Au17 Ag26 Au9 59.24(7) . . ?
Au17 Ag26 Au26 111.30(12) . . ?
Au17 Ag26 Au32 57.07(7) . . ?
Au17 Ag26 Ag7 106.66(12) . . ?
Au17 Ag26 Ag22 54.81(7) . . ?
Au26 Ag26 Au9 116.29(12) . . ?
Au26 Ag26 Au32 104.08(12) . . ?
Au26 Ag26 Ag7 69.02(9) . . ?
Au26 Ag26 Ag22 62.27(8) . . ?
Au32 Ag26 Ag22 53.47(7) . . ?
Ag7 Ag26 Au9 58.29(8) . . ?
Ag7 Ag26 Au32 159.85(13) . . ?
Ag7 Ag26 Ag22 108.42(12) . . ?
C14 Ag26 Au9 114.5(9) . . ?
C14 Ag26 Au10 131.7(9) . . ?
C14 Ag26 Au17 164.7(9) . . ?
C14 Ag26 Au26 84.0(9) . . ?
C14 Ag26 Au32 121.1(9) . . ?
C14 Ag26 Ag7 77.9(9) . . ?
C14 Ag26 Ag22 138.5(9) . . ?
C14 Ag26 Ag27 94.9(9) . . ?
C33 Ag26 Au9 86.9(11) . . ?
C33 Ag26 Au10 120.9(9) . . ?
C33 Ag26 Au17 141.2(11) . . ?
C33 Ag26 Au26 100.0(10) . . ?
C33 Ag26 Au32 136.6(9) . . ?
C33 Ag26 Ag7 63.4(9) . . ?
C33 Ag26 Ag22 162.2(11) . . ?
C33 Ag26 C14 27.9(13) . . ?
C33 Ag26 Ag27 82.4(10) . . ?
Ag27 Ag26 Au9 71.64(14) . . ?
Ag27 Ag26 Au10 121.56(16) . . ?
Ag27 Ag26 Au17 69.98(12) . . ?
Ag27 Ag26 Au26 171.71(18) . . ?
Ag27 Ag26 Au32 69.41(13) . . ?
Ag27 Ag26 Ag7 118.85(17) . . ?
Ag27 Ag26 Ag22 114.90(15) . . ?
Au15 C1 Ag10 84.5(14) . . ?
Au15 C1 Ag13 106.1(15) . . ?
Ag13 C1 Ag10 66.4(9) . . ?
C8 C1 Au15 160(3) . . ?
C8 C1 Ag10 108(3) . . ?
C8 C1 Ag13 93(3) . . ?
Au29 C2 Ag14 87.9(11) . . ?
C38 C2 Au29 175(3) . . ?
C38 C2 Ag14 95(3) . . ?
Au21 C3 Ag11 72.5(9) . . ?
Au21 C3 Ag25 94.1(11) . . ?
Ag25 C3 Ag11 79.5(8) . . ?
C77 C3 Au21 164(3) . . ?
C77 C3 Ag11 116(3) . . ?
C77 C3 Ag25 100(2) . . ?
C29 C4 Ag25 68(2) . . ?
C29 C4 C48 169(3) . . ?
C48 C4 Ag25 122(2) . . ?
Au20 C5 Ag23 92.0(12) . . ?
C47 C5 Au20 178(3) . . ?
C47 C5 Ag23 90(3) . . ?
Au20 C6 Ag13 76.6(9) . . ?
Au20 C6 Ag24 89.4(11) . . ?
Ag13 C6 Ag24 107.8(11) . . ?
C9 C6 Au20 174(3) . . ?
C9 C6 Ag13 109(2) . . ?
C9 C6 Ag24 90(2) . . ?
Au19 C7 Ag2 76.4(12) . . ?
Au19 C7 Ag6 107.6(16) . . ?
Ag6 C7 Ag2 80.4(11) . . ?
C18 C7 Au19 167(4) . . ?
C18 C7 Ag2 107(3) . . ?
C18 C7 Ag6 86(3) . . ?
C1 C8 C146 176(4) . . ?
C6 C9 C175 170(3) . . ?
Au26 C10 Ag22 97.2(13) . . ?
C34 C10 Au26 173(3) . . ?
C34 C10 Ag22 90(3) . . ?
Au19 C11 Ag24 96.4(15) . . ?
C37 C11 Au19 161(4) . . ?
C37 C11 Ag24 102(3) . . ?
Au29 C12 Ag20 103.9(13) . . ?
C190 C12 Au29 176(3) . . ?
C190 C12 Ag20 79(2) . . ?
Au27 C13 Ag13 98.7(13) . . ?
C102 C13 Au27 167(3) . . ?
C102 C13 Ag13 89(2) . . ?
C33 C14 Ag26 68(3) . . ?
C33 C14 C121 166(4) . . ?
C121 C14 Ag26 124(2) . . ?
Au28 C15 Ag4 93.3(12) . . ?
Au28 C15 Ag27 87.4(12) . . ?
C74 C15 Au28 168(3) . . ?
C74 C15 Ag4 94(3) . . ?
C74 C15 Ag27 103(3) . . ?
Ag27 C15 Ag4 82.4(10) . . ?
Au21 C16 Ag21 77.0(10) . . ?
Au21 C16 Ag23 101.3(13) . . ?
Ag23 C16 Ag21 83.2(9) . . ?
C27 C16 Au21 160(3) . . ?
C27 C16 Ag21 115(2) . . ?
C27 C16 Ag23 96(2) . . ?
Au32 C17 Ag6 109.9(12) . . ?
Au32 C17 Ag22 79.6(9) . . ?
Ag22 C17 Ag6 77.5(9) . . ?
C124 C17 Au32 169(3) . . ?
C124 C17 Ag6 78(2) . . ?
C124 C17 Ag22 95(2) . . ?
C7 C18 Ag6 70(3) . . ?
C7 C18 C115 168(4) . . ?
C115 C18 Ag6 121(2) . . ?
C20 C19 C24 120.0 . . ?
C20 C19 C30 118.8(18) . . ?
C24 C19 C30 121.1(18) . . ?
C19 C20 H20 120.0 . . ?
C19 C20 C21 120.0 . . ?
C21 C20 H20 120.0 . . ?
F5 C21 C20 118.5(18) . . ?
F5 C21 C22 121.5(18) . . ?
C22 C21 C20 120.0 . . ?
C23 C22 C21 120.0 . . ?
F24 C22 C21 119(2) . . ?
F24 C22 C23 121(2) . . ?
C22 C23 H23 120.0 . . ?
C22 C23 C24 120.0 . . ?
C24 C23 H23 120.0 . . ?
C19 C24 H24 120.0 . . ?
C23 C24 C19 120.0 . . ?
C23 C24 H24 120.0 . . ?
Au26 C25 Ag7 100.2(14) . . ?
Au26 C25 Ag17 85.6(13) . . ?
Ag7 C25 Ag17 67.2(9) . . ?
C116 C25 Au26 156(4) . . ?
C116 C25 Ag7 103(3) . . ?
C116 C25 Ag17 110(3) . . ?
Au24 C26 Ag8 91.7(11) . . ?
C30 C26 Au24 165(3) . . ?
C30 C26 Ag8 101(2) . . ?
C16 C27 C203 176(3) . . ?
C72 C28 Ag15 132(2) . . ?
C109 C28 Ag15 65.3(19) . . ?
C109 C28 C72 160(3) . . ?
Au23 C29 Ag4 77.4(11) . . ?
Au23 C29 Ag25 100.4(12) . . ?
Ag25 C29 Ag4 95.4(9) . . ?
C4 C29 Au23 170(3) . . ?
C4 C29 Ag4 110(3) . . ?
C4 C29 Ag25 86(3) . . ?
C26 C30 C19 174(3) . . ?
Au15 C31 Ag2 97.8(15) . . ?
C35 C31 Au15 171(4) . . ?
C35 C31 Ag2 87(3) . . ?
C66 C32 Ag21 66(4) . . ?
C66 C32 C244 175(7) . . ?
C244 C32 Ag21 119(4) . . ?
Au23 C33 Ag26 104.8(18) . . ?
C14 C33 Au23 171(4) . . ?
C14 C33 Ag26 84(3) . . ?
C10 C34 Ag22 63(2) . . ?
C10 C34 C90 174(4) . . ?
C90 C34 Ag22 121(2) . . ?
C31 C35 Ag2 65(2) . . ?
C31 C35 C65 174(4) . . ?
C65 C35 Ag2 119(2) . . ?
Au27 C36 Ag19 88.6(13) . . ?
C126 C36 Au27 170(4) . . ?
C126 C36 Ag19 92(3) . . ?
C11 C37 C154 176(4) . . ?
C2 C38 C194 168(4) . . ?
C96 C39 Ag1 124(2) . . ?
C128 C39 Ag1 61(2) . . ?
C128 C39 C96 174(3) . . ?
C41 C40 C45 120.0 . . ?
C41 C40 C129 124.5(10) . . ?
C45 C40 C129 115.5(10) . . ?
C40 C41 H41 120.0 . . ?
C40 C41 C42 120.0 . . ?
C42 C41 H41 120.0 . . ?
C43 C42 C41 120.0 . . ?
F68 C42 C41 111.7(9) . . ?
F68 C42 C43 128.0(10) . . ?
C44 C43 C42 120.0 . . ?
F50 C43 C42 108(2) . . ?
F50 C43 C44 132(2) . . ?
C43 C44 H44 120.0 . . ?
C43 C44 C45 120.0 . . ?
C45 C44 H44 120.0 . . ?
C40 C45 H45 120.0 . . ?
C44 C45 C40 120.0 . . ?
C44 C45 H45 120.0 . . ?
C220 C46 Ag17 78.6(17) . . ?
C220 C46 C223 151(2) . . ?
C223 C46 Ag17 130.5(17) . . ?
C5 C47 C165 170(4) . . ?
C49 C48 C4 122(2) . . ?
C49 C48 C53 120.0 . . ?
C53 C48 C4 118(2) . . ?
C48 C49 H49 120.0 . . ?
C50 C49 C48 120.0 . . ?
C50 C49 H49 120.0 . . ?
C49 C50 C51 120.0 . . ?
F18 C50 C49 122(2) . . ?
F18 C50 C51 118(2) . . ?
C52 C51 C50 120.0 . . ?
F15 C51 C50 121(2) . . ?
F15 C51 C52 119(2) . . ?
C51 C52 H52 120.0 . . ?
C51 C52 C53 120.0 . . ?
C53 C52 H52 120.0 . . ?
C48 C53 H53 120.0 . . ?
C52 C53 C48 120.0 . . ?
C52 C53 H53 120.0 . . ?
C55 C54 C59 120.0 . . ?
C55 C54 C124 124(2) . . ?
C59 C54 C124 116(2) . . ?
C54 C55 H55 120.0 . . ?
C56 C55 C54 120.0 . . ?
C56 C55 H55 120.0 . . ?
C55 C56 C57 120.0 . . ?
C55 C56 F41 111(3) . . ?
C57 C56 F41 128(3) . . ?
C56 C57 F40 118(3) . . ?
C58 C57 C56 120.0 . . ?
C58 C57 F40 122(3) . . ?
C57 C58 H58 120.0 . . ?
C57 C58 C59 120.0 . . ?
C59 C58 H58 120.0 . . ?
C54 C59 H59 120.0 . . ?
C58 C59 C54 120.0 . . ?
C58 C59 H59 120.0 . . ?
C61 C60 H60 120.0 . . ?
C61 C60 C65 120.0 . . ?
C65 C60 H60 120.0 . . ?
C60 C61 H61 120.0 . . ?
C62 C61 C60 120.0 . . ?
C62 C61 H61 120.0 . . ?
F2 C62 C61 120.7(19) . . ?
F2 C62 C63 119.3(19) . . ?
C61 C62 C63 120.0 . . ?
F11 C63 C62 118.7(19) . . ?
F11 C63 C64 121.3(19) . . ?
C64 C63 C62 120.0 . . ?
C63 C64 H64 120.0 . . ?
C63 C64 C65 120.0 . . ?
C65 C64 H64 120.0 . . ?
C60 C65 C35 120(2) . . ?
C64 C65 C35 120(2) . . ?
C64 C65 C60 120.0 . . ?
Au31 C66 Ag21 102(2) . . ?
C32 C66 Au31 170(6) . . ?
C32 C66 Ag21 88(5) . . ?
C68 C67 H67 120.0 . . ?
C68 C67 C72 120.0 . . ?
C72 C67 H67 120.0 . . ?
C67 C68 H68 120.0 . . ?
C67 C68 C69 120.0 . . ?
C69 C68 H68 120.0 . . ?
C70 C69 C68 120.0 . . ?
F33 C69 C68 125(2) . . ?
F33 C69 C70 115(2) . . ?
C69 C70 C71 120.0 . . ?
F34 C70 C69 117(2) . . ?
F34 C70 C71 123(2) . . ?
C70 C71 H71 120.0 . . ?
C72 C71 C70 120.0 . . ?
C72 C71 H71 120.0 . . ?
C67 C72 C28 120(2) . . ?
C71 C72 C28 120(2) . . ?
C71 C72 C67 120.0 . . ?
Au28 C73 Ag18 91.5(14) . . ?
C158 C73 Au28 173(4) . . ?
C158 C73 Ag18 91(3) . . ?
C15 C74 C108 174(4) . . ?
C157 C75 Ag10 58(2) . . ?
C157 C75 C206 171(6) . . ?
C206 C75 Ag10 126(3) . . ?
C127 C76 Ag12 64(2) . . ?
C127 C76 C144 172(4) . . ?
C144 C76 Ag12 124(2) . . ?
C3 C77 C189 170(3) . . ?
C79 C78 C83 120.0 . . ?
C79 C78 C192 121.7(19) . . ?
C83 C78 C192 117.9(19) . . ?
C78 C79 H79 120.0 . . ?
C80 C79 C78 120.0 . . ?
C80 C79 H79 120.0 . . ?
F7 C80 C79 118.2(18) . . ?
F7 C80 C81 121.6(18) . . ?
C81 C80 C79 120.0 . . ?
F4 C81 C80 117.9(19) . . ?
F4 C81 C82 122.0(19) . . ?
C80 C81 C82 120.0 . . ?
C81 C82 H82 120.0 . . ?
C83 C82 C81 120.0 . . ?
C83 C82 H82 120.0 . . ?
C78 C83 H83 120.0 . . ?
C82 C83 C78 120.0 . . ?
C82 C83 H83 120.0 . . ?
C85 C84 C89 120.0 . . ?
F42 C84 C85 120(2) . . ?
F42 C84 C89 120(2) . . ?
C84 C85 H85 120.0 . . ?
C86 C85 C84 120.0 . . ?
C86 C85 H85 120.0 . . ?
C85 C86 H86 120.0 . . ?
C85 C86 C87 120.0 . . ?
C87 C86 H86 120.0 . . ?
C86 C87 C138 118(3) . . ?
C88 C87 C86 120.0 . . ?
C88 C87 C138 122(3) . . ?
C87 C88 H88 120.0 . . ?
C87 C88 C89 120.0 . . ?
C89 C88 H88 120.0 . . ?
F6 C89 C84 121(2) . . ?
F6 C89 C88 119(2) . . ?
C88 C89 C84 120.0 . . ?
C91 C90 C34 119(2) . . ?
C91 C90 C95 120.0 . . ?
C95 C90 C34 121(2) . . ?
C90 C91 H91 120.0 . . ?
C90 C91 C92 120.0 . . ?
C92 C91 H91 120.0 . . ?
C91 C92 H92 120.0 . . ?
C93 C92 C91 120.0 . . ?
C93 C92 H92 120.0 . . ?
C94 C93 C92 120.0 . . ?
F25 C93 C92 120(3) . . ?
F25 C93 C94 120(3) . . ?
C95 C94 C93 120.0 . . ?
F26 C94 C93 122(2) . . ?
F26 C94 C95 118(2) . . ?
C90 C95 H95 120.0 . . ?
C94 C95 C90 120.0 . . ?
C94 C95 H95 120.0 . . ?
C97 C96 C39 116.4(19) . . ?
C97 C96 C101 120.0 . . ?
C101 C96 C39 123.6(19) . . ?
C96 C97 H97 120.0 . . ?
C98 C97 C96 120.0 . . ?
C98 C97 H97 120.0 . . ?
C97 C98 H98 120.0 . . ?
C97 C98 C99 120.0 . . ?
C99 C98 H98 120.0 . . ?
C100 C99 C98 120.0 . . ?
F28 C99 C98 123(2) . . ?
F28 C99 C100 117(2) . . ?
C99 C100 C101 120.0 . . ?
F36 C100 C99 117(2) . . ?
F36 C100 C101 123(2) . . ?
C96 C101 H101 120.0 . . ?
C100 C101 C96 120.0 . . ?
C100 C101 H101 120.0 . . ?
C13 C102 C133 172(3) . . ?
C104 C103 H103 120.0 . . ?
C104 C103 C108 120.0 . . ?
C108 C103 H103 120.0 . . ?
C103 C104 C105 120.0 . . ?
F29 C104 C103 118.0(19) . . ?
F29 C104 C105 121.8(19) . . ?
F9 C105 C104 121(2) . . ?
F9 C105 C106 119(2) . . ?
C106 C105 C104 120.0 . . ?
C105 C106 H106 120.0 . . ?
C107 C106 C105 120.0 . . ?
C107 C106 H106 120.0 . . ?
C106 C107 H107 120.0 . . ?
C106 C107 C108 120.0 . . ?
C108 C107 H107 120.0 . . ?
C103 C108 C74 120(2) . . ?
C107 C108 C74 120(2) . . ?
C107 C108 C103 120.0 . . ?
Au25 C109 Ag15 91.9(11) . . ?
C28 C109 Au25 174(3) . . ?
C28 C109 Ag15 86(2) . . ?
C111 C110 H110 120.0 . . ?
C111 C110 C115 120.0 . . ?
C115 C110 H110 120.0 . . ?
C110 C111 H111 120.0 . . ?
C110 C111 C112 120.0 . . ?
C112 C111 H111 120.0 . . ?
C111 C112 F38 123.2(19) . . ?
C113 C112 C111 120.0 . . ?
C113 C112 F38 117(2) . . ?
C112 C113 C114 120.0 . . ?
C112 C113 F39 120(2) . . ?
C114 C113 F39 120(2) . . ?
C113 C114 H114 120.0 . . ?
C113 C114 C115 120.0 . . ?
C115 C114 H114 120.0 . . ?
C110 C115 C18 121(2) . . ?
C114 C115 C18 118(2) . . ?
C114 C115 C110 120.0 . . ?
C25 C116 C233 174(5) . . ?
C118 C117 C122 120.0 . . ?
F31 C117 C118 112.4(9) . . ?
F31 C117 C122 127.6(9) . . ?
C119 C118 C117 120.0 . . ?
F27 C118 C117 117(2) . . ?
F27 C118 C119 123(2) . . ?
C118 C119 H119 120.0 . . ?
C118 C119 C120 120.0 . . ?
C120 C119 H119 120.0 . . ?
C119 C120 H120 120.0 . . ?
C119 C120 C121 120.0 . . ?
C121 C120 H120 120.0 . . ?
C120 C121 C14 122(2) . . ?
C120 C121 C122 120.0 . . ?
C122 C121 C14 118(2) . . ?
C117 C122 H122 120.0 . . ?
C121 C122 C117 120.0 . . ?
C121 C122 H122 120.0 . . ?
Au24 C123 Ag16 98.0(11) . . ?
C129 C123 Au24 176(3) . . ?
C129 C123 Ag16 83(2) . . ?
C17 C124 Ag6 73.9(19) . . ?
C17 C124 C54 158(3) . . ?
C54 C124 Ag6 126(2) . . ?
Au30 C125 Ag7 94.3(10) . . ?
C192 C125 Au30 160(3) . . ?
C192 C125 Ag7 96(2) . . ?
C36 C126 Ag19 61(3) . . ?
C36 C126 C235 164(4) . . ?
C235 C126 Ag19 110(3) . . ?
Au30 C127 Ag12 89.7(12) . . ?
C76 C127 Au30 177(3) . . ?
C76 C127 Ag12 89(3) . . ?
Au25 C128 Ag1 93.0(11) . . ?
C39 C128 Au25 175(3) . . ?
C39 C128 Ag1 92(2) . . ?
C40 C129 Ag16 125.0(13) . . ?
C123 C129 Ag16 66.9(19) . . ?
C123 C129 C40 168(3) . . ?
F20 C130 C131 117(2) . . ?
F20 C130 C135 123(2) . . ?
C131 C130 C135 120.0 . . ?
F10 C131 C130 121.6(19) . . ?
F10 C131 C132 118.3(19) . . ?
C130 C131 C132 120.0 . . ?
C131 C132 H132 120.0 . . ?
C133 C132 C131 120.0 . . ?
C133 C132 H132 120.0 . . ?
C102 C133 C132 118(2) . . ?
C102 C133 C134 122(2) . . ?
C134 C133 C132 120.0 . . ?
C133 C134 H134 120.0 . . ?
C133 C134 C135 120.0 . . ?
C135 C134 H134 120.0 . . ?
C130 C135 H135 120.0 . . ?
C134 C135 C130 120.0 . . ?
C134 C135 H135 120.0 . . ?
C137 C136 Ag9 62(2) . . ?
C137 C136 C263 170(4) . . ?
C263 C136 Ag9 127(3) . . ?
Au33 C137 Ag9 100.8(13) . . ?
C136 C137 Au33 168(4) . . ?
C136 C137 Ag9 91(3) . . ?
C222 C138 C87 173(3) . . ?
C140 C139 H139 120.0 . . ?
C140 C139 C144 120.0 . . ?
C144 C139 H139 120.0 . . ?
C141 C140 C139 120.0 . . ?
F30 C140 C139 129(2) . . ?
F30 C140 C141 110(2) . . ?
F19 C141 C140 120(2) . . ?
F19 C141 C142 120(2) . . ?
C140 C141 C142 120.0 . . ?
C141 C142 H142 120.0 . . ?
C141 C142 C143 120.0 . . ?
C143 C142 H142 120.0 . . ?
C142 C143 H143 120.0 . . ?
C144 C143 C142 120.0 . . ?
C144 C143 H143 120.0 . . ?
C139 C144 C76 117(2) . . ?
C143 C144 C76 123(2) . . ?
C143 C144 C139 120.0 . . ?
C146 C145 H145 120.0 . . ?
C146 C145 C150 120.0 . . ?
C150 C145 H145 120.0 . . ?
C145 C146 C8 127(2) . . ?
C145 C146 C147 120.0 . . ?
C147 C146 C8 113(2) . . ?
C146 C147 H147 120.0 . . ?
C148 C147 C146 120.0 . . ?
C148 C147 H147 120.0 . . ?
C149 C148 C147 120.0 . . ?
F32 C148 C147 129.8(9) . . ?
F32 C148 C149 109.5(9) . . ?
F12 C149 C148 124.7(17) . . ?
F12 C149 C150 115.3(17) . . ?
C148 C149 C150 120.0 . . ?
C145 C150 H150 120.0 . . ?
C149 C150 C145 120.0 . . ?
C149 C150 H150 120.0 . . ?
F14 C151 C152 121.1(19) . . ?
F14 C151 C156 118.7(19) . . ?
C152 C151 C156 120.0 . . ?
F13 C152 C151 119.9(19) . . ?
F13 C152 C153 120.0(19) . . ?
C153 C152 C151 120.0 . . ?
C152 C153 H153 120.0 . . ?
C152 C153 C154 120.0 . . ?
C154 C153 H153 120.0 . . ?
C153 C154 C37 121(2) . . ?
C155 C154 C37 119(2) . . ?
C155 C154 C153 120.0 . . ?
C154 C155 H155 120.0 . . ?
C154 C155 C156 120.0 . . ?
C156 C155 H155 120.0 . . ?
C151 C156 H156 120.0 . . ?
C155 C156 C151 120.0 . . ?
C155 C156 H156 120.0 . . ?
Au33 C157 Ag10 94.0(14) . . ?
C75 C157 Au33 169(4) . . ?
C75 C157 Ag10 97(3) . . ?
C73 C158 Ag18 62(3) . . ?
C73 C158 C159 179(6) . . ?
C159 C158 Ag18 117(3) . . ?
C160 C159 C158 121(2) . . ?
C160 C159 C164 120.0 . . ?
C164 C159 C158 119(2) . . ?
C159 C160 H160 120.0 . . ?
C161 C160 C159 120.0 . . ?
C161 C160 H160 120.0 . . ?
C160 C161 H161 120.0 . . ?
C160 C161 C162 120.0 . . ?
C162 C161 H161 120.0 . . ?
F23 C162 C161 123(3) . . ?
F23 C162 C163 117(2) . . ?
C163 C162 C161 120.0 . . ?
F17 C163 C162 124(2) . . ?
F17 C163 C164 116(2) . . ?
C162 C163 C164 120.0 . . ?
C159 C164 H164 120.0 . . ?
C163 C164 C159 120.0 . . ?
C163 C164 H164 120.0 . . ?
C166 C165 C47 118(2) . . ?
C166 C165 C170 120.0 . . ?
C170 C165 C47 122(2) . . ?
C165 C166 H166 120.0 . . ?
C165 C166 C167 120.0 . . ?
C167 C166 H166 120.0 . . ?
C166 C167 H167 120.0 . . ?
C166 C167 C168 120.0 . . ?
C168 C167 H167 120.0 . . ?
F8 C168 C167 125(2) . . ?
F8 C168 C169 115(2) . . ?
C169 C168 C167 120.0 . . ?
C168 C169 F22 121(2) . . ?
C168 C169 C170 120.0 . . ?
C170 C169 F22 119(2) . . ?
C165 C170 H170 120.0 . . ?
C169 C170 C165 120.0 . . ?
C169 C170 H170 120.0 . . ?
Au31 C171 Ag4 94.7(10) . . ?
C205 C171 Au31 165(3) . . ?
C205 C171 Ag4 98(3) . . ?
F3 C172 C173 119(2) . . ?
F3 C172 C177 121(2) . . ?
C173 C172 C177 120.0 . . ?
C172 C173 H173 120.0 . . ?
C172 C173 C174 120.0 . . ?
C174 C173 H173 120.0 . . ?
C173 C174 H174 120.0 . . ?
C175 C174 C173 120.0 . . ?
C175 C174 H174 120.0 . . ?
C174 C175 C9 117.2(19) . . ?
C174 C175 C176 120.0 . . ?
C176 C175 C9 122.1(19) . . ?
C175 C176 H176 120.0 . . ?
C175 C176 C177 120.0 . . ?
C177 C176 H176 120.0 . . ?
F1 C177 C172 117.6(18) . . ?
F1 C177 C176 122.3(18) . . ?
C176 C177 C172 120.0 . . ?
C179 C178 C183 120.0 . . ?
C179 C178 C205 119(2) . . ?
C183 C178 C205 121(2) . . ?
C178 C179 H179 120.0 . . ?
C180 C179 C178 120.0 . . ?
C180 C179 H179 120.0 . . ?
C179 C180 H180 120.0 . . ?
C181 C180 C179 120.0 . . ?
C181 C180 H180 120.0 . . ?
C180 C181 F37 120(3) . . ?
C182 C181 C180 120.0 . . ?
C182 C181 F37 120(3) . . ?
C181 C182 C183 120.0 . . ?
F35 C182 C181 118(3) . . ?
F35 C182 C183 121(3) . . ?
C178 C183 H183 120.0 . . ?
C182 C183 C178 120.0 . . ?
C182 C183 H183 120.0 . . ?
C185 C184 H184 120.0 . . ?
C185 C184 C189 120.0 . . ?
C189 C184 H184 120.0 . . ?
C184 C185 H185 120.0 . . ?
C186 C185 C184 120.0 . . ?
C186 C185 H185 120.0 . . ?
C185 C186 C187 120.0 . . ?
F48 C186 C185 121(3) . . ?
F48 C186 C187 119(3) . . ?
C186 C187 C188 120.0 . . ?
F43 C187 C186 119(2) . . ?
F43 C187 C188 121(2) . . ?
C187 C188 H188 120.0 . . ?
C189 C188 C187 120.0 . . ?
C189 C188 H188 120.0 . . ?
C184 C189 C77 121(2) . . ?
C188 C189 C77 119(2) . . ?
C188 C189 C184 120.0 . . ?
C12 C190 Ag20 71(2) . . ?
C12 C190 C214 168(4) . . ?
C214 C190 Ag20 120(3) . . ?
C221 C191 Ag5 62(2) . . ?
C221 C191 C254 162(5) . . ?
C254 C191 Ag5 125(2) . . ?
C125 C192 C78 174(3) . . ?
C194 C193 H193 120.0 . . ?
C194 C193 C198 120.0 . . ?
C198 C193 H193 120.0 . . ?
C193 C194 C38 118(2) . . ?
C193 C194 C195 120.0 . . ?
C195 C194 C38 122(2) . . ?
C194 C195 H195 120.0 . . ?
C196 C195 C194 120.0 . . ?
C196 C195 H195 120.0 . . ?
C195 C196 H196 120.0 . . ?
C195 C196 C197 120.0 . . ?
C197 C196 H196 120.0 . . ?
C196 C197 F49 117(2) . . ?
C198 C197 C196 120.0 . . ?
C198 C197 F49 120(2) . . ?
C197 C198 C193 120.0 . . ?
F65 C198 C193 128.6(9) . . ?
F65 C198 C197 111.4(9) . . ?
Au5 Ag27 Au9 53.71(10) . . ?
Au5 Ag27 Au17 56.98(9) . . ?
Au5 Ag27 Au28 64.58(15) . . ?
Au5 Ag27 Au32 101.01(12) . . ?
Au5 Ag27 Ag1 57.96(10) . . ?
Au5 Ag27 Ag4 55.06(8) . . ?
Au17 Ag27 Au9 54.60(11) . . ?
Au17 Ag27 Au32 53.78(8) . . ?
Au17 Ag27 Ag4 100.48(13) . . ?
Au28 Ag27 Au9 108.96(12) . . ?
Au28 Ag27 Au17 114.80(15) . . ?
Au28 Ag27 Au32 119.2(2) . . ?
Au28 Ag27 Ag1 71.30(17) . . ?
Au28 Ag27 Ag4 63.59(11) . . ?
Au32 Ag27 Au9 104.56(19) . . ?
Ag1 Ag27 Au9 99.37(12) . . ?
Ag1 Ag27 Au17 55.15(8) . . ?
Ag1 Ag27 Au32 54.06(8) . . ?
Ag1 Ag27 Ag4 109.74(15) . . ?
Ag4 Ag27 Au9 54.30(9) . . ?
Ag4 Ag27 Au32 153.82(16) . . ?
Ag26 Ag27 Au5 107.4(2) . . ?
Ag26 Ag27 Au9 62.29(19) . . ?
Ag26 Ag27 Au17 60.04(16) . . ?
Ag26 Ag27 Au28 171.2(2) . . ?
Ag26 Ag27 Au32 64.59(14) . . ?
Ag26 Ag27 Ag1 108.05(18) . . ?
Ag26 Ag27 Ag4 109.3(3) . . ?
C15 Ag27 Au5 89.1(8) . . ?
C15 Ag27 Au9 104.8(8) . . ?
C15 Ag27 Au17 145.9(8) . . ?
C15 Ag27 Au28 40.6(7) . . ?
C15 Ag27 Au32 149.3(8) . . ?
C15 Ag27 Ag1 111.8(8) . . ?
C15 Ag27 Ag4 51.0(8) . . ?
C15 Ag27 Ag26 139.7(7) . . ?
C15 Ag27 C265 94.3(11) . . ?
C265 Ag27 Au5 146.0(10) . . ?
C265 Ag27 Au9 153.9(10) . . ?
C265 Ag27 Au17 115.2(7) . . ?
C265 Ag27 Au28 97.2(10) . . ?
C265 Ag27 Au32 61.5(6) . . ?
C265 Ag27 Ag1 89.7(8) . . ?
C265 Ag27 Ag4 144.2(7) . . ?
C265 Ag27 Ag26 91.6(9) . . ?
C278 Ag27 Au5 130.9(8) . . ?
C278 Ag27 Au9 130.0(7) . . ?
C278 Ag27 Au17 85.7(6) . . ?
C278 Ag27 Au28 115.4(9) . . ?
C278 Ag27 Au32 32.6(6) . . ?
C278 Ag27 Ag1 75.1(9) . . ?
C278 Ag27 Ag4 173.6(7) . . ?
C278 Ag27 Ag26 72.3(8) . . ?
C278 Ag27 C15 123.7(10) . . ?
C278 Ag27 C265 29.8(4) . . ?
C200 C199 H199 120.0 . . ?
C200 C199 C204 120.0 . . ?
C204 C199 H199 120.0 . . ?
F16 C200 C199 122(2) . . ?
F16 C200 C201 118(2) . . ?
C201 C200 C199 120.0 . . ?
F21 C201 C200 120(2) . . ?
F21 C201 C202 120(2) . . ?
C202 C201 C200 120.0 . . ?
C201 C202 H202 120.0 . . ?
C203 C202 C201 120.0 . . ?
C203 C202 H202 120.0 . . ?
C202 C203 C27 119.0(19) . . ?
C202 C203 C204 120.0 . . ?
C204 C203 C27 121.0(19) . . ?
C199 C204 H204 120.0 . . ?
C203 C204 C199 120.0 . . ?
C203 C204 H204 120.0 . . ?
C171 C205 C178 173(4) . . ?
C207 C206 C75 120(4) . . ?
C207 C206 C211 120.0 . . ?
C211 C206 C75 120(4) . . ?
C206 C207 H207 120.0 . . ?
C206 C207 C208 120.0 . . ?
C208 C207 H207 120.0 . . ?
C207 C208 H208 120.0 . . ?
C209 C208 C207 120.0 . . ?
C209 C208 H208 120.0 . . ?
C208 C209 C210 120.0 . . ?
F51 C209 C208 120(4) . . ?
F51 C209 C210 120(4) . . ?
C209 C210 F54 128(3) . . ?
C211 C210 C209 120.0 . . ?
C211 C210 F54 112(3) . . ?
C206 C211 H211 120.0 . . ?
C210 C211 C206 120.0 . . ?
C210 C211 H211 120.0 . . ?
Au22 C212 Ag11 99.4(14) . . ?
C213 C212 Au22 176(4) . . ?
C213 C212 Ag11 84(3) . . ?
C212 C213 Ag11 68(3) . . ?
C212 C213 C248 160(6) . . ?
C248 C213 Ag11 121(3) . . ?
C190 C214 C215 115(3) . . ?
C190 C214 C219 125(3) . . ?
C215 C214 C219 120.0 . . ?
C214 C215 H215 120.0 . . ?
C216 C215 C214 120.0 . . ?
C216 C215 H215 120.0 . . ?
C215 C216 C217 120.0 . . ?
F64 C216 C215 135(3) . . ?
F64 C216 C217 105(3) . . ?
C218 C217 C216 120.0 . . ?
F63 C217 C216 109.9(9) . . ?
F63 C217 C218 130.0(10) . . ?
C217 C218 H218 120.0 . . ?
C217 C218 C219 120.0 . . ?
C219 C218 H218 120.0 . . ?
C214 C219 H219 120.0 . . ?
C218 C219 C214 120.0 . . ?
C218 C219 H219 120.0 . . ?
Au34 C220 Ag17 94.7(11) . . ?
C46 C220 Au34 145(2) . . ?
C46 C220 Ag17 71.7(16) . . ?
Au34 C221 Ag5 97.4(12) . . ?
C191 C221 Au34 162(4) . . ?
C191 C221 Ag5 90(3) . . ?
Au22 C222 Ag5 82.3(11) . . ?
Au22 C222 Ag8 101.1(12) . . ?
Ag8 C222 Ag5 69.6(11) . . ?
C138 C222 Au22 151(4) . . ?
C138 C222 Ag5 126(3) . . ?
C138 C222 Ag8 93(2) . . ?
C225 C224 H224 120.0 . . ?
C225 C224 C223 120.0 . . ?
C223 C224 H224 120.0 . . ?
C224 C225 H225 120.0 . . ?
C226 C225 C224 120.0 . . ?
C226 C225 H225 120.0 . . ?
C225 C226 F52 131.6(9) . . ?
C227 C226 C225 120.0 . . ?
C227 C226 F52 107.7(8) . . ?
C226 C227 C228 120.0 . . ?
F55 C227 C226 121.3(15) . . ?
F55 C227 C228 110.8(9) . . ?
C227 C228 H228 120.0 . . ?
C227 C228 C223 120.0 . . ?
C223 C228 H228 120.0 . . ?
C224 C223 C46 120(2) . . ?
C228 C223 C46 120(2) . . ?
C228 C223 C224 120.0 . . ?
C230 C229 H229 120.0 . . ?
C230 C229 C234 120.0 . . ?
C234 C229 H229 120.0 . . ?
F44 C230 C229 121(3) . . ?
F44 C230 C231 119(3) . . ?
C229 C230 C231 120.0 . . ?
C230 C231 F46 124(2) . . ?
C232 C231 F46 116(2) . . ?
C232 C231 C230 120.0 . . ?
C231 C232 H232 120.0 . . ?
C233 C232 C231 120.0 . . ?
C233 C232 H232 120.0 . . ?
C232 C233 C116 114(3) . . ?
C232 C233 C234 120.0 . . ?
C234 C233 C116 126(3) . . ?
C229 C234 H234 120.0 . . ?
C233 C234 C229 120.0 . . ?
C233 C234 H234 120.0 . . ?
C236 C235 C126 107.1(9) . . ?
C236 C235 C240 120.0 . . ?
C240 C235 C126 127.7(16) . . ?
C235 C236 H236 120.0 . . ?
C235 C236 C237 120.0 . . ?
C237 C236 H236 120.0 . . ?
C236 C237 H237 120.0 . . ?
C236 C237 C238 120.0 . . ?
C238 C237 H237 120.0 . . ?
C239 C238 C237 120.0 . . ?
F66 C238 C237 120.3(6) . . ?
F66 C238 C239 119.7(6) . . ?
C238 C239 C240 120.0 . . ?
F67 C239 C238 110.5(9) . . ?
F67 C239 C240 128.8(10) . . ?
C235 C240 H240 120.0 . . ?
C239 C240 C235 120.0 . . ?
C239 C240 H240 120.0 . . ?
C242 C241 C246 120.0 . . ?
F57 C241 C242 111.0(9) . . ?
F57 C241 C246 128.5(11) . . ?
C241 C242 H242 120.0 . . ?
C243 C242 C241 120.0 . . ?
C243 C242 H242 120.0 . . ?
C242 C243 H243 120.0 . . ?
C242 C243 C244 120.0 . . ?
C244 C243 H243 120.0 . . ?
C243 C244 C32 125(4) . . ?
C245 C244 C32 115(4) . . ?
C245 C244 C243 120.0 . . ?
C244 C245 H245 120.0 . . ?
C246 C245 C244 120.0 . . ?
C246 C245 H245 120.0 . . ?
C245 C246 C241 120.0 . . ?
F56 C246 C241 110.7(9) . . ?
F56 C246 C245 128.9(11) . . ?
C248 C247 H247 120.0 . . ?
C248 C247 C252 120.0 . . ?
C252 C247 H247 120.0 . . ?
C247 C248 C213 116(3) . . ?
C247 C248 C249 120.0 . . ?
C249 C248 C213 124(3) . . ?
C248 C249 H249 120.0 . . ?
C248 C249 C250 120.0 . . ?
C250 C249 H249 120.0 . . ?
C249 C250 H250 120.0 . . ?
C249 C250 C251 120.0 . . ?
C251 C250 H250 120.0 . . ?
F47 C251 C250 127.5(12) . . ?
F47 C251 C252 110.9(9) . . ?
C252 C251 C250 120.0 . . ?
F53 C252 C247 121(3) . . ?
F53 C252 C251 119(2) . . ?
C251 C252 C247 120.0 . . ?
C254 C253 H253 120.0 . . ?
C254 C253 C258 120.0 . . ?
C258 C253 H253 120.0 . . ?
C253 C254 C191 112(4) . . ?
C253 C254 C255 120.0 . . ?
C255 C254 C191 128(4) . . ?
C254 C255 H255 120.0 . . ?
C256 C255 C254 120.0 . . ?
C256 C255 H255 120.0 . . ?
C255 C256 H256 120.0 . . ?
C255 C256 C257 120.0 . . ?
C257 C256 H256 120.0 . . ?
F45 C257 C256 113(5) . . ?
F45 C257 C258 127(5) . . ?
C256 C257 C258 120.0 . . ?
C257 C258 C253 120.0 . . ?
F58 C258 C253 124(4) . . ?
F58 C258 C257 116(4) . . ?
C260 C259 C264 120.0 . . ?
F61 C259 C260 110.3(9) . . ?
F61 C259 C264 129.6(9) . . ?
C261 C260 C259 120.0 . . ?
F62 C260 C259 125(3) . . ?
F62 C260 C261 115(3) . . ?
C260 C261 H261 120.0 . . ?
C262 C261 C260 120.0 . . ?
C262 C261 H261 120.0 . . ?
C261 C262 H262 120.0 . . ?
C263 C262 C261 120.0 . . ?
C263 C262 H262 120.0 . . ?
C262 C263 C136 120(3) . . ?
C262 C263 C264 120.0 . . ?
C264 C263 C136 120(3) . . ?
C259 C264 H264 120.0 . . ?
C263 C264 C259 120.0 . . ?
C263 C264 H264 120.0 . . ?
C266 C265 Ag27 125(2) . . ?
C278 C265 Ag27 66(2) . . ?
C278 C265 C266 165(4) . . ?
C267 C266 C265 127(3) . . ?
C267 C266 C271 120.0 . . ?
C271 C266 C265 113(3) . . ?
C266 C267 H267 120.0 . . ?
C266 C267 C268 120.0 . . ?
C268 C267 H267 120.0 . . ?
C267 C268 H268 120.0 . . ?
C269 C268 C267 120.0 . . ?
C269 C268 H268 120.0 . . ?
F60 C269 C268 124(3) . . ?
F60 C269 C270 116(3) . . ?
C270 C269 C268 120.0 . . ?
F59 C270 C269 121(3) . . ?
F59 C270 C271 119(3) . . ?
C269 C270 C271 120.0 . . ?
C266 C271 H271 120.0 . . ?
C270 C271 C266 120.0 . . ?
C270 C271 H271 120.0 . . ?
C277 P1 C279 109(2) . . ?
C277 P1 C285 112(3) . . ?
C277 P1 C296 101(3) . . ?
C279 P1 C296 100(2) . . ?
C285 P1 C279 108(2) . . ?
C285 P1 C296 125(4) . . ?
C273 C272 H272 120.0 . . ?
C273 C272 C277 120.0 . . ?
C277 C272 H272 120.0 . . ?
C272 C273 H273 120.0 . . ?
C272 C273 C274 120.00(6) . . ?
C274 C273 H273 120.0 . . ?
C273 C274 H274 120.0 . . ?
C273 C274 C275 120.0 . . ?
C275 C274 H274 120.0 . . ?
C274 C275 H275 120.0 . . ?
C276 C275 C274 120.0 . . ?
C276 C275 H275 120.0 . . ?
C275 C276 H276 120.0 . . ?
C275 C276 C277 120.00(5) . . ?
C277 C276 H276 120.0 . . ?
C272 C277 P1 121(4) . . ?
C276 C277 P1 119(4) . . ?
C276 C277 C272 120.0 . . ?
Au32 C278 Ag27 104.4(14) . . ?
C265 C278 Au32 160(3) . . ?
C265 C278 Ag27 84(2) . . ?
C280 C279 P1 118.7(10) . . ?
C280 C279 C284 120.0 . . ?
C284 C279 P1 121.3(10) . . ?
C279 C280 H280 120.0 . . ?
C279 C280 C281 120.0 . . ?
C281 C280 H280 120.0 . . ?
C280 C281 H281 120.0 . . ?
C280 C281 C282 120.0 . . ?
C282 C281 H281 120.0 . . ?
C281 C282 H282 120.0 . . ?
C283 C282 C281 120.0 . . ?
C283 C282 H282 120.0 . . ?
C282 C283 H283 120.0 . . ?
C282 C283 C284 120.0 . . ?
C284 C283 H283 120.0 . . ?
C279 C284 H284 120.0 . . ?
C283 C284 C279 120.0 . . ?
C283 C284 H284 120.0 . . ?
C286 C285 P1 119(5) . . ?
C286 C285 C290 120.0 . . ?
C290 C285 P1 121(5) . . ?
C285 C286 H286 120.0 . . ?
C287 C286 C285 120.0 . . ?
C287 C286 H286 120.0 . . ?
C286 C287 H287 120.0 . . ?
C286 C287 C288 120.0 . . ?
C288 C287 H287 120.0 . . ?
C287 C288 H288 120.0 . . ?
C289 C288 C287 120.0 . . ?
C289 C288 H288 120.0 . . ?
C288 C289 H289 120.0 . . ?
C288 C289 C290 120.0 . . ?
C290 C289 H289 120.0 . . ?
C285 C290 H290 120.0 . . ?
C289 C290 C285 120.0 . . ?
C289 C290 H290 120.0 . . ?
C292 C291 H291 120.0 . . ?
C292 C291 C296 120.0 . . ?
C296 C291 H291 120.0 . . ?
C291 C292 H292 120.0 . . ?
C291 C292 C293 120.0 . . ?
C293 C292 H292 120.0 . . ?
C292 C293 H293 120.0 . . ?
C294 C293 C292 120.0 . . ?
C294 C293 H293 120.0 . . ?
C293 C294 H294 120.0 . . ?
C295 C294 C293 120.0 . . ?
C295 C294 H294 120.0 . . ?
C294 C295 H295 120.0 . . ?
C294 C295 C296 120.0 . . ?
C296 C295 H295 120.0 . . ?
C291 C296 P1 117(4) . . ?
C295 C296 P1 120(4) . . ?
C295 C296 C291 120.0 . . ?

loop_
_geom_bond_atom_site_label_1
_geom_bond_atom_site_label_2
_geom_bond_distance
_geom_bond_site_symmetry_2
_geom_bond_publ_flag
Au1 Au2 2.8383(15) . ?
Au1 Au3 2.7640(14) . ?
Au1 Au6 2.8626(14) . ?
Au1 Au14 2.8272(15) . ?
Au1 Au16 2.7538(16) . ?
Au1 Au22 3.1044(15) . ?
Au1 Ag3 3.355(2) . ?
Au1 Ag5 2.895(2) . ?
Au1 Ag8 2.837(2) . ?
Au1 Ag11 2.857(2) . ?
Au1 Ag12 2.880(2) . ?
Au1 Ag23 3.150(3) . ?
Au2 Au3 2.7917(14) . ?
Au2 Au10 2.7924(16) . ?
Au2 Au14 2.7893(15) . ?
Au2 Au18 2.8130(14) . ?
Au2 Au34 3.0183(17) . ?
Au2 Ag5 2.839(2) . ?
Au2 Ag12 2.726(2) . ?
Au2 Ag14 2.794(2) . ?
Au2 Ag16 2.724(2) . ?
Au2 Ag17 2.794(2) . ?
Au3 Au4 2.8095(14) . ?
Au3 Au6 2.7691(15) . ?
Au3 Au18 2.7951(16) . ?
Au3 Au24 2.9947(16) . ?
Au3 Ag5 2.903(2) . ?
Au3 Ag8 2.846(2) . ?
Au3 Ag16 2.907(2) . ?
Au3 Ag20 2.751(2) . ?
Au3 Ag24 2.860(2) . ?
Au4 Au6 2.9756(14) . ?
Au4 Au8 2.7538(15) . ?
Au4 Au11 2.9418(15) . ?
Au4 Au18 2.7787(15) . ?
Au4 Au19 2.9116(14) . ?
Au4 Ag2 2.833(2) . ?
Au4 Ag3 2.773(2) . ?
Au4 Ag6 2.838(2) . ?
Au4 Ag20 2.946(2) . ?
Au4 Ag24 2.893(3) . ?
Au5 Au7 2.7551(14) . ?
Au5 Au9 2.7981(14) . ?
Au5 Au11 2.7766(14) . ?
Au5 Au13 2.8125(15) . ?
Au5 Au17 2.8063(16) . ?
Au5 Au28 3.1015(17) . ?
Au5 Ag1 2.8189(19) . ?
Au5 Ag4 2.829(2) . ?
Au5 Ag9 2.893(2) . ?
Au5 Ag18 2.833(2) . ?
Au5 Ag27 2.714(4) . ?
Au6 Au8 2.8517(14) . ?
Au6 Au12 2.7546(15) . ?
Au6 Au16 3.2557(15) . ?
Au6 Au20 2.8627(16) . ?
Au6 Ag3 2.763(2) . ?
Au6 Ag8 3.095(2) . ?
Au6 Ag13 3.124(2) . ?
Au6 Ag23 2.829(2) . ?
Au6 Ag24 2.929(2) . ?
Au7 Au9 2.8545(15) . ?
Au7 Au12 2.8361(15) . ?
Au7 Au13 2.8441(14) . ?
Au7 Au16 2.7347(16) . ?
Au7 Au31 3.0747(16) . ?
Au7 Ag3 3.327(2) . ?
Au7 Ag4 2.832(2) . ?
Au7 Ag9 2.909(2) . ?
Au7 Ag19 2.898(2) . ?
Au7 Ag21 2.862(2) . ?
Au7 Ag25 3.232(3) . ?
Au8 Au11 2.7467(15) . ?
Au8 Au12 2.7715(14) . ?
Au8 Au13 2.8123(15) . ?
Au8 Au15 3.0398(14) . ?
Au8 Ag2 2.856(2) . ?
Au8 Ag3 3.375(2) . ?
Au8 Ag10 2.864(2) . ?
Au8 Ag13 2.785(2) . ?
Au8 Ag15 2.937(2) . ?
Au9 Au10 2.8833(15) . ?
Au9 Au14 2.7964(15) . ?
Au9 Au16 3.2921(16) . ?
Au9 Au17 2.9751(14) . ?
Au9 Au23 2.8780(16) . ?
Au9 Ag3 2.777(2) . ?
Au9 Ag4 3.036(2) . ?
Au9 Ag7 3.022(2) . ?
Au9 Ag25 2.816(2) . ?
Au9 Ag26 3.126(4) . ?
Au10 Au14 2.7422(14) . ?
Au10 Au17 2.7625(14) . ?
Au10 Au18 2.7547(15) . ?
Au10 Au26 3.0063(16) . ?
Au10 Ag3 3.267(2) . ?
Au10 Ag7 2.808(2) . ?
Au10 Ag14 2.908(2) . ?
Au10 Ag17 2.857(2) . ?
Au10 Ag22 2.824(2) . ?
Au10 Ag26 2.693(4) . ?
Au11 Au13 2.8393(14) . ?
Au11 Au17 2.7752(15) . ?
Au11 Ag1 2.759(2) . ?
Au11 Ag2 2.766(2) . ?
Au11 Ag3 3.079(2) . ?
Au11 Ag6 2.928(2) . ?
Au11 Ag15 2.889(2) . ?
Au11 Ag18 3.108(2) . ?
Au12 Au13 2.7703(16) . ?
Au12 Au16 2.8655(15) . ?
Au12 Au27 3.1308(16) . ?
Au12 Ag3 3.342(2) . ?
Au12 Ag10 3.097(2) . ?
Au12 Ag13 2.858(2) . ?
Au12 Ag19 2.953(2) . ?
Au12 Ag21 2.743(2) . ?
Au12 Ag23 2.995(3) . ?
Au13 Au33 3.0594(17) . ?
Au13 Ag9 2.844(2) . ?
Au13 Ag10 2.776(2) . ?
Au13 Ag15 2.804(2) . ?
Au13 Ag18 2.708(2) . ?
Au13 Ag19 2.749(2) . ?
Au14 Au16 2.8138(15) . ?
Au14 Au30 3.1584(15) . ?
Au14 Ag3 3.253(2) . ?
Au14 Ag7 2.825(2) . ?
Au14 Ag11 2.743(2) . ?
Au14 Ag12 2.935(2) . ?
Au14 Ag17 3.091(2) . ?
Au14 Ag25 2.947(3) . ?
Au15 Ag2 3.254(2) . ?
Au15 Ag10 3.097(2) . ?
Au15 Ag15 2.945(2) . ?
Au15 C1 1.94(4) . ?
Au15 C31 2.00(4) . ?
Au16 Au21 2.9891(15) . ?
Au16 Ag3 2.771(2) . ?
Au16 Ag11 2.939(2) . ?
Au16 Ag21 2.906(2) . ?
Au16 Ag23 2.766(3) . ?
Au16 Ag25 2.794(2) . ?
Au17 Au18 3.0882(17) . ?
Au17 Au32 2.9133(17) . ?
Au17 Ag1 2.866(2) . ?
Au17 Ag3 2.795(2) . ?
Au17 Ag6 2.824(2) . ?
Au17 Ag22 2.869(2) . ?
Au17 Ag26 2.878(3) . ?
Au17 Ag27 3.121(5) . ?
Au18 Ag3 3.136(2) . ?
Au18 Ag6 2.930(2) . ?
Au18 Ag14 2.925(2) . ?
Au18 Ag16 3.114(2) . ?
Au18 Ag20 2.770(2) . ?
Au18 Ag22 2.739(2) . ?
Au19 Ag2 2.874(2) . ?
Au19 Ag20 2.838(2) . ?
Au19 Ag24 3.310(3) . ?
Au19 C7 2.00(4) . ?
Au19 C11 2.05(4) . ?
Au20 Ag8 2.847(2) . ?
Au20 Ag13 2.878(2) . ?
Au20 Ag23 3.215(2) . ?
Au20 Ag24 3.285(3) . ?
Au20 C5 2.01(3) . ?
Au20 C6 2.04(3) . ?
Au21 Ag11 2.805(3) . ?
Au21 Ag21 2.833(3) . ?
Au21 Ag25 3.306(3) . ?
Au21 C3 1.96(3) . ?
Au21 C16 1.97(3) . ?
Au22 Ag5 3.020(2) . ?
Au22 Ag12 2.958(2) . ?
Au22 C212 2.03(4) . ?
Au22 C222 2.01(3) . ?
Au23 Ag4 2.889(2) . ?
Au23 Ag7 2.875(2) . ?
Au23 C29 1.94(4) . ?
Au23 C33 2.05(4) . ?
Au24 Ag5 3.212(2) . ?
Au24 Ag8 3.221(2) . ?
Au24 Ag16 3.236(2) . ?
Au24 Ag20 3.313(3) . ?
Au24 C26 1.99(3) . ?
Au24 C123 1.899(9) . ?
Au25 Ag1 3.143(2) . ?
Au25 Ag15 3.154(2) . ?
Au25 Ag18 2.816(2) . ?
Au25 C109 1.904(19) . ?
Au25 C128 2.03(3) . ?
Au26 Ag14 3.166(3) . ?
Au26 Ag17 3.197(3) . ?
Au26 Ag22 3.250(3) . ?
Au26 Ag26 2.959(4) . ?
Au26 C10 2.02(4) . ?
Au26 C25 1.93(4) . ?
Au27 Ag10 3.088(2) . ?
Au27 Ag13 3.344(2) . ?
Au27 Ag19 2.993(3) . ?
Au27 C13 1.96(3) . ?
Au27 C36 1.93(4) . ?
Au28 Ag4 3.360(2) . ?
Au28 Ag9 3.092(2) . ?
Au28 Ag18 3.089(2) . ?
Au28 C15 2.00(3) . ?
Au28 C73 2.01(3) . ?
Au28 Ag27 3.065(8) . ?
Au29 Ag14 2.989(2) . ?
Au29 Ag16 2.939(2) . ?
Au29 C2 1.93(4) . ?
Au29 C12 1.94(3) . ?
Au30 Ag7 3.232(2) . ?
Au30 Ag12 3.051(2) . ?
Au30 Ag17 2.978(2) . ?
Au30 C125 2.02(3) . ?
Au30 C127 2.01(3) . ?
Au31 Ag4 3.278(2) . ?
Au31 Ag9 3.044(2) . ?
Au31 Ag19 3.062(2) . ?
Au31 C66 2.04(6) . ?
Au31 C171 1.93(2) . ?
Au32 Ag1 2.907(2) . ?
Au32 Ag22 2.923(3) . ?
Au32 Ag26 3.194(4) . ?
Au32 C17 1.890(10) . ?
Au32 Ag27 3.310(4) . ?
Au32 C278 1.84(3) . ?
Au33 Ag9 3.301(2) . ?
Au33 Ag10 3.195(3) . ?
Au33 Ag19 3.031(3) . ?
Au33 C137 1.99(3) . ?
Au33 C157 2.05(4) . ?
Au34 Ag5 3.267(3) . ?
Au34 Ag12 3.287(3) . ?
Au34 Ag16 3.128(2) . ?
Au34 Ag17 3.347(3) . ?
Au34 C220 2.034(9) . ?
Au34 C221 2.040(10) . ?
Ag1 Ag18 2.934(3) . ?
Ag1 C39 2.61(3) . ?
Ag1 C128 2.30(3) . ?
Ag1 Ag27 3.069(6) . ?
Ag2 Ag6 3.297(3) . ?
Ag2 Ag15 2.960(3) . ?
Ag2 C7 2.58(4) . ?
Ag2 C31 2.31(4) . ?
Ag2 C35 2.55(4) . ?
Ag4 Ag9 2.840(3) . ?
Ag4 C15 2.59(3) . ?
Ag4 C29 2.60(3) . ?
Ag4 C171 2.50(3) . ?
Ag4 Ag27 3.301(4) . ?
Ag5 Ag8 2.838(3) . ?
Ag5 Ag12 2.965(3) . ?
Ag5 Ag16 3.034(3) . ?
Ag5 C191 2.61(3) . ?
Ag5 C221 2.30(4) . ?
Ag5 C222 2.54(4) . ?
Ag6 Ag22 3.253(3) . ?
Ag6 C7 2.52(4) . ?
Ag6 C17 2.60(3) . ?
Ag6 C18 2.68(4) . ?
Ag6 C124 2.65(3) . ?
Ag7 Ag17 2.885(3) . ?
Ag7 Ag26 3.080(4) . ?
Ag7 C25 2.50(4) . ?
Ag7 C125 2.37(3) . ?
Ag8 C26 2.47(3) . ?
Ag8 C222 2.43(4) . ?
Ag9 Ag18 3.050(3) . ?
Ag9 Ag19 2.936(3) . ?
Ag9 C136 2.60(4) . ?
Ag9 C137 2.29(4) . ?
Ag10 Ag13 2.821(3) . ?
Ag10 Ag15 3.095(3) . ?
Ag10 Ag19 3.333(3) . ?
Ag10 C1 2.61(4) . ?
Ag10 C75 2.70(4) . ?
Ag10 C157 2.31(4) . ?
Ag11 Ag12 2.836(3) . ?
Ag11 Ag25 3.335(3) . ?
Ag11 C3 2.68(3) . ?
Ag11 C212 2.40(4) . ?
Ag11 C213 2.58(4) . ?
Ag12 Ag17 3.251(3) . ?
Ag12 C76 2.57(4) . ?
Ag12 C127 2.31(3) . ?
Ag13 C1 2.54(4) . ?
Ag13 C6 2.56(3) . ?
Ag13 C13 2.43(3) . ?
Ag14 Ag16 3.027(3) . ?
Ag14 Ag17 2.977(3) . ?
Ag14 Ag22 2.952(3) . ?
Ag14 C2 2.35(3) . ?
Ag15 Ag18 2.910(3) . ?
Ag15 C28 2.69(3) . ?
Ag15 C109 2.45(3) . ?
Ag16 Ag20 2.895(3) . ?
Ag16 C123 2.37(3) . ?
Ag16 C129 2.56(3) . ?
Ag17 C25 2.70(4) . ?
Ag17 C46 2.42(3) . ?
Ag17 C220 2.50(4) . ?
Ag18 C73 2.30(4) . ?
Ag18 C158 2.59(4) . ?
Ag19 Ag21 2.857(3) . ?
Ag19 C36 2.33(4) . ?
Ag19 C126 2.67(5) . ?
Ag20 Ag24 3.363(3) . ?
Ag20 C12 2.35(3) . ?
Ag20 C190 2.44(4) . ?
Ag21 Ag23 3.315(3) . ?
Ag21 C16 2.53(3) . ?
Ag21 C32 2.59(6) . ?
Ag21 C66 2.36(6) . ?
Ag22 Ag26 3.301(4) . ?
Ag22 C10 2.30(3) . ?
Ag22 C17 2.60(3) . ?
Ag22 C34 2.59(3) . ?
Ag23 C5 2.44(3) . ?
Ag23 C16 2.47(3) . ?
Ag24 C6 2.60(3) . ?
Ag24 C11 2.38(4) . ?
Ag25 C3 2.53(3) . ?
Ag25 C4 2.67(3) . ?
Ag25 C29 2.48(3) . ?
Ag26 C14 2.43(4) . ?
Ag26 C33 2.28(3) . ?
Ag26 Ag27 2.543(9) . ?
F1 C177 1.30(3) . ?
C1 C8 1.26(5) . ?
C2 C38 1.24(5) . ?
C3 C77 1.27(4) . ?
F2 C62 1.34(2) . ?
F3 C172 1.34(2) . ?
C4 C29 1.18(5) . ?
C4 C48 1.50(4) . ?
C5 C47 1.19(4) . ?
C6 C9 1.16(4) . ?
F4 C81 1.34(2) . ?
C7 C18 1.13(5) . ?
C8 C146 1.43(4) . ?
C9 C175 1.46(3) . ?
C10 C34 1.17(5) . ?
C11 C37 1.18(5) . ?
F5 C21 1.31(2) . ?
C12 C190 1.26(5) . ?
C13 C102 1.29(5) . ?
F6 C89 1.32(3) . ?
C14 C33 1.15(5) . ?
C14 C121 1.41(5) . ?
C15 C74 1.17(4) . ?
C15 Ag27 2.42(3) . ?
C16 C27 1.24(4) . ?
C17 C124 1.281(10) . ?
C18 C115 1.48(4) . ?
C19 C20 1.3900 . ?
C19 C24 1.3900 . ?
C19 C30 1.41(4) . ?
C20 H20 0.9500 . ?
C20 C21 1.3900 . ?
C21 C22 1.3900 . ?
C22 C23 1.3900 . ?
C22 F24 1.29(3) . ?
C23 H23 0.9500 . ?
C23 C24 1.3900 . ?
C24 H24 0.9500 . ?
C25 C116 1.15(5) . ?
C26 C30 1.25(4) . ?
C27 C203 1.48(3) . ?
C28 C72 1.473(10) . ?
C28 C109 1.280(10) . ?
F7 C80 1.34(3) . ?
C31 C35 1.23(5) . ?
C32 C66 1.17(7) . ?
C32 C244 1.40(6) . ?
C34 C90 1.48(4) . ?
C35 C65 1.43(4) . ?
F8 C168 1.30(3) . ?
F9 C105 1.29(3) . ?
C36 C126 1.23(4) . ?
F10 C131 1.34(3) . ?
C37 C154 1.42(4) . ?
F11 C63 1.30(3) . ?
C38 C194 1.45(4) . ?
F12 C149 1.36(3) . ?
C39 C96 1.43(3) . ?
C39 C128 1.18(4) . ?
F13 C152 1.30(3) . ?
C40 C41 1.3900 . ?
C40 C45 1.3900 . ?
C40 C129 1.490(9) . ?
C41 H41 0.9500 . ?
C41 C42 1.3900 . ?
C42 C43 1.3900 . ?
C42 F68 1.343(10) . ?
C43 C44 1.3900 . ?
C43 F50 1.28(3) . ?
C44 H44 0.9500 . ?
C44 C45 1.3900 . ?
C45 H45 0.9500 . ?
C46 C220 1.260(10) . ?
C46 C223 1.425(10) . ?
C47 C165 1.44(3) . ?
C48 C49 1.3900 . ?
C48 C53 1.3900 . ?
C49 H49 0.9500 . ?
C49 C50 1.3900 . ?
C50 C51 1.3900 . ?
C50 F18 1.350(10) . ?
C51 C52 1.3900 . ?
C51 F15 1.348(10) . ?
C52 H52 0.9500 . ?
C52 C53 1.3900 . ?
C53 H53 0.9500 . ?
F14 C151 1.33(3) . ?
C54 C55 1.3900 . ?
C54 C59 1.3900 . ?
C54 C124 1.500(10) . ?
C55 H55 0.9500 . ?
C55 C56 1.3900 . ?
C56 C57 1.3900 . ?
C56 F41 1.397(10) . ?
C57 C58 1.3900 . ?
C57 F40 1.393(10) . ?
C58 H58 0.9500 . ?
C58 C59 1.3900 . ?
C59 H59 0.9500 . ?
C60 H60 0.9500 . ?
C60 C61 1.3900 . ?
C60 C65 1.3900 . ?
C61 H61 0.9500 . ?
C61 C62 1.3900 . ?
C62 C63 1.3900 . ?
C63 C64 1.3900 . ?
C64 H64 0.9500 . ?
C64 C65 1.3900 . ?
C67 H67 0.9500 . ?
C67 C68 1.3900 . ?
C67 C72 1.3900 . ?
C68 H68 0.9500 . ?
C68 C69 1.3900 . ?
C69 C70 1.3900 . ?
C69 F33 1.32(3) . ?
C70 C71 1.3900 . ?
C70 F34 1.343(10) . ?
C71 H71 0.9500 . ?
C71 C72 1.3900 . ?
C73 C158 1.18(5) . ?
C74 C108 1.46(3) . ?
C75 C157 1.15(6) . ?
C75 C206 1.40(5) . ?
F16 C200 1.31(3) . ?
C76 C127 1.17(5) . ?
C76 C144 1.41(4) . ?
C77 C189 1.43(3) . ?
F17 C163 1.31(3) . ?
C78 C79 1.3900 . ?
C78 C83 1.3900 . ?
C78 C192 1.43(3) . ?
C79 H79 0.9500 . ?
C79 C80 1.3900 . ?
C80 C81 1.3900 . ?
C81 C82 1.3900 . ?
C82 H82 0.9500 . ?
C82 C83 1.3900 . ?
C83 H83 0.9500 . ?
C84 C85 1.3900 . ?
C84 C89 1.3900 . ?
C84 F42 1.347(10) . ?
C85 H85 0.9500 . ?
C85 C86 1.3900 . ?
C86 H86 0.9500 . ?
C86 C87 1.3900 . ?
C87 C88 1.3900 . ?
C87 C138 1.43(3) . ?
C88 H88 0.9500 . ?
C88 C89 1.3900 . ?
C90 C91 1.3900 . ?
C90 C95 1.3900 . ?
C91 H91 0.9500 . ?
C91 C92 1.3900 . ?
C92 H92 0.9500 . ?
C92 C93 1.3900 . ?
C93 C94 1.3900 . ?
C93 F25 1.32(3) . ?
C94 C95 1.3900 . ?
C94 F26 1.30(4) . ?
C95 H95 0.9500 . ?
C96 C97 1.3900 . ?
C96 C101 1.3900 . ?
C97 H97 0.9500 . ?
C97 C98 1.3900 . ?
C98 H98 0.9500 . ?
C98 C99 1.3900 . ?
C99 C100 1.3900 . ?
C99 F28 1.31(3) . ?
C100 C101 1.3900 . ?
C100 F36 1.26(3) . ?
C101 H101 0.9500 . ?
C102 C133 1.39(4) . ?
F19 C141 1.35(3) . ?
C103 H103 0.9500 . ?
C103 C104 1.3900 . ?
C103 C108 1.3900 . ?
C104 C105 1.3900 . ?
C104 F29 1.36(3) . ?
C105 C106 1.3900 . ?
C106 H106 0.9500 . ?
C106 C107 1.3900 . ?
C107 H107 0.9500 . ?
C107 C108 1.3900 . ?
F20 C130 1.31(3) . ?
C110 H110 0.9500 . ?
C110 C111 1.3900 . ?
C110 C115 1.3900 . ?
C111 H111 0.9500 . ?
C111 C112 1.3900 . ?
C112 C113 1.3900 . ?
C112 F38 1.393(10) . ?
C113 C114 1.3900 . ?
C113 F39 1.393(10) . ?
C114 H114 0.9500 . ?
C114 C115 1.3900 . ?
C116 C233 1.47(4) . ?
F21 C201 1.34(3) . ?
C117 C118 1.3900 . ?
C117 C122 1.3900 . ?
C117 F31 1.387(10) . ?
C118 C119 1.3900 . ?
C118 F27 1.35(4) . ?
C119 H119 0.9500 . ?
C119 C120 1.3900 . ?
C120 H120 0.9500 . ?
C120 C121 1.3900 . ?
C121 C122 1.3900 . ?
C122 H122 0.9500 . ?
C123 C129 1.289(9) . ?
F22 C169 1.398(10) . ?
C125 C192 1.20(4) . ?
C126 C235 1.492(10) . ?
F23 C162 1.29(3) . ?
C130 C131 1.3900 . ?
C130 C135 1.3900 . ?
C131 C132 1.3900 . ?
C132 H132 0.9500 . ?
C132 C133 1.3900 . ?
C133 C134 1.3900 . ?
C134 H134 0.9500 . ?
C134 C135 1.3900 . ?
C135 H135 0.9500 . ?
C136 C137 1.198(10) . ?
C136 C263 1.42(4) . ?
C138 C222 1.251(10) . ?
C139 H139 0.9500 . ?
C139 C140 1.3900 . ?
C139 C144 1.3900 . ?
C140 C141 1.3900 . ?
C140 F30 1.27(3) . ?
C141 C142 1.3900 . ?
C142 H142 0.9500 . ?
C142 C143 1.3900 . ?
C143 H143 0.9500 . ?
C143 C144 1.3900 . ?
C145 H145 0.9500 . ?
C145 C146 1.3900 . ?
C145 C150 1.3900 . ?
C146 C147 1.3900 . ?
C147 H147 0.9500 . ?
C147 C148 1.3900 . ?
C148 C149 1.3900 . ?
C148 F32 1.382(10) . ?
C149 C150 1.3900 . ?
C150 H150 0.9500 . ?
C151 C152 1.3900 . ?
C151 C156 1.3900 . ?
C152 C153 1.3900 . ?
C153 H153 0.9500 . ?
C153 C154 1.3900 . ?
C154 C155 1.3900 . ?
C155 H155 0.9500 . ?
C155 C156 1.3900 . ?
C156 H156 0.9500 . ?
C158 C159 1.48(4) . ?
C159 C160 1.3900 . ?
C159 C164 1.3900 . ?
C160 H160 0.9500 . ?
C160 C161 1.3900 . ?
C161 H161 0.9500 . ?
C161 C162 1.3900 . ?
C162 C163 1.3900 . ?
C163 C164 1.3900 . ?
C164 H164 0.9500 . ?
C165 C166 1.3900 . ?
C165 C170 1.3900 . ?
C166 H166 0.9500 . ?
C166 C167 1.3900 . ?
C167 H167 0.9500 . ?
C167 C168 1.3900 . ?
C168 C169 1.3900 . ?
C169 C170 1.3900 . ?
C170 H170 0.9500 . ?
C171 C205 1.248(10) . ?
C172 C173 1.3900 . ?
C172 C177 1.3900 . ?
C173 H173 0.9500 . ?
C173 C174 1.3900 . ?
C174 H174 0.9500 . ?
C174 C175 1.3900 . ?
C175 C176 1.3900 . ?
C176 H176 0.9500 . ?
C176 C177 1.3900 . ?
C178 C179 1.3900 . ?
C178 C183 1.3900 . ?
C178 C205 1.446(10) . ?
C179 H179 0.9500 . ?
C179 C180 1.3900 . ?
C180 H180 0.9500 . ?
C180 C181 1.3900 . ?
C181 C182 1.3900 . ?
C181 F37 1.395(10) . ?
C182 C183 1.3900 . ?
C182 F35 1.31(4) . ?
C183 H183 0.9500 . ?
C184 H184 0.9500 . ?
C184 C185 1.3900 . ?
C184 C189 1.3900 . ?
C185 H185 0.9500 . ?
C185 C186 1.3900 . ?
C186 C187 1.3900 . ?
C186 F48 1.32(3) . ?
C187 C188 1.3900 . ?
C187 F43 1.32(3) . ?
C188 H188 0.9500 . ?
C188 C189 1.3900 . ?
C190 C214 1.35(4) . ?
C191 C221 1.240(10) . ?
C191 C254 1.442(10) . ?
C193 H193 0.9500 . ?
C193 C194 1.3900 . ?
C193 C198 1.3900 . ?
C194 C195 1.3900 . ?
C195 H195 0.9500 . ?
C195 C196 1.3900 . ?
C196 H196 0.9500 . ?
C196 C197 1.3900 . ?
C197 C198 1.3900 . ?
C197 F49 1.40(3) . ?
C198 F65 1.342(10) . ?
Ag27 C265 2.54(3) . ?
Ag27 C278 2.33(4) . ?
C199 H199 0.9500 . ?
C199 C200 1.3900 . ?
C199 C204 1.3900 . ?
C200 C201 1.3900 . ?
C201 C202 1.3900 . ?
C202 H202 0.9500 . ?
C202 C203 1.3900 . ?
C203 C204 1.3900 . ?
C204 H204 0.9500 . ?
C206 C207 1.3900 . ?
C206 C211 1.3900 . ?
C207 H207 0.9500 . ?
C207 C208 1.3900 . ?
C208 H208 0.9500 . ?
C208 C209 1.3900 . ?
C209 C210 1.3900 . ?
C209 F51 1.39(4) . ?
C210 C211 1.3900 . ?
C210 F54 1.44(6) . ?
C211 H211 0.9500 . ?
C212 C213 1.20(6) . ?
C213 C248 1.44(5) . ?
C214 C215 1.3900 . ?
C214 C219 1.3900 . ?
C215 H215 0.9500 . ?
C215 C216 1.3900 . ?
C216 C217 1.3900 . ?
C216 F64 1.348(10) . ?
C217 C218 1.3900 . ?
C217 F63 1.353(10) . ?
C218 H218 0.9500 . ?
C218 C219 1.3900 . ?
C219 H219 0.9500 . ?
C224 H224 0.9500 . ?
C224 C225 1.3900 . ?
C224 C223 1.3900 . ?
C225 H225 0.9500 . ?
C225 C226 1.3900 . ?
C226 C227 1.3900 . ?
C226 F52 1.398(10) . ?
C227 C228 1.3900 . ?
C227 F55 1.346(10) . ?
C228 H228 0.9500 . ?
C228 C223 1.3900 . ?
F44 C230 1.31(3) . ?
F45 C257 1.18(4) . ?
F46 C231 1.44(4) . ?
F47 C251 1.344(10) . ?
F53 C252 1.36(4) . ?
C229 H229 0.9500 . ?
C229 C230 1.3900 . ?
C229 C234 1.3900 . ?
C230 C231 1.3900 . ?
C231 C232 1.3900 . ?
C232 H232 0.9500 . ?
C232 C233 1.3900 . ?
C233 C234 1.3900 . ?
C234 H234 0.9500 . ?
C235 C236 1.3900 . ?
C235 C240 1.3900 . ?
C236 H236 0.9500 . ?
C236 C237 1.3900 . ?
C237 H237 0.9500 . ?
C237 C238 1.3900 . ?
C238 C239 1.3900 . ?
C238 F66 1.265(7) . ?
C239 C240 1.3900 . ?
C239 F67 1.346(10) . ?
C240 H240 0.9500 . ?
C241 C242 1.3900 . ?
C241 C246 1.3900 . ?
C241 F57 1.347(10) . ?
C242 H242 0.9500 . ?
C242 C243 1.3900 . ?
C243 H243 0.9500 . ?
C243 C244 1.3900 . ?
C244 C245 1.3900 . ?
C245 H245 0.9500 . ?
C245 C246 1.3900 . ?
C246 F56 1.345(10) . ?
C247 H247 0.9500 . ?
C247 C248 1.3900 . ?
C247 C252 1.3900 . ?
C248 C249 1.3900 . ?
C249 H249 0.9500 . ?
C249 C250 1.3900 . ?
C250 H250 0.9500 . ?
C250 C251 1.3900 . ?
C251 C252 1.3900 . ?
C253 H253 0.9500 . ?
C253 C254 1.3900 . ?
C253 C258 1.3900 . ?
C254 C255 1.3900 . ?
C255 H255 0.9500 . ?
C255 C256 1.3900 . ?
C256 H256 0.9500 . ?
C256 C257 1.3900 . ?
C257 C258 1.3900 . ?
C258 F58 1.347(10) . ?
C259 C260 1.3900 . ?
C259 C264 1.3900 . ?
C259 F61 1.350(10) . ?
C260 C261 1.3900 . ?
C260 F62 1.350(10) . ?
C261 H261 0.9500 . ?
C261 C262 1.3900 . ?
C262 H262 0.9500 . ?
C262 C263 1.3900 . ?
C263 C264 1.3900 . ?
C264 H264 0.9500 . ?
F59 C270 1.349(10) . ?
F60 C269 1.348(10) . ?
C265 C266 1.490(10) . ?
C265 C278 1.270(10) . ?
C266 C267 1.3900 . ?
C266 C271 1.3900 . ?
C267 H267 0.9500 . ?
C267 C268 1.3900 . ?
C268 H268 0.9500 . ?
C268 C269 1.3900 . ?
C269 C270 1.3900 . ?
C270 C271 1.3900 . ?
C271 H271 0.9500 . ?
P1 C277 1.743(10) . ?
P1 C279 1.796(10) . ?
P1 C285 1.754(10) . ?
P1 C296 1.805(10) . ?
C272 H272 0.9500 . ?
C272 C273 1.3900 . ?
C272 C277 1.3900 . ?
C273 H273 0.9500 . ?
C273 C274 1.3900 . ?
C274 H274 0.9500 . ?
C274 C275 1.3900 . ?
C275 H275 0.9500 . ?
C275 C276 1.3900 . ?
C276 H276 0.9500 . ?
C276 C277 1.3900 . ?
C279 C280 1.3900 . ?
C279 C284 1.3900 . ?
C280 H280 0.9500 . ?
C280 C281 1.3900 . ?
C281 H281 0.9500 . ?
C281 C282 1.3900 . ?
C282 H282 0.9500 . ?
C282 C283 1.3900 . ?
C283 H283 0.9500 . ?
C283 C284 1.3900 . ?
C284 H284 0.9500 . ?
C285 C286 1.3900 . ?
C285 C290 1.3900 . ?
C286 H286 0.9500 . ?
C286 C287 1.3900 . ?
C287 H287 0.9500 . ?
C287 C288 1.3900 . ?
C288 H288 0.9500 . ?
C288 C289 1.3900 . ?
C289 H289 0.9500 . ?
C289 C290 1.3900 . ?
C290 H290 0.9500 . ?
C291 H291 0.9500 . ?
C291 C292 1.3900 . ?
C291 C296 1.3900 . ?
C292 H292 0.9500 . ?
C292 C293 1.3900 . ?
C293 H293 0.9500 . ?
C293 C294 1.3900 . ?
C294 H294 0.9500 . ?
C294 C295 1.3900 . ?
C295 H295 0.9500 . ?
C295 C296 1.3900 . ?

loop_
_geom_torsion_atom_site_label_1
_geom_torsion_atom_site_label_2
_geom_torsion_atom_site_label_3
_geom_torsion_atom_site_label_4
_geom_torsion
_geom_torsion_site_symmetry_1
_geom_torsion_site_symmetry_2
_geom_torsion_site_symmetry_3
_geom_torsion_site_symmetry_4
_geom_torsion_publ_flag
Au3 Au24 C123 Ag16 -8.5(13) . . . . ?
Au17 Au32 C17 Ag6 -17.3(11) . . . . ?
Au17 Au32 C17 Ag22 55.2(5) . . . . ?
Au17 Au32 C17 C124 116(16) . . . . ?
Au17 Au32 C278 Ag27 11.4(15) . . . . ?
Au17 Au32 C278 C265 126(10) . . . . ?
Au19 C7 C18 Ag6 176(16) . . . . ?
Au19 C7 C18 C115 24(33) . . . . ?
Au32 C17 C124 Ag6 -136(16) . . . . ?
Au32 C17 C124 C54 68(21) . . . . ?
Ag1 Au32 C17 Ag6 41.1(13) . . . . ?
Ag1 Au32 C17 Ag22 113.6(5) . . . . ?
Ag1 Au32 C17 C124 175(15) . . . . ?
Ag1 Au32 C278 Ag27 -45.9(12) . . . . ?
Ag1 Au32 C278 C265 68(10) . . . . ?
Ag1 C39 C96 C97 -91(2) . . . . ?
Ag1 C39 C96 C101 88(3) . . . . ?
Ag2 C7 C18 Ag6 -78.5(17) . . . . ?
Ag2 C7 C18 C115 129(19) . . . . ?
Ag2 C35 C65 C60 107(2) . . . . ?
Ag2 C35 C65 C64 -75(3) . . . . ?
Ag5 Au24 C123 Ag16 45.3(10) . . . . ?
Ag5 C191 C221 Au34 -114(13) . . . . ?
Ag5 C191 C254 C253 88(3) . . . . ?
Ag5 C191 C254 C255 -91(4) . . . . ?
Ag6 C7 C18 C115 -153(19) . . . . ?
Ag6 C17 C124 C54 -156(10) . . . . ?
Ag6 C18 C115 C110 56(3) . . . . ?
Ag6 C18 C115 C114 -130.3(18) . . . . ?
Ag8 Au24 C123 Ag16 40(2) . . . . ?
Ag9 C136 C137 Au33 -161(23) . . . . ?
Ag9 C136 C263 C262 -93(4) . . . . ?
Ag9 C136 C263 C264 87(4) . . . . ?
Ag10 C75 C157 Au33 -166(33) . . . . ?
Ag10 C75 C206 C207 84(5) . . . . ?
Ag10 C75 C206 C211 -92(4) . . . . ?
Ag11 C212 C213 C248 121(15) . . . . ?
Ag11 C213 C248 C247 -82(4) . . . . ?
Ag11 C213 C248 C249 96(4) . . . . ?
Ag12 C76 C144 C139 66(3) . . . . ?
Ag12 C76 C144 C143 -108(3) . . . . ?
Ag14 C2 C38 C194 -161(21) . . . . ?
Ag15 C28 C72 C67 -84(3) . . . . ?
Ag15 C28 C72 C71 94(3) . . . . ?
Ag16 C123 C129 C40 -172(19) . . . . ?
Ag17 C46 C220 Au34 71(4) . . . . ?
Ag17 C46 C223 C224 -78(3) . . . . ?
Ag17 C46 C223 C228 97(3) . . . . ?
Ag18 C158 C159 C160 -95(3) . . . . ?
Ag18 C158 C159 C164 83(3) . . . . ?
Ag19 C36 C126 C235 -59(18) . . . . ?
Ag19 C126 C235 C236 102.2(19) . . . . ?
Ag19 C126 C235 C240 -104(3) . . . . ?
Ag20 Au24 C123 Ag16 -52.7(9) . . . . ?
Ag20 C12 C190 C214 -160(24) . . . . ?
Ag20 C190 C214 C215 -99(3) . . . . ?
Ag20 C190 C214 C219 77(4) . . . . ?
Ag21 C32 C66 Au31 170(33) . . . . ?
Ag21 C32 C244 C243 -94(4) . . . . ?
Ag21 C32 C244 C245 92(4) . . . . ?
Ag22 Au32 C17 Ag6 -72.5(11) . . . . ?
Ag22 Au32 C17 C124 61(15) . . . . ?
Ag22 Au32 C278 Ag27 71.4(18) . . . . ?
Ag22 Au32 C278 C265 -174(9) . . . . ?
Ag22 C17 C124 Ag6 -76.1(9) . . . . ?
Ag22 C17 C124 C54 128(9) . . . . ?
Ag22 C34 C90 C91 -107(3) . . . . ?
Ag22 C34 C90 C95 77(3) . . . . ?
Ag25 C4 C29 Au23 132(18) . . . . ?
Ag25 C4 C29 Ag4 -94.5(16) . . . . ?
Ag25 C4 C48 C49 23(3) . . . . ?
Ag25 C4 C48 C53 -154.2(17) . . . . ?
Ag26 Au32 C17 Ag6 -61.9(16) . . . . ?
Ag26 Au32 C17 Ag22 10.6(12) . . . . ?
Ag26 Au32 C17 C124 72(16) . . . . ?
Ag26 Au32 C278 Ag27 53.1(9) . . . . ?
Ag26 Au32 C278 C265 167(11) . . . . ?
Ag26 C14 C121 C120 161.0(17) . . . . ?
Ag26 C14 C121 C122 -13(3) . . . . ?
C2 C38 C194 C193 -131(20) . . . . ?
C2 C38 C194 C195 56(22) . . . . ?
F2 C62 C63 F11 0(2) . . . . ?
F2 C62 C63 C64 -180(2) . . . . ?
F3 C172 C173 C174 -177(2) . . . . ?
F3 C172 C177 F1 -1(3) . . . . ?
F3 C172 C177 C176 177(2) . . . . ?
C4 C48 C49 C50 -178(3) . . . . ?
C4 C48 C53 C52 178(3) . . . . ?
F4 C81 C82 C83 -177(2) . . . . ?
C7 C18 C115 C110 -154(19) . . . . ?
C7 C18 C115 C114 20(20) . . . . ?
C8 C146 C147 C148 176(3) . . . . ?
C9 C175 C176 C177 171(2) . . . . ?
F5 C21 C22 C23 179(3) . . . . ?
F5 C21 C22 F24 -3(3) . . . . ?
C12 C190 C214 C215 59(24) . . . . ?
C12 C190 C214 C219 -125(23) . . . . ?
C14 C121 C122 C117 174(3) . . . . ?
C19 C20 C21 F5 -179(3) . . . . ?
C19 C20 C21 C22 0.0 . . . . ?
C20 C19 C24 C23 0.0 . . . . ?
C20 C21 C22 C23 0.0 . . . . ?
C20 C21 C22 F24 179(3) . . . . ?
C21 C22 C23 C24 0.0 . . . . ?
C22 C23 C24 C19 0.0 . . . . ?
C24 C19 C20 C21 0.0 . . . . ?
C26 Au24 C123 Ag16 171(6) . . . . ?
C27 C203 C204 C199 179(2) . . . . ?
F7 C80 C81 F4 2(3) . . . . ?
F7 C80 C81 C82 -176(2) . . . . ?
C29 C4 C48 C49 170(20) . . . . ?
C29 C4 C48 C53 -7(22) . . . . ?
C30 C19 C20 C21 -176(3) . . . . ?
C30 C19 C24 C23 176(3) . . . . ?
C32 C244 C245 C246 175(5) . . . . ?
C33 C14 C121 C120 6(16) . . . . ?
C33 C14 C121 C122 -168(14) . . . . ?
C34 C90 C91 C92 -176(3) . . . . ?
C34 C90 C95 C94 176(3) . . . . ?
F8 C168 C169 F22 2(3) . . . . ?
F8 C168 C169 C170 -178(3) . . . . ?
F9 C105 C106 C107 176(3) . . . . ?
C36 C126 C235 C236 155(17) . . . . ?
C36 C126 C235 C240 -51(20) . . . . ?
F10 C131 C132 C133 -177(3) . . . . ?
C37 C154 C155 C156 179(3) . . . . ?
F11 C63 C64 C65 -179(3) . . . . ?
C38 C194 C195 C196 173(4) . . . . ?
F12 C149 C150 C145 179(2) . . . . ?
C39 C96 C97 C98 180(2) . . . . ?
C39 C96 C101 C100 -180(3) . . . . ?
F13 C152 C153 C154 176(3) . . . . ?
C40 C41 C42 C43 0.0 . . . . ?
C40 C41 C42 F68 -173(2) . . . . ?
C41 C40 C45 C44 0.0 . . . . ?
C41 C40 C129 Ag16 -14(4) . . . . ?
C41 C40 C129 C123 157(18) . . . . ?
C41 C42 C43 C44 0.0 . . . . ?
C41 C42 C43 F50 178(2) . . . . ?
C42 C43 C44 C45 0.0 . . . . ?
C43 C44 C45 C40 0.0 . . . . ?
C45 C40 C41 C42 0.0 . . . . ?
C45 C40 C129 Ag16 164(2) . . . . ?
C45 C40 C129 C123 -25(20) . . . . ?
C47 C165 C166 C167 176(3) . . . . ?
C47 C165 C170 C169 -176(3) . . . . ?
C48 C4 C29 Au23 -18(37) . . . . ?
C48 C4 C29 Ag4 116(20) . . . . ?
C48 C4 C29 Ag25 -150(20) . . . . ?
C48 C49 C50 C51 0.0 . . . . ?
C48 C49 C50 F18 -178(4) . . . . ?
C49 C48 C53 C52 0.0 . . . . ?
C49 C50 C51 C52 0.0 . . . . ?
C49 C50 C51 F15 177(4) . . . . ?
C50 C51 C52 C53 0.0 . . . . ?
C51 C52 C53 C48 0.0 . . . . ?
C53 C48 C49 C50 0.0 . . . . ?
F14 C151 C152 F13 -2(3) . . . . ?
F14 C151 C152 C153 174(3) . . . . ?
F14 C151 C156 C155 -174(3) . . . . ?
C54 C55 C56 C57 0.0 . . . . ?
C54 C55 C56 F41 174(3) . . . . ?
C55 C54 C59 C58 0.0 . . . . ?
C55 C54 C124 Ag6 -142(2) . . . . ?
C55 C54 C124 C17 10(11) . . . . ?
C55 C56 C57 C58 0.0 . . . . ?
C55 C56 C57 F40 -176(3) . . . . ?
C56 C57 C58 C59 0.0 . . . . ?
C57 C58 C59 C54 0.0 . . . . ?
C59 C54 C55 C56 0.0 . . . . ?
C59 C54 C124 Ag6 41(3) . . . . ?
C59 C54 C124 C17 -168(9) . . . . ?
F15 C51 C52 C53 -177(3) . . . . ?
C60 C61 C62 F2 180(2) . . . . ?
C60 C61 C62 C63 0.0 . . . . ?
C61 C60 C65 C35 178(3) . . . . ?
C61 C60 C65 C64 0.0 . . . . ?
C61 C62 C63 F11 179(2) . . . . ?
C61 C62 C63 C64 0.0 . . . . ?
C62 C63 C64 C65 0.0 . . . . ?
C63 C64 C65 C35 -178(3) . . . . ?
C63 C64 C65 C60 0.0 . . . . ?
C65 C60 C61 C62 0.0 . . . . ?
C67 C68 C69 C70 0.0 . . . . ?
C67 C68 C69 F33 -179(2) . . . . ?
C68 C67 C72 C28 179(3) . . . . ?
C68 C67 C72 C71 0.0 . . . . ?
C68 C69 C70 C71 0.0 . . . . ?
C68 C69 C70 F34 -180.0(9) . . . . ?
C69 C70 C71 C72 0.0 . . . . ?
C70 C71 C72 C28 -179(3) . . . . ?
C70 C71 C72 C67 0.0 . . . . ?
C72 C28 C109 Ag15 153(11) . . . . ?
C72 C67 C68 C69 0.0 . . . . ?
C75 C206 C207 C208 -176(3) . . . . ?
C75 C206 C211 C210 176(3) . . . . ?
F16 C200 C201 F21 2(3) . . . . ?
F16 C200 C201 C202 178(3) . . . . ?
F17 C163 C164 C159 -178(3) . . . . ?
C78 C79 C80 F7 176(2) . . . . ?
C78 C79 C80 C81 0.0 . . . . ?
C79 C78 C83 C82 0.0 . . . . ?
C79 C80 C81 F4 178(2) . . . . ?
C79 C80 C81 C82 0.0 . . . . ?
C80 C81 C82 C83 0.0 . . . . ?
C81 C82 C83 C78 0.0 . . . . ?
C83 C78 C79 C80 0.0 . . . . ?
C84 C85 C86 C87 0.0 . . . . ?
C85 C84 C89 F6 179(3) . . . . ?
C85 C84 C89 C88 0.0 . . . . ?
C85 C86 C87 C88 0.0 . . . . ?
C85 C86 C87 C138 177(3) . . . . ?
C86 C87 C88 C89 0.0 . . . . ?
C87 C88 C89 F6 -179(3) . . . . ?
C87 C88 C89 C84 0.0 . . . . ?
C89 C84 C85 C86 0.0 . . . . ?
C90 C91 C92 C93 0.0 . . . . ?
C91 C90 C95 C94 0.0 . . . . ?
C91 C92 C93 C94 0.0 . . . . ?
C91 C92 C93 F25 -179(3) . . . . ?
C92 C93 C94 C95 0.0 . . . . ?
C92 C93 C94 F26 -177(3) . . . . ?
C93 C94 C95 C90 0.0 . . . . ?
C95 C90 C91 C92 0.0 . . . . ?
C96 C97 C98 C99 0.0 . . . . ?
C97 C96 C101 C100 0.0 . . . . ?
C97 C98 C99 C100 0.0 . . . . ?
C97 C98 C99 F28 179(3) . . . . ?
C98 C99 C100 C101 0.0 . . . . ?
C98 C99 C100 F36 -171(3) . . . . ?
C99 C100 C101 C96 0.0 . . . . ?
C101 C96 C97 C98 0.0 . . . . ?
F18 C50 C51 C52 178(3) . . . . ?
F18 C50 C51 F15 -5(4) . . . . ?
C102 C133 C134 C135 177(3) . . . . ?
F19 C141 C142 C143 178(3) . . . . ?
C103 C104 C105 F9 -176(3) . . . . ?
C103 C104 C105 C106 0.0 . . . . ?
C104 C103 C108 C74 174(3) . . . . ?
C104 C103 C108 C107 0.0 . . . . ?
C104 C105 C106 C107 0.0 . . . . ?
C105 C106 C107 C108 0.0 . . . . ?
C106 C107 C108 C74 -174(3) . . . . ?
C106 C107 C108 C103 0.0 . . . . ?
C108 C103 C104 C105 0.0 . . . . ?
C108 C103 C104 F29 175(3) . . . . ?
F20 C130 C131 F10 -5(3) . . . . ?
F20 C130 C131 C132 177(3) . . . . ?
F20 C130 C135 C134 -177(3) . . . . ?
C109 C28 C72 C67 130(10) . . . . ?
C109 C28 C72 C71 -51(12) . . . . ?
C110 C111 C112 C113 0.0 . . . . ?
C110 C111 C112 F38 178(2) . . . . ?
C111 C110 C115 C18 174(3) . . . . ?
C111 C110 C115 C114 0.0 . . . . ?
C111 C112 C113 C114 0.0 . . . . ?
C111 C112 C113 F39 170(3) . . . . ?
C112 C113 C114 C115 0.0 . . . . ?
C113 C114 C115 C18 -174(3) . . . . ?
C113 C114 C115 C110 0.0 . . . . ?
C115 C110 C111 C112 0.0 . . . . ?
C116 C233 C234 C229 -173(4) . . . . ?
F21 C201 C202 C203 176(3) . . . . ?
C117 C118 C119 C120 0.0 . . . . ?
C118 C117 C122 C121 0.0 . . . . ?
C118 C119 C120 C121 0.0 . . . . ?
C119 C120 C121 C14 -174(3) . . . . ?
C119 C120 C121 C122 0.0 . . . . ?
C120 C121 C122 C117 0.0 . . . . ?
C121 C14 C33 Ag26 158(15) . . . . ?
C122 C117 C118 C119 0.0 . . . . ?
C122 C117 C118 F27 178(2) . . . . ?
C124 C54 C55 C56 -178(3) . . . . ?
C124 C54 C59 C58 178(3) . . . . ?
F22 C169 C170 C165 -180(3) . . . . ?
C126 C235 C236 C237 156(3) . . . . ?
C126 C235 C240 C239 -151(4) . . . . ?
F23 C162 C163 F17 -5(4) . . . . ?
F23 C162 C163 C164 178(3) . . . . ?
C129 C40 C41 C42 178(3) . . . . ?
C129 C40 C45 C44 -178(3) . . . . ?
C130 C131 C132 C133 0.0 . . . . ?
C131 C130 C135 C134 0.0 . . . . ?
C131 C132 C133 C102 -178(3) . . . . ?
C131 C132 C133 C134 0.0 . . . . ?
C132 C133 C134 C135 0.0 . . . . ?
C133 C134 C135 C130 0.0 . . . . ?
C135 C130 C131 F10 177(3) . . . . ?
C135 C130 C131 C132 0.0 . . . . ?
C136 C263 C264 C259 -180(3) . . . . ?
C137 C136 C263 C262 59(34) . . . . ?
C137 C136 C263 C264 -122(32) . . . . ?
C138 C87 C88 C89 -176(3) . . . . ?
C139 C140 C141 F19 -178(3) . . . . ?
C139 C140 C141 C142 0.0 . . . . ?
C140 C139 C144 C76 -174(3) . . . . ?
C140 C139 C144 C143 0.0 . . . . ?
C140 C141 C142 C143 0.0 . . . . ?
C141 C142 C143 C144 0.0 . . . . ?
C142 C143 C144 C76 174(3) . . . . ?
C142 C143 C144 C139 0.0 . . . . ?
C144 C139 C140 C141 0.0 . . . . ?
C144 C139 C140 F30 172(4) . . . . ?
C145 C146 C147 C148 0.0 . . . . ?
C146 C145 C150 C149 0.0 . . . . ?
C146 C147 C148 C149 0.0 . . . . ?
C146 C147 C148 F32 -169(3) . . . . ?
C147 C148 C149 F12 -179(3) . . . . ?
C147 C148 C149 C150 0.0 . . . . ?
C148 C149 C150 C145 0.0 . . . . ?
C150 C145 C146 C8 -176(3) . . . . ?
C150 C145 C146 C147 0.0 . . . . ?
C151 C152 C153 C154 0.0 . . . . ?
C152 C151 C156 C155 0.0 . . . . ?
C152 C153 C154 C37 -179(3) . . . . ?
C152 C153 C154 C155 0.0 . . . . ?
C153 C154 C155 C156 0.0 . . . . ?
C154 C155 C156 C151 0.0 . . . . ?
C156 C151 C152 F13 -176(3) . . . . ?
C156 C151 C152 C153 0.0 . . . . ?
F24 C22 C23 C24 -179(3) . . . . ?
C158 C159 C160 C161 178(3) . . . . ?
C158 C159 C164 C163 -178(3) . . . . ?
F25 C93 C94 C95 179(3) . . . . ?
F25 C93 C94 F26 2(3) . . . . ?
C159 C160 C161 C162 0.0 . . . . ?
C160 C159 C164 C163 0.0 . . . . ?
C160 C161 C162 F23 -177(3) . . . . ?
C160 C161 C162 C163 0.0 . . . . ?
C161 C162 C163 F17 177(4) . . . . ?
C161 C162 C163 C164 0.0 . . . . ?
C162 C163 C164 C159 0.0 . . . . ?
C164 C159 C160 C161 0.0 . . . . ?
F26 C94 C95 C90 177(3) . . . . ?
F27 C118 C119 C120 -178(2) . . . . ?
C165 C166 C167 C168 0.0 . . . . ?
C166 C165 C170 C169 0.0 . . . . ?
C166 C167 C168 F8 178(3) . . . . ?
C166 C167 C168 C169 0.0 . . . . ?
C167 C168 C169 F22 180(3) . . . . ?
C167 C168 C169 C170 0.0 . . . . ?
C168 C169 C170 C165 0.0 . . . . ?
C170 C165 C166 C167 0.0 . . . . ?
F28 C99 C100 C101 -180(3) . . . . ?
F28 C99 C100 F36 9(3) . . . . ?
F29 C104 C105 F9 9(3) . . . . ?
F29 C104 C105 C106 -175(3) . . . . ?
F30 C140 C141 F19 9(3) . . . . ?
F30 C140 C141 C142 -173(3) . . . . ?
C172 C173 C174 C175 0.0 . . . . ?
C173 C172 C177 F1 -178(2) . . . . ?
C173 C172 C177 C176 0.0 . . . . ?
C173 C174 C175 C9 -171(2) . . . . ?
C173 C174 C175 C176 0.0 . . . . ?
C174 C175 C176 C177 0.0 . . . . ?
C175 C176 C177 F1 178(2) . . . . ?
C175 C176 C177 C172 0.0 . . . . ?
C177 C172 C173 C174 0.0 . . . . ?
F31 C117 C118 C119 -178.8(19) . . . . ?
F31 C117 C118 F27 -1(2) . . . . ?
F31 C117 C122 C121 179(2) . . . . ?
C178 C179 C180 C181 0.0 . . . . ?
C179 C178 C183 C182 0.0 . . . . ?
C179 C180 C181 C182 0.0 . . . . ?
C179 C180 C181 F37 180(4) . . . . ?
C180 C181 C182 C183 0.0 . . . . ?
C180 C181 C182 F35 -173(4) . . . . ?
C181 C182 C183 C178 0.0 . . . . ?
C183 C178 C179 C180 0.0 . . . . ?
C184 C185 C186 C187 0.0 . . . . ?
C184 C185 C186 F48 -180(3) . . . . ?
C185 C184 C189 C77 -179(3) . . . . ?
C185 C184 C189 C188 0.0 . . . . ?
C185 C186 C187 C188 0.0 . . . . ?
C185 C186 C187 F43 178(3) . . . . ?
C186 C187 C188 C189 0.0 . . . . ?
C187 C188 C189 C77 179(3) . . . . ?
C187 C188 C189 C184 0.0 . . . . ?
C189 C184 C185 C186 0.0 . . . . ?
F32 C148 C149 F12 -8(3) . . . . ?
F32 C148 C149 C150 171(3) . . . . ?
C190 C214 C215 C216 176(3) . . . . ?
C190 C214 C219 C218 -176(3) . . . . ?
F33 C69 C70 C71 179(2) . . . . ?
F33 C69 C70 F34 -1(2) . . . . ?
C191 C254 C255 C256 179(3) . . . . ?
C192 C78 C79 C80 -172(2) . . . . ?
C192 C78 C83 C82 173(2) . . . . ?
F34 C70 C71 C72 180.0(10) . . . . ?
C193 C194 C195 C196 0.0 . . . . ?
C194 C193 C198 C197 0.0 . . . . ?
C194 C193 C198 F65 178.9(10) . . . . ?
C194 C195 C196 C197 0.0 . . . . ?
C195 C196 C197 C198 0.0 . . . . ?
C195 C196 C197 F49 161(4) . . . . ?
C196 C197 C198 C193 0.0 . . . . ?
C196 C197 C198 F65 -179.1(9) . . . . ?
C198 C193 C194 C38 -173(4) . . . . ?
C198 C193 C194 C195 0.0 . . . . ?
Ag27 Au32 C17 Ag6 0(3) . . . . ?
Ag27 Au32 C17 Ag22 72.3(18) . . . . ?
Ag27 Au32 C17 C124 133(15) . . . . ?
Ag27 Au32 C278 C265 114(11) . . . . ?
Ag27 C265 C266 C267 -117(3) . . . . ?
Ag27 C265 C266 C271 66(3) . . . . ?
Ag27 C265 C278 Au32 -117(10) . . . . ?
F35 C182 C183 C178 172(4) . . . . ?
F36 C100 C101 C96 171(3) . . . . ?
F37 C181 C182 C183 -180(4) . . . . ?
F37 C181 C182 F35 8(4) . . . . ?
C199 C200 C201 F21 -176(3) . . . . ?
C199 C200 C201 C202 0.0 . . . . ?
C200 C199 C204 C203 0.0 . . . . ?
C200 C201 C202 C203 0.0 . . . . ?
C201 C202 C203 C27 -179(2) . . . . ?
C201 C202 C203 C204 0.0 . . . . ?
C202 C203 C204 C199 0.0 . . . . ?
C204 C199 C200 F16 -178(3) . . . . ?
C204 C199 C200 C201 0.0 . . . . ?
C205 C178 C179 C180 179(4) . . . . ?
C205 C178 C183 C182 -179(4) . . . . ?
F38 C112 C113 C114 -178(2) . . . . ?
F38 C112 C113 F39 -8(3) . . . . ?
F39 C113 C114 C115 -170(3) . . . . ?
F40 C57 C58 C59 176(3) . . . . ?
F41 C56 C57 C58 -173(4) . . . . ?
F41 C56 C57 F40 11(4) . . . . ?
C206 C207 C208 C209 0.0 . . . . ?
C207 C206 C211 C210 0.0 . . . . ?
C207 C208 C209 C210 0.0 . . . . ?
C207 C208 C209 F51 177(3) . . . . ?
C208 C209 C210 C211 0.0 . . . . ?
C208 C209 C210 F54 179(4) . . . . ?
C209 C210 C211 C206 0.0 . . . . ?
C211 C206 C207 C208 0.0 . . . . ?
C212 C213 C248 C247 165(14) . . . . ?
C212 C213 C248 C249 -16(17) . . . . ?
C213 C248 C249 C250 -178(4) . . . . ?
C214 C215 C216 C217 0.0 . . . . ?
C214 C215 C216 F64 -179(4) . . . . ?
C215 C214 C219 C218 0.0 . . . . ?
C215 C216 C217 C218 0.0 . . . . ?
C215 C216 C217 F63 177(3) . . . . ?
C216 C217 C218 C219 0.0 . . . . ?
C217 C218 C219 C214 0.0 . . . . ?
C219 C214 C215 C216 0.0 . . . . ?
F42 C84 C85 C86 -178(3) . . . . ?
F42 C84 C89 F6 -4(3) . . . . ?
F42 C84 C89 C88 178(3) . . . . ?
C220 C46 C223 C224 104(7) . . . . ?
C220 C46 C223 C228 -81(7) . . . . ?
C221 C191 C254 C253 -164(12) . . . . ?
C221 C191 C254 C255 18(15) . . . . ?
C224 C225 C226 C227 0.0 . . . . ?
C224 C225 C226 F52 -169(3) . . . . ?
C225 C224 C223 C46 175(2) . . . . ?
C225 C224 C223 C228 0.0 . . . . ?
C225 C226 C227 C228 0.0 . . . . ?
C225 C226 C227 F55 -146(3) . . . . ?
C226 C227 C228 C223 0.0 . . . . ?
C227 C228 C223 C46 -175(2) . . . . ?
C227 C228 C223 C224 0.0 . . . . ?
C223 C46 C220 Au34 -111(7) . . . . ?
C223 C46 C220 Ag17 178(7) . . . . ?
C223 C224 C225 C226 0.0 . . . . ?
F43 C187 C188 C189 -178(3) . . . . ?
F44 C230 C231 F46 -2(4) . . . . ?
F44 C230 C231 C232 -177(4) . . . . ?
F45 C257 C258 C253 -179(4) . . . . ?
F45 C257 C258 F58 4(4) . . . . ?
F46 C231 C232 C233 -175(4) . . . . ?
F47 C251 C252 F53 -8(4) . . . . ?
F47 C251 C252 C247 167(3) . . . . ?
F48 C186 C187 C188 180(3) . . . . ?
F48 C186 C187 F43 -3(3) . . . . ?
F49 C197 C198 C193 -160(4) . . . . ?
F49 C197 C198 F65 21(4) . . . . ?
F50 C43 C44 C45 -178(3) . . . . ?
F51 C209 C210 C211 -177(3) . . . . ?
F51 C209 C210 F54 2(4) . . . . ?
F52 C226 C227 C228 172(3) . . . . ?
F52 C226 C227 F55 25(3) . . . . ?
F54 C210 C211 C206 -179(3) . . . . ?
C229 C230 C231 F46 175(4) . . . . ?
C229 C230 C231 C232 0.0 . . . . ?
C230 C229 C234 C233 0.0 . . . . ?
C230 C231 C232 C233 0.0 . . . . ?
C231 C232 C233 C116 174(4) . . . . ?
C231 C232 C233 C234 0.0 . . . . ?
C232 C233 C234 C229 0.0 . . . . ?
C234 C229 C230 F44 177(4) . . . . ?
C234 C229 C230 C231 0.0 . . . . ?
C235 C236 C237 C238 0.0 . . . . ?
C236 C235 C240 C239 0.0 . . . . ?
C236 C237 C238 C239 0.0 . . . . ?
C236 C237 C238 F66 178.8(10) . . . . ?
C237 C238 C239 C240 0.0 . . . . ?
C237 C238 C239 F67 -172(3) . . . . ?
C238 C239 C240 C235 0.0 . . . . ?
C240 C235 C236 C237 0.0 . . . . ?
C241 C242 C243 C244 0.0 . . . . ?
C242 C241 C246 C245 0.0 . . . . ?
C242 C241 C246 F56 -173(4) . . . . ?
C242 C243 C244 C32 -174(5) . . . . ?
C242 C243 C244 C245 0.0 . . . . ?
C243 C244 C245 C246 0.0 . . . . ?
C244 C245 C246 C241 0.0 . . . . ?
C244 C245 C246 F56 172(5) . . . . ?
C246 C241 C242 C243 0.0 . . . . ?
C247 C248 C249 C250 0.0 . . . . ?
C248 C247 C252 F53 174(4) . . . . ?
C248 C247 C252 C251 0.0 . . . . ?
C248 C249 C250 C251 0.0 . . . . ?
C249 C250 C251 F47 -164(4) . . . . ?
C249 C250 C251 C252 0.0 . . . . ?
C250 C251 C252 F53 -174(4) . . . . ?
C250 C251 C252 C247 0.0 . . . . ?
C252 C247 C248 C213 178(3) . . . . ?
C252 C247 C248 C249 0.0 . . . . ?
C253 C254 C255 C256 0.0 . . . . ?
C254 C191 C221 Au34 128(14) . . . . ?
C254 C191 C221 Ag5 -119(13) . . . . ?
C254 C253 C258 C257 0.0 . . . . ?
C254 C253 C258 F58 176(4) . . . . ?
C254 C255 C256 C257 0.0 . . . . ?
C255 C256 C257 F45 179(3) . . . . ?
C255 C256 C257 C258 0.0 . . . . ?
C256 C257 C258 C253 0.0 . . . . ?
C256 C257 C258 F58 -177(3) . . . . ?
C258 C253 C254 C191 -179(3) . . . . ?
C258 C253 C254 C255 0.0 . . . . ?
F55 C227 C228 C223 150(3) . . . . ?
C259 C260 C261 C262 0.0 . . . . ?
C260 C259 C264 C263 0.0 . . . . ?
C260 C261 C262 C263 0.0 . . . . ?
C261 C262 C263 C136 180(3) . . . . ?
C261 C262 C263 C264 0.0 . . . . ?
C262 C263 C264 C259 0.0 . . . . ?
C263 C136 C137 Au33 45(51) . . . . ?
C263 C136 C137 Ag9 -154(32) . . . . ?
C264 C259 C260 C261 0.0 . . . . ?
C264 C259 C260 F62 -179(3) . . . . ?
F57 C241 C242 C243 173(5) . . . . ?
F57 C241 C246 C245 -171(5) . . . . ?
F57 C241 C246 F56 16(5) . . . . ?
F59 C270 C271 C266 176(3) . . . . ?
F60 C269 C270 F59 4(3) . . . . ?
F60 C269 C270 C271 -179(3) . . . . ?
C265 C266 C267 C268 -176(3) . . . . ?
C265 C266 C271 C270 177(3) . . . . ?
C266 C265 C278 Au32 104(18) . . . . ?
C266 C265 C278 Ag27 -139(16) . . . . ?
C266 C267 C268 C269 0.0 . . . . ?
C267 C266 C271 C270 0.0 . . . . ?
C267 C268 C269 F60 179(4) . . . . ?
C267 C268 C269 C270 0.0 . . . . ?
C268 C269 C270 F59 -176(3) . . . . ?
C268 C269 C270 C271 0.0 . . . . ?
C269 C270 C271 C266 0.0 . . . . ?
C271 C266 C267 C268 0.0 . . . . ?
F61 C259 C260 C261 -178(2) . . . . ?
F61 C259 C260 F62 3(3) . . . . ?
F61 C259 C264 C263 178(3) . . . . ?
F62 C260 C261 C262 179(2) . . . . ?
F63 C217 C218 C219 -176(4) . . . . ?
F64 C216 C217 C218 179(3) . . . . ?
F64 C216 C217 F63 -4(3) . . . . ?
F66 C238 C239 C240 -178.8(10) . . . . ?
F66 C238 C239 F67 9(3) . . . . ?
P1 C279 C280 C281 -179.8(7) . . . . ?
P1 C279 C284 C283 179.8(7) . . . . ?
P1 C285 C286 C287 176(4) . . . . ?
P1 C285 C290 C289 -176(4) . . . . ?
C272 C273 C274 C275 0.0 . . . . ?
C273 C272 C277 P1 -178(4) . . . . ?
C273 C272 C277 C276 0.0 . . . . ?
C273 C274 C275 C276 0.0 . . . . ?
C274 C275 C276 C277 0.0 . . . . ?
C275 C276 C277 P1 178(4) . . . . ?
C275 C276 C277 C272 0.0 . . . . ?
C277 P1 C279 C280 165(3) . . . . ?
C277 P1 C279 C284 -15(3) . . . . ?
C277 P1 C285 C286 110(3) . . . . ?
C277 P1 C285 C290 -74(4) . . . . ?
C277 P1 C296 C291 -60(4) . . . . ?
C277 P1 C296 C295 139(3) . . . . ?
C277 C272 C273 C274 0.0 . . . . ?
F67 C239 C240 C235 170(3) . . . . ?
F68 C42 C43 C44 172(3) . . . . ?
F68 C42 C43 F50 -9(3) . . . . ?
C278 C265 C266 C267 15(17) . . . . ?
C278 C265 C266 C271 -161(15) . . . . ?
C279 P1 C277 C272 -106(3) . . . . ?
C279 P1 C277 C276 76(3) . . . . ?
C279 P1 C285 C286 -129(3) . . . . ?
C279 P1 C285 C290 47(3) . . . . ?
C279 P1 C296 C291 -172(3) . . . . ?
C279 P1 C296 C295 27(4) . . . . ?
C279 C280 C281 C282 0.0 . . . . ?
C280 C279 C284 C283 0.0 . . . . ?
C280 C281 C282 C283 0.0 . . . . ?
C281 C282 C283 C284 0.0 . . . . ?
C282 C283 C284 C279 0.0 . . . . ?
C284 C279 C280 C281 0.0 . . . . ?
C285 P1 C277 C272 13(4) . . . . ?
C285 P1 C277 C276 -164(3) . . . . ?
C285 P1 C279 C280 43(3) . . . . ?
C285 P1 C279 C284 -137(3) . . . . ?
C285 P1 C296 C291 67(5) . . . . ?
C285 P1 C296 C295 -94(4) . . . . ?
C285 C286 C287 C288 0.0 . . . . ?
C286 C285 C290 C289 0.0 . . . . ?
C286 C287 C288 C289 0.0 . . . . ?
C287 C288 C289 C290 0.0 . . . . ?
C288 C289 C290 C285 0.0 . . . . ?
C290 C285 C286 C287 0.0 . . . . ?
C291 C292 C293 C294 0.0 . . . . ?
C292 C291 C296 P1 -161(4) . . . . ?
C292 C291 C296 C295 0.0 . . . . ?
C292 C293 C294 C295 0.0 . . . . ?
C293 C294 C295 C296 0.0 . . . . ?
C294 C295 C296 P1 160(5) . . . . ?
C294 C295 C296 C291 0.0 . . . . ?
C296 P1 C277 C272 148(3) . . . . ?
C296 P1 C277 C276 -29(4) . . . . ?
C296 P1 C279 C280 -89(3) . . . . ?
C296 P1 C279 C284 91(3) . . . . ?
C296 P1 C285 C286 -12(5) . . . . ?
C296 P1 C285 C290 164(4) . . . . ?
C296 C291 C292 C293 0.0 . . . . ?

loop_
_platon_squeeze_void_nr
_platon_squeeze_void_average_x
_platon_squeeze_void_average_y
_platon_squeeze_void_average_z
_platon_squeeze_void_volume
_platon_squeeze_void_count_electrons
_platon_squeeze_void_content
1 -0.001 0.000 0.001 2444 634 '10 CH2Cl2,6 C6H14'
2 0.000 0.500 0.500 84 23 ' '
3 0.009 0.037 0.733 8 -1 ' '
4 0.258 0.822 0.565 94 29 ' '
5 0.345 0.096 0.551 18 3 ' '
6 0.363 0.547 0.935 19 2 ' '
7 0.489 0.711 0.117 7 0 ' '
8 0.511 0.289 0.883 7 0 ' '
9 0.636 0.453 0.065 19 2 ' '
10 0.655 0.904 0.449 18 3 ' '
11 0.742 0.178 0.435 95 30 ' '
12 0.991 0.963 0.267 8 -1 ' '

loop_
_exptl_oxdiff_crystal_face_indexfrac_h
_exptl_oxdiff_crystal_face_indexfrac_k
_exptl_oxdiff_crystal_face_indexfrac_l
_exptl_oxdiff_crystal_face_x
_exptl_oxdiff_crystal_face_y
_exptl_oxdiff_crystal_face_z
12.0280 -5.1708 -0.4696 0.0288 -0.2353 -0.9715
-12.0280 5.1708 0.4696 -0.0288 0.2353 0.9715
-1.9100 -11.8106 11.2810 0.1203 -0.9770 0.1759
1.9100 11.8106 -11.2810 -0.1203 0.9770 -0.1759
-3.1786 -5.9528 -21.2694 -0.9781 -0.0173 -0.2072
3.1786 5.9528 21.2694 0.9781 0.0173 0.2072
-12.3116 2.0781 3.3294 0.0022 -0.0172 0.9998
13.3415 1.5857 10.3272 0.6081 0.0108 -0.7938
-4.1411 12.4969 -9.3458 -0.1158 0.9416 0.3161
-4.1129 -9.5741 -17.5984 -0.9382 -0.3233 -0.1238
-4.3411 1.5788 -22.7419 -0.8739 0.4841 -0.0447
-0.9992 1.0033 5.0027 0.1966 -0.0341 0.1732
1.9985 1.0037 5.0039 0.2382 -0.0122 -0.0495
3.9941 5.0046 3.9998 0.3215 0.2772 -0.1612
-0.0028 5.0041 3.9981 0.2660 0.2480 0.1358
1.9992 0.0034 5.0049 0.2150 -0.0764 -0.0630
